data_2108799
loop_
_publ_author_name
'Aksenov, Sergey M.'
'Ryanskaya, Anastasia D.'
'Shchapova, Yuliya V.'
'Chukanov, Nikita V.'
'Vladykin, Nikolay V.'
'Votyakov, Sergey L.'
'Rastsvetaeva, Ramiza K.'

_publ_section_title
;
 Crystal chemistry of lamprophyllite-group minerals from the Murun
 alkaline complex (Russia) and pegmatites of Rocky Boy and Gordon Butte
 (USA): single crystal X-ray diffraction and Raman spectroscopy study
;
_journal_coeditor_code RA5083SUP1
_journal_issue 2
_journal_name_full 'Acta Crystallographica Section B'
_journal_page_first
;
;
_journal_paper_doi 10.1107/S2052520621000354
_journal_volume 77
_journal_year 2021
_chemical_formula_sum 'Ba0.05 Ca0.09 Fe0.46 K0.1 Mg0.17 Mn0.17 Na3.1 O18 Si4 Sr1.4 Ti2.43'
_chemical_formula_weight 764.2
_space_group_IT_number 12
_space_group_name_Hall '-C 2y'
_space_group_name_H-M_alt 'C 1 2/m 1'
_symmetry_cell_setting monoclinic
_symmetry_Int_Tables_number 12
_symmetry_space_group_name_Hall '-C 2y'
_symmetry_space_group_name_H-M 'C 1 2/m 1'
_cell_angle_alpha 90
_cell_angle_beta 96.698(4)
_cell_angle_gamma 90
_cell_formula_units_Z 2
_cell_length_a 19.2616(7)
_cell_length_b 7.0663(2)
_cell_length_c 5.3735(2)
_cell_measurement_reflns_used 10530
_cell_measurement_temperature 293
_cell_measurement_theta_max 32.20
_cell_measurement_theta_min 3.82
_cell_volume 726.39(4)
_diffrn_ambient_temperature 293
_diffrn_detector 'CCD plate'
_diffrn_measured_fraction_theta_full 0.98
_diffrn_measured_fraction_theta_max 0.76
_diffrn_measurement_device 'four-circle diffractometer'
_diffrn_measurement_device_type 'Xcalibur, EosS2 with high theta cut'
_diffrn_radiation_probe x-ray
_diffrn_radiation_source 'X-ray tube'
_diffrn_radiation_type 'Mo K\a'
_diffrn_radiation_wavelength 0.71075
_diffrn_reflns_av_R_equivalents 0.0545
_diffrn_reflns_av_unetI/netI 0.0578
_diffrn_reflns_limit_h_max 28
_diffrn_reflns_limit_h_min -27
_diffrn_reflns_limit_k_max 10
_diffrn_reflns_limit_k_min -8
_diffrn_reflns_limit_l_max 8
_diffrn_reflns_limit_l_min -8
_diffrn_reflns_number 3153
_diffrn_reflns_theta_full 29.89
_diffrn_reflns_theta_max 32.20
_diffrn_reflns_theta_min 3.82
_exptl_absorpt_coefficient_mu 7.719
_exptl_crystal_density_diffrn 3.4938
_exptl_crystal_description grain
_exptl_crystal_F_000 731
_refine_diff_density_max 1.56
_refine_diff_density_min -1.30
_refine_ls_extinction_method none
_refine_ls_goodness_of_fit_gt 1.78
_refine_ls_goodness_of_fit_ref 1.69
_refine_ls_number_constraints 41
_refine_ls_number_parameters 81
_refine_ls_number_reflns 1377
_refine_ls_number_restraints 0
_refine_ls_R_factor_all 0.0491
_refine_ls_R_factor_gt 0.0411
_refine_ls_shift/su_max 0.0461
_refine_ls_shift/su_mean 0.0092
_refine_ls_structure_factor_coef F
_refine_ls_weighting_details w=1/(\s^2^(F)+0.0004F^2^)
_refine_ls_weighting_scheme sigma
_refine_ls_wR_factor_gt 0.0559
_refine_ls_wR_factor_ref 0.0570
_reflns_number_gt 1210
_reflns_number_total 1377
_reflns_threshold_expression I>2\s(I)
_cod_data_source_file ra5083sup1.cif
_cod_data_source_block 25-40
_cod_depositor_comments
;
The following automatic conversions were performed:

data item '_diffrn_radiation_probe' value 'X-ray' was changed to
'x-ray' in accordance with the
/home/data/users/saulius/crontab/automatic-downloads/rss-feeds/IUCr/lib/dictionaries/cif_core.dic
dictionary named 'cif_core.dic' version 2.4.2 last updated on
2011-04-26.

Automatic conversion script
Id: cif_fix_values 7556 2019-12-06 15:28:31Z antanas 
;
_cod_database_code 2108799

loop_
_space_group_symop_id
_space_group_symop_operation_xyz
1 x,y,z
2 -x,y,-z
3 -x,-y,-z
4 x,-y,z
5 x+1/2,y+1/2,z
6 -x+1/2,y+1/2,-z
7 -x+1/2,-y+1/2,-z
8 x+1/2,-y+1/2,z

loop_
_atom_site_label
_atom_site_type_symbol
_atom_site_fract_x
_atom_site_fract_y
_atom_site_fract_z
_atom_site_adp_type
_atom_site_U_iso_or_equiv
_atom_site_site_symmetry_multiplicity
_atom_site_occupancy
_atom_site_calc_flag
_atom_site_refinement_flags
_atom_site_disorder_assembly
_atom_site_disorder_group
Sr_a Sr 0.28435(3) 0 0.26189(12) Uani 0.01428(18) 4 0.7 d . . .
Ti_l Ti 0.34989(4) 0.5 0.29239(15) Uani 0.0061(2) 4 1 d . . .
Na_m1 Na 0.5 0.5 0 Uani 0.0180(9) 2 1 d . . .
Na_m2 Na 0 0.25981(19) 0.5 Uani 0.0034(4) 4 0.84 d . . .
Ti_m3 Ti 0 0.5 0 Uani 0.0219(4) 2 0.43 d . . .
Si Si 0.35669(5) 0.78440(12) 0.79471(17) Uani 0.0059(2) 8 1 d . . .
O1 O 0.32534(14) 0.6894(3) 0.5329(5) Uani 0.0127(7) 8 1 d . . .
O2 O 0.4376(2) 0.5 0.3321(8) Uani 0.0205(12) 4 1 d . . .
O3 O 0.32503(13) 0.6874(3) 1.0279(5) Uani 0.0114(7) 8 1 d . . .
O4 O 0.32289(19) 1 0.7813(7) Uani 0.0090(9) 4 1 d . . .
O5 O 0.44059(13) 0.7957(3) 0.8260(5) Uani 0.0113(7) 8 1 d . . .
O_x O -0.0583(2) 0.5 0.2733(8) Uani 0.0181(11) 4 1 d . . .
K_a K 0.28435(3) 0 0.26189(12) Uani 0.01428(18) 4 0.05 d . . .
Na_a Na 0.28435(3) 0 0.26189(12) Uani 0.01428(18) 4 0.21 d . . .
Ba_a Ba 0.28435(3) 0 0.26189(12) Uani 0.01428(18) 4 0.025 d . . .
Mn_m2 Mn 0 0.25981(19) 0.5 Uani 0.0034(4) 4 0.085 d . . .
Ca_m2 Ca 0 0.25981(19) 0.5 Uani 0.0034(4) 4 0.045 d . . .
Fe_m2 Fe 0 0.25981(19) 0.5 Uani 0.0034(4) 4 0.03 d . . .
Mg_m3 Mg 0 0.5 0 Uani 0.0219(4) 2 0.17 d . . .
Fe_m3 Fe 0 0.5 0 Uani 0.0219(4) 2 0.4 d . . .

loop_
_atom_site_aniso_label
_atom_site_aniso_type_symbol
_atom_site_aniso_U_11
_atom_site_aniso_U_22
_atom_site_aniso_U_33
_atom_site_aniso_U_12
_atom_site_aniso_U_13
_atom_site_aniso_U_23
Sr_a Sr 0.0193(3) 0.0124(3) 0.0112(3) 0 0.0018(2) 0
Ti_l Ti 0.0075(4) 0.0072(3) 0.0036(4) 0 0.0004(3) 0
Na_m1 Na 0.0183(16) 0.0179(14) 0.0188(17) 0 0.0066(13) 0
Na_m2 Na 0.0061(7) 0.0032(5) 0.0015(7) 0 0.0026(5) 0
Ti_m3 Ti 0.0243(8) 0.0058(5) 0.0298(8) 0 -0.0215(6) 0
Si Si 0.0076(4) 0.0049(3) 0.0053(4) -0.0003(3) 0.0008(3) -0.0003(3)
O1 O 0.0145(12) 0.0119(11) 0.0110(12) 0.0019(9) -0.0009(10) -0.0057(9)
O2 O 0.0083(17) 0.041(2) 0.012(2) 0 0.0000(15) 0
O3 O 0.0126(12) 0.0119(11) 0.0101(12) 0.0002(9) 0.0030(10) 0.0052(9)
O4 O 0.0098(16) 0.0048(13) 0.0121(17) 0 0.0003(13) 0
O5 O 0.0078(11) 0.0100(10) 0.0157(13) -0.0003(9) 0.0005(10) 0.0002(9)
O_x O 0.0170(19) 0.0206(18) 0.018(2) 0 0.0082(16) 0
K_a K 0.0193(3) 0.0124(3) 0.0112(3) 0 0.0018(2) 0
Na_a Na 0.0193(3) 0.0124(3) 0.0112(3) 0 0.0018(2) 0
Ba_a Ba 0.0193(3) 0.0124(3) 0.0112(3) 0 0.0018(2) 0
Mn_m2 Mn 0.0061(7) 0.0032(5) 0.0015(7) 0 0.0026(5) 0
Ca_m2 Ca 0.0061(7) 0.0032(5) 0.0015(7) 0 0.0026(5) 0
Fe_m2 Fe 0.0061(7) 0.0032(5) 0.0015(7) 0 0.0026(5) 0
Mg_m3 Mg 0.0243(8) 0.0058(5) 0.0298(8) 0 -0.0215(6) 0
Fe_m3 Fe 0.0243(8) 0.0058(5) 0.0298(8) 0 -0.0215(6) 0

loop_
_atom_type_symbol
_atom_type_scat_dispersion_real
_atom_type_scat_dispersion_imag
_atom_type_scat_source
Ba -0.3244 2.2819 'International Tables Vol C tables 4.2.6.8 and 6.1.1.1'
Ca 0.2262 0.3064 'International Tables Vol C tables 4.2.6.8 and 6.1.1.1'
Fe 0.3463 0.8444 'International Tables Vol C tables 4.2.6.8 and 6.1.1.1'
K 0.2009 0.2494 'International Tables Vol C tables 4.2.6.8 and 6.1.1.1'
Mg 0.0486 0.0363 'International Tables Vol C tables 4.2.6.8 and 6.1.1.1'
Mn 0.3368 0.7283 'International Tables Vol C tables 4.2.6.8 and 6.1.1.1'
Na 0.0362 0.0249 'International Tables Vol C tables 4.2.6.8 and 6.1.1.1'
O 0.0106 0.0060 'International Tables Vol C tables 4.2.6.8 and 6.1.1.1'
Si 0.0817 0.0704 'International Tables Vol C tables 4.2.6.8 and 6.1.1.1'
Sr -1.5307 3.2498 'International Tables Vol C tables 4.2.6.8 and 6.1.1.1'
Ti 0.2776 0.4457 'International Tables Vol C tables 4.2.6.8 and 6.1.1.1'

loop_
_geom_angle_atom_site_label_1
_geom_angle_atom_site_label_2
_geom_angle_atom_site_label_3
_geom_angle_site_symmetry_1
_geom_angle_site_symmetry_2
_geom_angle_site_symmetry_3
_geom_angle
_geom_angle_publ_flag
Ti_l Sr_a Ti_l 1_545 . . 140.92(3) ?
Ti_l Sr_a Ti_l 1_545 . 6_545 103.575(15) ?
Ti_l Sr_a Ti_l 1_545 . 6_546 103.144(17) ?
Ti_l Sr_a Si 1_545 . 1_544 55.99(2) ?
Ti_l Sr_a Si 1_545 . 1_545 55.76(2) ?
Ti_l Sr_a Si 1_545 . 6_546 146.21(2) ?
Ti_l Sr_a Si 1_545 . 7_556 72.857(19) ?
Ti_l Sr_a Si 1_545 . 4_564 106.97(3) ?
Ti_l Sr_a Si 1_545 . 4_565 106.44(2) ?
Ti_l Sr_a K_a 1_545 . . 0 ?
Ti_l Sr_a K_a 1_545 . 6_545 51.401(14) ?
Ti_l Sr_a K_a 1_545 . 6_546 51.327(15) ?
Ti_l Sr_a K_a 1_545 . 6_555 145.04(2) ?
Ti_l Sr_a K_a 1_545 . 6_556 143.99(2) ?
Ti_l Sr_a Na_a 1_545 . . 0 ?
Ti_l Sr_a Ba_a 1_545 . . 0 ?
Ti_l Sr_a Ti_l . . 6_545 103.575(15) ?
Ti_l Sr_a Ti_l . . 6_546 103.144(17) ?
Ti_l Sr_a Si . . 1_544 106.97(3) ?
Ti_l Sr_a Si . . 1_545 106.44(2) ?
Ti_l Sr_a Si . . 6_546 72.857(19) ?
Ti_l Sr_a Si . . 7_556 146.21(2) ?
Ti_l Sr_a Si . . 4_564 55.99(2) ?
Ti_l Sr_a Si . . 4_565 55.76(2) ?
Ti_l Sr_a K_a . . . 0 ?
Ti_l Sr_a K_a . . 6_545 145.04(2) ?
Ti_l Sr_a K_a . . 6_546 143.99(2) ?
Ti_l Sr_a K_a . . 6_555 51.401(14) ?
Ti_l Sr_a K_a . . 6_556 51.327(15) ?
Ti_l Sr_a Na_a . . . 0 ?
Ti_l Sr_a Ba_a . . . 0 ?
Ti_l Sr_a Ti_l 6_545 . 6_546 92.59(2) ?
Ti_l Sr_a Si 6_545 . 1_544 73.28(2) ?
Ti_l Sr_a Si 6_545 . 1_545 148.88(2) ?
Ti_l Sr_a Si 6_545 . 6_546 56.46(2) ?
Ti_l Sr_a Si 6_545 . 7_556 56.46(2) ?
Ti_l Sr_a Si 6_545 . 4_564 73.28(2) ?
Ti_l Sr_a Si 6_545 . 4_565 148.88(2) ?
Ti_l Sr_a K_a 6_545 . . 0 ?
Ti_l Sr_a K_a 6_545 . 6_545 52.174(9) ?
Ti_l Sr_a K_a 6_545 . 6_546 103.045(16) ?
Ti_l Sr_a K_a 6_545 . 6_555 52.174(9) ?
Ti_l Sr_a K_a 6_545 . 6_556 103.045(16) ?
Ti_l Sr_a Na_a 6_545 . . 0 ?
Ti_l Sr_a Ba_a 6_545 . . 0 ?
Ti_l Sr_a Si 6_546 . 1_544 148.947(19) ?
Ti_l Sr_a Si 6_546 . 1_545 72.85(2) ?
Ti_l Sr_a Si 6_546 . 6_546 56.24(2) ?
Ti_l Sr_a Si 6_546 . 7_556 56.24(2) ?
Ti_l Sr_a Si 6_546 . 4_564 148.947(19) ?
Ti_l Sr_a Si 6_546 . 4_565 72.85(2) ?
Ti_l Sr_a K_a 6_546 . . 0 ?
Ti_l Sr_a K_a 6_546 . 6_545 102.776(16) ?
Ti_l Sr_a K_a 6_546 . 6_546 51.817(10) ?
Ti_l Sr_a K_a 6_546 . 6_555 102.776(16) ?
Ti_l Sr_a K_a 6_546 . 6_556 51.817(10) ?
Ti_l Sr_a Na_a 6_546 . . 0 ?
Ti_l Sr_a Ba_a 6_546 . . 0 ?
Si Sr_a Si 1_544 . 1_545 105.09(2) ?
Si Sr_a Si 1_544 . 6_546 127.00(3) ?
Si Sr_a Si 1_544 . 7_556 93.57(2) ?
Si Sr_a Si 1_544 . 4_564 53.69(2) ?
Si Sr_a Si 1_544 . 4_565 131.72(3) ?
Si Sr_a K_a 1_544 . . 0 ?
Si Sr_a K_a 1_544 . 6_545 46.701(18) ?
Si Sr_a K_a 1_544 . 6_546 103.615(16) ?
Si Sr_a K_a 1_544 . 6_555 90.34(2) ?
Si Sr_a K_a 1_544 . 6_556 157.29(2) ?
Si Sr_a Na_a 1_544 . . 0 ?
Si Sr_a Ba_a 1_544 . . 0 ?
Si Sr_a Si 1_545 . 6_546 126.29(3) ?
Si Sr_a Si 1_545 . 7_556 93.20(2) ?
Si Sr_a Si 1_545 . 4_564 131.72(3) ?
Si Sr_a Si 1_545 . 4_565 53.32(2) ?
Si Sr_a K_a 1_545 . . 0 ?
Si Sr_a K_a 1_545 . 6_545 103.361(16) ?
Si Sr_a K_a 1_545 . 6_546 46.322(18) ?
Si Sr_a K_a 1_545 . 6_555 156.672(18) ?
Si Sr_a K_a 1_545 . 6_556 89.54(2) ?
Si Sr_a Na_a 1_545 . . 0 ?
Si Sr_a Ba_a 1_545 . . 0 ?
Si Sr_a Si 6_546 . 7_556 73.36(2) ?
Si Sr_a Si 6_546 . 4_564 93.57(2) ?
Si Sr_a Si 6_546 . 4_565 93.20(2) ?
Si Sr_a K_a 6_546 . . 0 ?
Si Sr_a K_a 6_546 . 6_545 103.37(2) ?
Si Sr_a K_a 6_546 . 6_546 103.02(2) ?
Si Sr_a K_a 6_546 . 6_555 46.868(19) ?
Si Sr_a K_a 6_546 . 6_556 46.881(18) ?
Si Sr_a Na_a 6_546 . . 0 ?
Si Sr_a Ba_a 6_546 . . 0 ?
Si Sr_a Si 7_556 . 4_564 127.00(3) ?
Si Sr_a Si 7_556 . 4_565 126.29(3) ?
Si Sr_a K_a 7_556 . . 0 ?
Si Sr_a K_a 7_556 . 6_545 46.868(19) ?
Si Sr_a K_a 7_556 . 6_546 46.881(18) ?
Si Sr_a K_a 7_556 . 6_555 103.37(2) ?
Si Sr_a K_a 7_556 . 6_556 103.02(2) ?
Si Sr_a Na_a 7_556 . . 0 ?
Si Sr_a Ba_a 7_556 . . 0 ?
Si Sr_a Si 4_564 . 4_565 105.09(2) ?
Si Sr_a K_a 4_564 . . 0 ?
Si Sr_a K_a 4_564 . 6_545 90.34(2) ?
Si Sr_a K_a 4_564 . 6_546 157.29(2) ?
Si Sr_a K_a 4_564 . 6_555 46.701(18) ?
Si Sr_a K_a 4_564 . 6_556 103.615(16) ?
Si Sr_a Na_a 4_564 . . 0 ?
Si Sr_a Ba_a 4_564 . . 0 ?
Si Sr_a K_a 4_565 . . 0 ?
Si Sr_a K_a 4_565 . 6_545 156.672(18) ?
Si Sr_a K_a 4_565 . 6_546 89.54(2) ?
Si Sr_a K_a 4_565 . 6_555 103.361(16) ?
Si Sr_a K_a 4_565 . 6_556 46.322(18) ?
Si Sr_a Na_a 4_565 . . 0 ?
Si Sr_a Ba_a 4_565 . . 0 ?
K_a Sr_a K_a . . 6_545 0 ?
K_a Sr_a K_a . . 6_546 0 ?
K_a Sr_a K_a . . 6_555 0 ?
K_a Sr_a K_a . . 6_556 0 ?
K_a Sr_a Na_a . . . 0 ?
K_a Sr_a Ba_a . . . 0 ?
K_a Sr_a K_a 6_545 . 6_546 70.956(10) ?
K_a Sr_a K_a 6_545 . 6_555 99.954(14) ?
K_a Sr_a K_a 6_545 . 6_556 147.012(19) ?
K_a Sr_a Na_a 6_545 . . 0 ?
K_a Sr_a Ba_a 6_545 . . 0 ?
K_a Sr_a K_a 6_546 . 6_555 147.012(19) ?
K_a Sr_a K_a 6_546 . 6_556 99.053(15) ?
K_a Sr_a Na_a 6_546 . . 0 ?
K_a Sr_a Ba_a 6_546 . . 0 ?
K_a Sr_a K_a 6_555 . 6_556 70.956(10) ?
K_a Sr_a Na_a 6_555 . . 0 ?
K_a Sr_a Ba_a 6_555 . . 0 ?
K_a Sr_a Na_a 6_556 . . 0 ?
K_a Sr_a Ba_a 6_556 . . 0 ?
Na_a Sr_a Ba_a . . . 0 ?
Sr_a Ti_l Sr_a . . 1_565 140.92(3) ?
Sr_a Ti_l Sr_a . . 6_555 76.425(15) ?
Sr_a Ti_l Sr_a . . 6_556 76.856(17) ?
Sr_a Ti_l Na_m1 . . . 106.026(17) ?
Sr_a Ti_l Na_m2 . . 5_555 140.40(3) ?
Sr_a Ti_l Na_m2 . . 7_556 77.34(2) ?
Sr_a Ti_l O1 . . . 124.57(8) ?
Sr_a Ti_l O1 . . 4_565 43.80(7) ?
Sr_a Ti_l O2 . . . 109.539(15) ?
Sr_a Ti_l O3 . . 1_554 123.52(8) ?
Sr_a Ti_l O3 . . 4_564 43.89(8) ?
Sr_a Ti_l K_a . . . 0.0(5) ?
Sr_a Ti_l K_a . . 1_565 140.92(3) ?
Sr_a Ti_l K_a . . 6_555 76.425(15) ?
Sr_a Ti_l K_a . . 6_556 76.856(17) ?
Sr_a Ti_l Ba_a . . . 0.0(5) ?
Sr_a Ti_l Ba_a . . 1_565 140.92(3) ?
Sr_a Ti_l Ba_a . . 6_555 76.425(15) ?
Sr_a Ti_l Ba_a . . 6_556 76.856(17) ?
Sr_a Ti_l Ca_m2 . . 5_555 140.40(3) ?
Sr_a Ti_l Ca_m2 . . 7_556 77.34(2) ?
Sr_a Ti_l Sr_a 1_565 . 6_555 76.425(15) ?
Sr_a Ti_l Sr_a 1_565 . 6_556 76.856(17) ?
Sr_a Ti_l Na_m1 1_565 . . 106.026(17) ?
Sr_a Ti_l Na_m2 1_565 . 5_555 77.34(2) ?
Sr_a Ti_l Na_m2 1_565 . 7_556 140.40(3) ?
Sr_a Ti_l O1 1_565 . . 43.80(7) ?
Sr_a Ti_l O1 1_565 . 4_565 124.57(8) ?
Sr_a Ti_l O2 1_565 . . 109.539(15) ?
Sr_a Ti_l O3 1_565 . 1_554 43.89(8) ?
Sr_a Ti_l O3 1_565 . 4_564 123.52(8) ?
Sr_a Ti_l K_a 1_565 . . 140.92(3) ?
Sr_a Ti_l K_a 1_565 . 1_565 0.0(5) ?
Sr_a Ti_l K_a 1_565 . 6_555 76.425(15) ?
Sr_a Ti_l K_a 1_565 . 6_556 76.856(17) ?
Sr_a Ti_l Ba_a 1_565 . . 140.92(3) ?
Sr_a Ti_l Ba_a 1_565 . 1_565 0.0(5) ?
Sr_a Ti_l Ba_a 1_565 . 6_555 76.425(15) ?
Sr_a Ti_l Ba_a 1_565 . 6_556 76.856(17) ?
Sr_a Ti_l Ca_m2 1_565 . 5_555 77.34(2) ?
Sr_a Ti_l Ca_m2 1_565 . 7_556 140.40(3) ?
Sr_a Ti_l Sr_a 6_555 . 6_556 92.59(2) ?
Sr_a Ti_l Na_m1 6_555 . . 100.20(2) ?
Sr_a Ti_l Na_m2 6_555 . 5_555 136.83(2) ?
Sr_a Ti_l Na_m2 6_555 . 7_556 136.83(2) ?
Sr_a Ti_l O1 6_555 . . 109.33(8) ?
Sr_a Ti_l O1 6_555 . 4_565 109.33(8) ?
Sr_a Ti_l O2 6_555 . . 134.37(15) ?
Sr_a Ti_l O3 6_555 . 1_554 47.89(7) ?
Sr_a Ti_l O3 6_555 . 4_564 47.89(7) ?
Sr_a Ti_l K_a 6_555 . . 76.425(15) ?
Sr_a Ti_l K_a 6_555 . 1_565 76.425(15) ?
Sr_a Ti_l K_a 6_555 . 6_555 0.0(5) ?
Sr_a Ti_l K_a 6_555 . 6_556 92.59(2) ?
Sr_a Ti_l Ba_a 6_555 . . 76.425(15) ?
Sr_a Ti_l Ba_a 6_555 . 1_565 76.425(15) ?
Sr_a Ti_l Ba_a 6_555 . 6_555 0.0(5) ?
Sr_a Ti_l Ba_a 6_555 . 6_556 92.59(2) ?
Sr_a Ti_l Ca_m2 6_555 . 5_555 136.83(2) ?
Sr_a Ti_l Ca_m2 6_555 . 7_556 136.83(2) ?
Sr_a Ti_l Na_m1 6_556 . . 167.21(3) ?
Sr_a Ti_l Na_m2 6_556 . 5_555 113.90(2) ?
Sr_a Ti_l Na_m2 6_556 . 7_556 113.90(2) ?
Sr_a Ti_l O1 6_556 . . 48.36(8) ?
Sr_a Ti_l O1 6_556 . 4_565 48.36(8) ?
Sr_a Ti_l O2 6_556 . . 133.04(15) ?
Sr_a Ti_l O3 6_556 . 1_554 109.70(8) ?
Sr_a Ti_l O3 6_556 . 4_564 109.70(8) ?
Sr_a Ti_l K_a 6_556 . . 76.856(17) ?
Sr_a Ti_l K_a 6_556 . 1_565 76.856(17) ?
Sr_a Ti_l K_a 6_556 . 6_555 92.59(2) ?
Sr_a Ti_l K_a 6_556 . 6_556 0.0(5) ?
Sr_a Ti_l Ba_a 6_556 . . 76.856(17) ?
Sr_a Ti_l Ba_a 6_556 . 1_565 76.856(17) ?
Sr_a Ti_l Ba_a 6_556 . 6_555 92.59(2) ?
Sr_a Ti_l Ba_a 6_556 . 6_556 0.0(5) ?
Sr_a Ti_l Ca_m2 6_556 . 5_555 113.90(2) ?
Sr_a Ti_l Ca_m2 6_556 . 7_556 113.90(2) ?
Na_m1 Ti_l Na_m2 . . 5_555 55.883(15) ?
Na_m1 Ti_l Na_m2 . . 7_556 55.883(15) ?
Na_m1 Ti_l O1 . . . 125.53(8) ?
Na_m1 Ti_l O1 . . 4_565 125.53(8) ?
Na_m1 Ti_l O2 . . . 34.17(14) ?
Na_m1 Ti_l O3 . . 1_554 79.43(8) ?
Na_m1 Ti_l O3 . . 4_564 79.43(8) ?
Na_m1 Ti_l K_a . . . 106.026(17) ?
Na_m1 Ti_l K_a . . 1_565 106.026(17) ?
Na_m1 Ti_l K_a . . 6_555 100.20(2) ?
Na_m1 Ti_l K_a . . 6_556 167.21(3) ?
Na_m1 Ti_l Ba_a . . . 106.026(17) ?
Na_m1 Ti_l Ba_a . . 1_565 106.026(17) ?
Na_m1 Ti_l Ba_a . . 6_555 100.20(2) ?
Na_m1 Ti_l Ba_a . . 6_556 167.21(3) ?
Na_m1 Ti_l Ca_m2 . . 5_555 55.883(15) ?
Na_m1 Ti_l Ca_m2 . . 7_556 55.883(15) ?
Na_m2 Ti_l Na_m2 5_555 . 7_556 63.35(3) ?
Na_m2 Ti_l O1 5_555 . . 71.62(8) ?
Na_m2 Ti_l O1 5_555 . 4_565 113.76(8) ?
Na_m2 Ti_l O2 5_555 . . 34.56(6) ?
Na_m2 Ti_l O3 5_555 . 1_554 89.98(8) ?
Na_m2 Ti_l O3 5_555 . 4_564 135.15(9) ?
Na_m2 Ti_l K_a 5_555 . . 140.40(3) ?
Na_m2 Ti_l K_a 5_555 . 1_565 77.34(2) ?
Na_m2 Ti_l K_a 5_555 . 6_555 136.83(2) ?
Na_m2 Ti_l K_a 5_555 . 6_556 113.90(2) ?
Na_m2 Ti_l Ba_a 5_555 . . 140.40(3) ?
Na_m2 Ti_l Ba_a 5_555 . 1_565 77.34(2) ?
Na_m2 Ti_l Ba_a 5_555 . 6_555 136.83(2) ?
Na_m2 Ti_l Ba_a 5_555 . 6_556 113.90(2) ?
Na_m2 Ti_l Ca_m2 5_555 . 5_555 0.0(5) ?
Na_m2 Ti_l Ca_m2 5_555 . 7_556 63.35(3) ?
Na_m2 Ti_l O1 7_556 . . 113.76(8) ?
Na_m2 Ti_l O1 7_556 . 4_565 71.62(8) ?
Na_m2 Ti_l O2 7_556 . . 34.56(6) ?
Na_m2 Ti_l O3 7_556 . 1_554 135.15(9) ?
Na_m2 Ti_l O3 7_556 . 4_564 89.98(8) ?
Na_m2 Ti_l K_a 7_556 . . 77.34(2) ?
Na_m2 Ti_l K_a 7_556 . 1_565 140.40(3) ?
Na_m2 Ti_l K_a 7_556 . 6_555 136.83(2) ?
Na_m2 Ti_l K_a 7_556 . 6_556 113.90(2) ?
Na_m2 Ti_l Ba_a 7_556 . . 77.34(2) ?
Na_m2 Ti_l Ba_a 7_556 . 1_565 140.40(3) ?
Na_m2 Ti_l Ba_a 7_556 . 6_555 136.83(2) ?
Na_m2 Ti_l Ba_a 7_556 . 6_556 113.90(2) ?
Na_m2 Ti_l Ca_m2 7_556 . 5_555 63.35(3) ?
Na_m2 Ti_l Ca_m2 7_556 . 7_556 0.0(5) ?
O1 Ti_l O1 . . 4_565 86.31(11) ?
O1 Ti_l O2 . . . 103.49(13) ?
O1 Ti_l O3 . . 1_554 87.69(11) ?
O1 Ti_l O3 . . 4_564 152.07(12) ?
O1 Ti_l K_a . . . 124.57(8) ?
O1 Ti_l K_a . . 1_565 43.80(7) ?
O1 Ti_l K_a . . 6_555 109.33(8) ?
O1 Ti_l K_a . . 6_556 48.36(8) ?
O1 Ti_l Ba_a . . . 124.57(8) ?
O1 Ti_l Ba_a . . 1_565 43.80(7) ?
O1 Ti_l Ba_a . . 6_555 109.33(8) ?
O1 Ti_l Ba_a . . 6_556 48.36(8) ?
O1 Ti_l Ca_m2 . . 5_555 71.62(8) ?
O1 Ti_l Ca_m2 . . 7_556 113.76(8) ?
O1 Ti_l O2 4_565 . . 103.49(13) ?
O1 Ti_l O3 4_565 . 1_554 152.07(12) ?
O1 Ti_l O3 4_565 . 4_564 87.69(11) ?
O1 Ti_l K_a 4_565 . . 43.80(7) ?
O1 Ti_l K_a 4_565 . 1_565 124.57(8) ?
O1 Ti_l K_a 4_565 . 6_555 109.33(8) ?
O1 Ti_l K_a 4_565 . 6_556 48.36(8) ?
O1 Ti_l Ba_a 4_565 . . 43.80(7) ?
O1 Ti_l Ba_a 4_565 . 1_565 124.57(8) ?
O1 Ti_l Ba_a 4_565 . 6_555 109.33(8) ?
O1 Ti_l Ba_a 4_565 . 6_556 48.36(8) ?
O1 Ti_l Ca_m2 4_565 . 5_555 113.76(8) ?
O1 Ti_l Ca_m2 4_565 . 7_556 71.62(8) ?
O2 Ti_l O3 . . 1_554 104.44(13) ?
O2 Ti_l O3 . . 4_564 104.44(13) ?
O2 Ti_l K_a . . . 109.539(15) ?
O2 Ti_l K_a . . 1_565 109.539(15) ?
O2 Ti_l K_a . . 6_555 134.37(15) ?
O2 Ti_l K_a . . 6_556 133.04(15) ?
O2 Ti_l Ba_a . . . 109.539(15) ?
O2 Ti_l Ba_a . . 1_565 109.539(15) ?
O2 Ti_l Ba_a . . 6_555 134.37(15) ?
O2 Ti_l Ba_a . . 6_556 133.04(15) ?
O2 Ti_l Ca_m2 . . 5_555 34.56(6) ?
O2 Ti_l Ca_m2 . . 7_556 34.56(6) ?
O3 Ti_l O3 1_554 . 4_564 84.96(11) ?
O3 Ti_l K_a 1_554 . . 123.52(8) ?
O3 Ti_l K_a 1_554 . 1_565 43.89(8) ?
O3 Ti_l K_a 1_554 . 6_555 47.89(7) ?
O3 Ti_l K_a 1_554 . 6_556 109.70(8) ?
O3 Ti_l Ba_a 1_554 . . 123.52(8) ?
O3 Ti_l Ba_a 1_554 . 1_565 43.89(8) ?
O3 Ti_l Ba_a 1_554 . 6_555 47.89(7) ?
O3 Ti_l Ba_a 1_554 . 6_556 109.70(8) ?
O3 Ti_l Ca_m2 1_554 . 5_555 89.98(8) ?
O3 Ti_l Ca_m2 1_554 . 7_556 135.15(9) ?
O3 Ti_l K_a 4_564 . . 43.89(8) ?
O3 Ti_l K_a 4_564 . 1_565 123.52(8) ?
O3 Ti_l K_a 4_564 . 6_555 47.89(7) ?
O3 Ti_l K_a 4_564 . 6_556 109.70(8) ?
O3 Ti_l Ba_a 4_564 . . 43.89(8) ?
O3 Ti_l Ba_a 4_564 . 1_565 123.52(8) ?
O3 Ti_l Ba_a 4_564 . 6_555 47.89(7) ?
O3 Ti_l Ba_a 4_564 . 6_556 109.70(8) ?
O3 Ti_l Ca_m2 4_564 . 5_555 135.15(9) ?
O3 Ti_l Ca_m2 4_564 . 7_556 89.98(8) ?
K_a Ti_l K_a . . 1_565 140.92(3) ?
K_a Ti_l K_a . . 6_555 76.425(15) ?
K_a Ti_l K_a . . 6_556 76.856(17) ?
K_a Ti_l Ba_a . . . 0.0(5) ?
K_a Ti_l Ba_a . . 1_565 140.92(3) ?
K_a Ti_l Ba_a . . 6_555 76.425(15) ?
K_a Ti_l Ba_a . . 6_556 76.856(17) ?
K_a Ti_l Ca_m2 . . 5_555 140.40(3) ?
K_a Ti_l Ca_m2 . . 7_556 77.34(2) ?
K_a Ti_l K_a 1_565 . 6_555 76.425(15) ?
K_a Ti_l K_a 1_565 . 6_556 76.856(17) ?
K_a Ti_l Ba_a 1_565 . . 140.92(3) ?
K_a Ti_l Ba_a 1_565 . 1_565 0.0(5) ?
K_a Ti_l Ba_a 1_565 . 6_555 76.425(15) ?
K_a Ti_l Ba_a 1_565 . 6_556 76.856(17) ?
K_a Ti_l Ca_m2 1_565 . 5_555 77.34(2) ?
K_a Ti_l Ca_m2 1_565 . 7_556 140.40(3) ?
K_a Ti_l K_a 6_555 . 6_556 92.59(2) ?
K_a Ti_l Ba_a 6_555 . . 76.425(15) ?
K_a Ti_l Ba_a 6_555 . 1_565 76.425(15) ?
K_a Ti_l Ba_a 6_555 . 6_555 0.0(5) ?
K_a Ti_l Ba_a 6_555 . 6_556 92.59(2) ?
K_a Ti_l Ca_m2 6_555 . 5_555 136.83(2) ?
K_a Ti_l Ca_m2 6_555 . 7_556 136.83(2) ?
K_a Ti_l Ba_a 6_556 . . 76.856(17) ?
K_a Ti_l Ba_a 6_556 . 1_565 76.856(17) ?
K_a Ti_l Ba_a 6_556 . 6_555 92.59(2) ?
K_a Ti_l Ba_a 6_556 . 6_556 0.0(5) ?
K_a Ti_l Ca_m2 6_556 . 5_555 113.90(2) ?
K_a Ti_l Ca_m2 6_556 . 7_556 113.90(2) ?
Ba_a Ti_l Ba_a . . 1_565 140.92(3) ?
Ba_a Ti_l Ba_a . . 6_555 76.425(15) ?
Ba_a Ti_l Ba_a . . 6_556 76.856(17) ?
Ba_a Ti_l Ca_m2 . . 5_555 140.40(3) ?
Ba_a Ti_l Ca_m2 . . 7_556 77.34(2) ?
Ba_a Ti_l Ba_a 1_565 . 6_555 76.425(15) ?
Ba_a Ti_l Ba_a 1_565 . 6_556 76.856(17) ?
Ba_a Ti_l Ca_m2 1_565 . 5_555 77.34(2) ?
Ba_a Ti_l Ca_m2 1_565 . 7_556 140.40(3) ?
Ba_a Ti_l Ba_a 6_555 . 6_556 92.59(2) ?
Ba_a Ti_l Ca_m2 6_555 . 5_555 136.83(2) ?
Ba_a Ti_l Ca_m2 6_555 . 7_556 136.83(2) ?
Ba_a Ti_l Ca_m2 6_556 . 5_555 113.90(2) ?
Ba_a Ti_l Ca_m2 6_556 . 7_556 113.90(2) ?
Ca_m2 Ti_l Ca_m2 5_555 . 7_556 63.35(3) ?
Ti_l Na_m1 Ti_l . . 2_655 180.0(5) ?
Ti_l Na_m1 Na_m2 . . 5_554 117.193(12) ?
Ti_l Na_m1 Na_m2 . . 5_555 62.807(12) ?
Ti_l Na_m1 Na_m2 . . 7_555 117.193(12) ?
Ti_l Na_m1 Na_m2 . . 7_556 62.807(12) ?
Ti_l Na_m1 Ti_m3 . . 5_545 90 ?
Ti_l Na_m1 Ti_m3 . . 5_555 90 ?
Ti_l Na_m1 O2 . . . 24.60(10) ?
Ti_l Na_m1 O2 . . 2_655 155.40(10) ?
Ti_l Na_m1 Mn_m2 . . 5_554 117.193(12) ?
Ti_l Na_m1 Mn_m2 . . 5_555 62.807(12) ?
Ti_l Na_m1 Mn_m2 . . 7_555 117.193(12) ?
Ti_l Na_m1 Mn_m2 . . 7_556 62.807(12) ?
Ti_l Na_m1 Ca_m2 . . 5_554 117.193(12) ?
Ti_l Na_m1 Ca_m2 . . 5_555 62.807(12) ?
Ti_l Na_m1 Ca_m2 . . 7_555 117.193(12) ?
Ti_l Na_m1 Ca_m2 . . 7_556 62.807(12) ?
Ti_l Na_m1 Fe_m2 . . 5_554 117.193(12) ?
Ti_l Na_m1 Fe_m2 . . 5_555 62.807(12) ?
Ti_l Na_m1 Fe_m2 . . 7_555 117.193(12) ?
Ti_l Na_m1 Fe_m2 . . 7_556 62.807(12) ?
Ti_l Na_m1 Mg_m3 . . 5_545 90 ?
Ti_l Na_m1 Mg_m3 . . 5_555 90 ?
Ti_l Na_m1 Na_m2 2_655 . 5_554 62.807(12) ?
Ti_l Na_m1 Na_m2 2_655 . 5_555 117.193(12) ?
Ti_l Na_m1 Na_m2 2_655 . 7_555 62.807(12) ?
Ti_l Na_m1 Na_m2 2_655 . 7_556 117.193(12) ?
Ti_l Na_m1 Ti_m3 2_655 . 5_545 90 ?
Ti_l Na_m1 Ti_m3 2_655 . 5_555 90 ?
Ti_l Na_m1 O2 2_655 . . 155.40(10) ?
Ti_l Na_m1 O2 2_655 . 2_655 24.60(10) ?
Ti_l Na_m1 Mn_m2 2_655 . 5_554 62.807(12) ?
Ti_l Na_m1 Mn_m2 2_655 . 5_555 117.193(12) ?
Ti_l Na_m1 Mn_m2 2_655 . 7_555 62.807(12) ?
Ti_l Na_m1 Mn_m2 2_655 . 7_556 117.193(12) ?
Ti_l Na_m1 Ca_m2 2_655 . 5_554 62.807(12) ?
Ti_l Na_m1 Ca_m2 2_655 . 5_555 117.193(12) ?
Ti_l Na_m1 Ca_m2 2_655 . 7_555 62.807(12) ?
Ti_l Na_m1 Ca_m2 2_655 . 7_556 117.193(12) ?
Ti_l Na_m1 Fe_m2 2_655 . 5_554 62.807(12) ?
Ti_l Na_m1 Fe_m2 2_655 . 5_555 117.193(12) ?
Ti_l Na_m1 Fe_m2 2_655 . 7_555 62.807(12) ?
Ti_l Na_m1 Fe_m2 2_655 . 7_556 117.193(12) ?
Ti_l Na_m1 Mg_m3 2_655 . 5_545 90 ?
Ti_l Na_m1 Mg_m3 2_655 . 5_555 90 ?
Na_m2 Na_m1 Na_m2 5_554 . 5_555 111.31(3) ?
Na_m2 Na_m1 Na_m2 5_554 . 7_555 68.69(3) ?
Na_m2 Na_m1 Na_m2 5_554 . 7_556 180.0(5) ?
Na_m2 Na_m1 Ti_m3 5_554 . 5_545 124.346(19) ?
Na_m2 Na_m1 Ti_m3 5_554 . 5_555 55.654(19) ?
Na_m2 Na_m1 O2 5_554 . . 134.57(6) ?
Na_m2 Na_m1 O2 5_554 . 2_655 45.43(6) ?
Na_m2 Na_m1 Mn_m2 5_554 . 5_554 0.0(5) ?
Na_m2 Na_m1 Mn_m2 5_554 . 5_555 111.31(3) ?
Na_m2 Na_m1 Mn_m2 5_554 . 7_555 68.69(3) ?
Na_m2 Na_m1 Mn_m2 5_554 . 7_556 180.0(5) ?
Na_m2 Na_m1 Ca_m2 5_554 . 5_554 0.0(5) ?
Na_m2 Na_m1 Ca_m2 5_554 . 5_555 111.31(3) ?
Na_m2 Na_m1 Ca_m2 5_554 . 7_555 68.69(3) ?
Na_m2 Na_m1 Ca_m2 5_554 . 7_556 180.0(5) ?
Na_m2 Na_m1 Fe_m2 5_554 . 5_554 0.0(5) ?
Na_m2 Na_m1 Fe_m2 5_554 . 5_555 111.31(3) ?
Na_m2 Na_m1 Fe_m2 5_554 . 7_555 68.69(3) ?
Na_m2 Na_m1 Fe_m2 5_554 . 7_556 180.0(5) ?
Na_m2 Na_m1 Mg_m3 5_554 . 5_545 124.346(19) ?
Na_m2 Na_m1 Mg_m3 5_554 . 5_555 55.654(19) ?
Na_m2 Na_m1 Na_m2 5_555 . 7_555 180.0(5) ?
Na_m2 Na_m1 Na_m2 5_555 . 7_556 68.69(3) ?
Na_m2 Na_m1 Ti_m3 5_555 . 5_545 124.346(19) ?
Na_m2 Na_m1 Ti_m3 5_555 . 5_555 55.654(19) ?
Na_m2 Na_m1 O2 5_555 . . 45.43(6) ?
Na_m2 Na_m1 O2 5_555 . 2_655 134.57(6) ?
Na_m2 Na_m1 Mn_m2 5_555 . 5_554 111.31(3) ?
Na_m2 Na_m1 Mn_m2 5_555 . 5_555 0.0(5) ?
Na_m2 Na_m1 Mn_m2 5_555 . 7_555 180.0(5) ?
Na_m2 Na_m1 Mn_m2 5_555 . 7_556 68.69(3) ?
Na_m2 Na_m1 Ca_m2 5_555 . 5_554 111.31(3) ?
Na_m2 Na_m1 Ca_m2 5_555 . 5_555 0.0(5) ?
Na_m2 Na_m1 Ca_m2 5_555 . 7_555 180.0(5) ?
Na_m2 Na_m1 Ca_m2 5_555 . 7_556 68.69(3) ?
Na_m2 Na_m1 Fe_m2 5_555 . 5_554 111.31(3) ?
Na_m2 Na_m1 Fe_m2 5_555 . 5_555 0.0(5) ?
Na_m2 Na_m1 Fe_m2 5_555 . 7_555 180.0(5) ?
Na_m2 Na_m1 Fe_m2 5_555 . 7_556 68.69(3) ?
Na_m2 Na_m1 Mg_m3 5_555 . 5_545 124.346(19) ?
Na_m2 Na_m1 Mg_m3 5_555 . 5_555 55.654(19) ?
Na_m2 Na_m1 Na_m2 7_555 . 7_556 111.31(3) ?
Na_m2 Na_m1 Ti_m3 7_555 . 5_545 55.654(19) ?
Na_m2 Na_m1 Ti_m3 7_555 . 5_555 124.346(19) ?
Na_m2 Na_m1 O2 7_555 . . 134.57(6) ?
Na_m2 Na_m1 O2 7_555 . 2_655 45.43(6) ?
Na_m2 Na_m1 Mn_m2 7_555 . 5_554 68.69(3) ?
Na_m2 Na_m1 Mn_m2 7_555 . 5_555 180.0(5) ?
Na_m2 Na_m1 Mn_m2 7_555 . 7_555 0.0(5) ?
Na_m2 Na_m1 Mn_m2 7_555 . 7_556 111.31(3) ?
Na_m2 Na_m1 Ca_m2 7_555 . 5_554 68.69(3) ?
Na_m2 Na_m1 Ca_m2 7_555 . 5_555 180.0(5) ?
Na_m2 Na_m1 Ca_m2 7_555 . 7_555 0.0(5) ?
Na_m2 Na_m1 Ca_m2 7_555 . 7_556 111.31(3) ?
Na_m2 Na_m1 Fe_m2 7_555 . 5_554 68.69(3) ?
Na_m2 Na_m1 Fe_m2 7_555 . 5_555 180.0(5) ?
Na_m2 Na_m1 Fe_m2 7_555 . 7_555 0.0(5) ?
Na_m2 Na_m1 Fe_m2 7_555 . 7_556 111.31(3) ?
Na_m2 Na_m1 Mg_m3 7_555 . 5_545 55.654(19) ?
Na_m2 Na_m1 Mg_m3 7_555 . 5_555 124.346(19) ?
Na_m2 Na_m1 Ti_m3 7_556 . 5_545 55.654(19) ?
Na_m2 Na_m1 Ti_m3 7_556 . 5_555 124.346(19) ?
Na_m2 Na_m1 O2 7_556 . . 45.43(6) ?
Na_m2 Na_m1 O2 7_556 . 2_655 134.57(6) ?
Na_m2 Na_m1 Mn_m2 7_556 . 5_554 180.0(5) ?
Na_m2 Na_m1 Mn_m2 7_556 . 5_555 68.69(3) ?
Na_m2 Na_m1 Mn_m2 7_556 . 7_555 111.31(3) ?
Na_m2 Na_m1 Mn_m2 7_556 . 7_556 0.0(5) ?
Na_m2 Na_m1 Ca_m2 7_556 . 5_554 180.0(5) ?
Na_m2 Na_m1 Ca_m2 7_556 . 5_555 68.69(3) ?
Na_m2 Na_m1 Ca_m2 7_556 . 7_555 111.31(3) ?
Na_m2 Na_m1 Ca_m2 7_556 . 7_556 0.0(5) ?
Na_m2 Na_m1 Fe_m2 7_556 . 5_554 180.0(5) ?
Na_m2 Na_m1 Fe_m2 7_556 . 5_555 68.69(3) ?
Na_m2 Na_m1 Fe_m2 7_556 . 7_555 111.31(3) ?
Na_m2 Na_m1 Fe_m2 7_556 . 7_556 0.0(5) ?
Na_m2 Na_m1 Mg_m3 7_556 . 5_545 55.654(19) ?
Na_m2 Na_m1 Mg_m3 7_556 . 5_555 124.346(19) ?
Ti_m3 Na_m1 Ti_m3 5_545 . 5_555 180.0(5) ?
Ti_m3 Na_m1 O2 5_545 . . 90 ?
Ti_m3 Na_m1 O2 5_545 . 2_655 90 ?
Ti_m3 Na_m1 Mn_m2 5_545 . 5_554 124.346(19) ?
Ti_m3 Na_m1 Mn_m2 5_545 . 5_555 124.346(19) ?
Ti_m3 Na_m1 Mn_m2 5_545 . 7_555 55.654(19) ?
Ti_m3 Na_m1 Mn_m2 5_545 . 7_556 55.654(19) ?
Ti_m3 Na_m1 Ca_m2 5_545 . 5_554 124.346(19) ?
Ti_m3 Na_m1 Ca_m2 5_545 . 5_555 124.346(19) ?
Ti_m3 Na_m1 Ca_m2 5_545 . 7_555 55.654(19) ?
Ti_m3 Na_m1 Ca_m2 5_545 . 7_556 55.654(19) ?
Ti_m3 Na_m1 Fe_m2 5_545 . 5_554 124.346(19) ?
Ti_m3 Na_m1 Fe_m2 5_545 . 5_555 124.346(19) ?
Ti_m3 Na_m1 Fe_m2 5_545 . 7_555 55.654(19) ?
Ti_m3 Na_m1 Fe_m2 5_545 . 7_556 55.654(19) ?
Ti_m3 Na_m1 Mg_m3 5_545 . 5_545 0.0(5) ?
Ti_m3 Na_m1 Mg_m3 5_545 . 5_555 180.0(5) ?
Ti_m3 Na_m1 O2 5_555 . . 90 ?
Ti_m3 Na_m1 O2 5_555 . 2_655 90 ?
Ti_m3 Na_m1 Mn_m2 5_555 . 5_554 55.654(19) ?
Ti_m3 Na_m1 Mn_m2 5_555 . 5_555 55.654(19) ?
Ti_m3 Na_m1 Mn_m2 5_555 . 7_555 124.346(19) ?
Ti_m3 Na_m1 Mn_m2 5_555 . 7_556 124.346(19) ?
Ti_m3 Na_m1 Ca_m2 5_555 . 5_554 55.654(19) ?
Ti_m3 Na_m1 Ca_m2 5_555 . 5_555 55.654(19) ?
Ti_m3 Na_m1 Ca_m2 5_555 . 7_555 124.346(19) ?
Ti_m3 Na_m1 Ca_m2 5_555 . 7_556 124.346(19) ?
Ti_m3 Na_m1 Fe_m2 5_555 . 5_554 55.654(19) ?
Ti_m3 Na_m1 Fe_m2 5_555 . 5_555 55.654(19) ?
Ti_m3 Na_m1 Fe_m2 5_555 . 7_555 124.346(19) ?
Ti_m3 Na_m1 Fe_m2 5_555 . 7_556 124.346(19) ?
Ti_m3 Na_m1 Mg_m3 5_555 . 5_545 180.0(5) ?
Ti_m3 Na_m1 Mg_m3 5_555 . 5_555 0.0(5) ?
O2 Na_m1 O2 . . 2_655 180.0(5) ?
O2 Na_m1 Mn_m2 . . 5_554 134.57(6) ?
O2 Na_m1 Mn_m2 . . 5_555 45.43(6) ?
O2 Na_m1 Mn_m2 . . 7_555 134.57(6) ?
O2 Na_m1 Mn_m2 . . 7_556 45.43(6) ?
O2 Na_m1 Ca_m2 . . 5_554 134.57(6) ?
O2 Na_m1 Ca_m2 . . 5_555 45.43(6) ?
O2 Na_m1 Ca_m2 . . 7_555 134.57(6) ?
O2 Na_m1 Ca_m2 . . 7_556 45.43(6) ?
O2 Na_m1 Fe_m2 . . 5_554 134.57(6) ?
O2 Na_m1 Fe_m2 . . 5_555 45.43(6) ?
O2 Na_m1 Fe_m2 . . 7_555 134.57(6) ?
O2 Na_m1 Fe_m2 . . 7_556 45.43(6) ?
O2 Na_m1 Mg_m3 . . 5_545 90 ?
O2 Na_m1 Mg_m3 . . 5_555 90 ?
O2 Na_m1 Mn_m2 2_655 . 5_554 45.43(6) ?
O2 Na_m1 Mn_m2 2_655 . 5_555 134.57(6) ?
O2 Na_m1 Mn_m2 2_655 . 7_555 45.43(6) ?
O2 Na_m1 Mn_m2 2_655 . 7_556 134.57(6) ?
O2 Na_m1 Ca_m2 2_655 . 5_554 45.43(6) ?
O2 Na_m1 Ca_m2 2_655 . 5_555 134.57(6) ?
O2 Na_m1 Ca_m2 2_655 . 7_555 45.43(6) ?
O2 Na_m1 Ca_m2 2_655 . 7_556 134.57(6) ?
O2 Na_m1 Fe_m2 2_655 . 5_554 45.43(6) ?
O2 Na_m1 Fe_m2 2_655 . 5_555 134.57(6) ?
O2 Na_m1 Fe_m2 2_655 . 7_555 45.43(6) ?
O2 Na_m1 Fe_m2 2_655 . 7_556 134.57(6) ?
O2 Na_m1 Mg_m3 2_655 . 5_545 90 ?
O2 Na_m1 Mg_m3 2_655 . 5_555 90 ?
Mn_m2 Na_m1 Mn_m2 5_554 . 5_555 111.31(3) ?
Mn_m2 Na_m1 Mn_m2 5_554 . 7_555 68.69(3) ?
Mn_m2 Na_m1 Mn_m2 5_554 . 7_556 180.0(5) ?
Mn_m2 Na_m1 Ca_m2 5_554 . 5_554 0.0(5) ?
Mn_m2 Na_m1 Ca_m2 5_554 . 5_555 111.31(3) ?
Mn_m2 Na_m1 Ca_m2 5_554 . 7_555 68.69(3) ?
Mn_m2 Na_m1 Ca_m2 5_554 . 7_556 180.0(5) ?
Mn_m2 Na_m1 Fe_m2 5_554 . 5_554 0.0(5) ?
Mn_m2 Na_m1 Fe_m2 5_554 . 5_555 111.31(3) ?
Mn_m2 Na_m1 Fe_m2 5_554 . 7_555 68.69(3) ?
Mn_m2 Na_m1 Fe_m2 5_554 . 7_556 180.0(5) ?
Mn_m2 Na_m1 Mg_m3 5_554 . 5_545 124.346(19) ?
Mn_m2 Na_m1 Mg_m3 5_554 . 5_555 55.654(19) ?
Mn_m2 Na_m1 Mn_m2 5_555 . 7_555 180.0(5) ?
Mn_m2 Na_m1 Mn_m2 5_555 . 7_556 68.69(3) ?
Mn_m2 Na_m1 Ca_m2 5_555 . 5_554 111.31(3) ?
Mn_m2 Na_m1 Ca_m2 5_555 . 5_555 0.0(5) ?
Mn_m2 Na_m1 Ca_m2 5_555 . 7_555 180.0(5) ?
Mn_m2 Na_m1 Ca_m2 5_555 . 7_556 68.69(3) ?
Mn_m2 Na_m1 Fe_m2 5_555 . 5_554 111.31(3) ?
Mn_m2 Na_m1 Fe_m2 5_555 . 5_555 0.0(5) ?
Mn_m2 Na_m1 Fe_m2 5_555 . 7_555 180.0(5) ?
Mn_m2 Na_m1 Fe_m2 5_555 . 7_556 68.69(3) ?
Mn_m2 Na_m1 Mg_m3 5_555 . 5_545 124.346(19) ?
Mn_m2 Na_m1 Mg_m3 5_555 . 5_555 55.654(19) ?
Mn_m2 Na_m1 Mn_m2 7_555 . 7_556 111.31(3) ?
Mn_m2 Na_m1 Ca_m2 7_555 . 5_554 68.69(3) ?
Mn_m2 Na_m1 Ca_m2 7_555 . 5_555 180.0(5) ?
Mn_m2 Na_m1 Ca_m2 7_555 . 7_555 0.0(5) ?
Mn_m2 Na_m1 Ca_m2 7_555 . 7_556 111.31(3) ?
Mn_m2 Na_m1 Fe_m2 7_555 . 5_554 68.69(3) ?
Mn_m2 Na_m1 Fe_m2 7_555 . 5_555 180.0(5) ?
Mn_m2 Na_m1 Fe_m2 7_555 . 7_555 0.0(5) ?
Mn_m2 Na_m1 Fe_m2 7_555 . 7_556 111.31(3) ?
Mn_m2 Na_m1 Mg_m3 7_555 . 5_545 55.654(19) ?
Mn_m2 Na_m1 Mg_m3 7_555 . 5_555 124.346(19) ?
Mn_m2 Na_m1 Ca_m2 7_556 . 5_554 180.0(5) ?
Mn_m2 Na_m1 Ca_m2 7_556 . 5_555 68.69(3) ?
Mn_m2 Na_m1 Ca_m2 7_556 . 7_555 111.31(3) ?
Mn_m2 Na_m1 Ca_m2 7_556 . 7_556 0.0(5) ?
Mn_m2 Na_m1 Fe_m2 7_556 . 5_554 180.0(5) ?
Mn_m2 Na_m1 Fe_m2 7_556 . 5_555 68.69(3) ?
Mn_m2 Na_m1 Fe_m2 7_556 . 7_555 111.31(3) ?
Mn_m2 Na_m1 Fe_m2 7_556 . 7_556 0.0(5) ?
Mn_m2 Na_m1 Mg_m3 7_556 . 5_545 55.654(19) ?
Mn_m2 Na_m1 Mg_m3 7_556 . 5_555 124.346(19) ?
Ca_m2 Na_m1 Ca_m2 5_554 . 5_555 111.31(3) ?
Ca_m2 Na_m1 Ca_m2 5_554 . 7_555 68.69(3) ?
Ca_m2 Na_m1 Ca_m2 5_554 . 7_556 180.0(5) ?
Ca_m2 Na_m1 Fe_m2 5_554 . 5_554 0.0(5) ?
Ca_m2 Na_m1 Fe_m2 5_554 . 5_555 111.31(3) ?
Ca_m2 Na_m1 Fe_m2 5_554 . 7_555 68.69(3) ?
Ca_m2 Na_m1 Fe_m2 5_554 . 7_556 180.0(5) ?
Ca_m2 Na_m1 Mg_m3 5_554 . 5_545 124.346(19) ?
Ca_m2 Na_m1 Mg_m3 5_554 . 5_555 55.654(19) ?
Ca_m2 Na_m1 Ca_m2 5_555 . 7_555 180.0(5) ?
Ca_m2 Na_m1 Ca_m2 5_555 . 7_556 68.69(3) ?
Ca_m2 Na_m1 Fe_m2 5_555 . 5_554 111.31(3) ?
Ca_m2 Na_m1 Fe_m2 5_555 . 5_555 0.0(5) ?
Ca_m2 Na_m1 Fe_m2 5_555 . 7_555 180.0(5) ?
Ca_m2 Na_m1 Fe_m2 5_555 . 7_556 68.69(3) ?
Ca_m2 Na_m1 Mg_m3 5_555 . 5_545 124.346(19) ?
Ca_m2 Na_m1 Mg_m3 5_555 . 5_555 55.654(19) ?
Ca_m2 Na_m1 Ca_m2 7_555 . 7_556 111.31(3) ?
Ca_m2 Na_m1 Fe_m2 7_555 . 5_554 68.69(3) ?
Ca_m2 Na_m1 Fe_m2 7_555 . 5_555 180.0(5) ?
Ca_m2 Na_m1 Fe_m2 7_555 . 7_555 0.0(5) ?
Ca_m2 Na_m1 Fe_m2 7_555 . 7_556 111.31(3) ?
Ca_m2 Na_m1 Mg_m3 7_555 . 5_545 55.654(19) ?
Ca_m2 Na_m1 Mg_m3 7_555 . 5_555 124.346(19) ?
Ca_m2 Na_m1 Fe_m2 7_556 . 5_554 180.0(5) ?
Ca_m2 Na_m1 Fe_m2 7_556 . 5_555 68.69(3) ?
Ca_m2 Na_m1 Fe_m2 7_556 . 7_555 111.31(3) ?
Ca_m2 Na_m1 Fe_m2 7_556 . 7_556 0.0(5) ?
Ca_m2 Na_m1 Mg_m3 7_556 . 5_545 55.654(19) ?
Ca_m2 Na_m1 Mg_m3 7_556 . 5_555 124.346(19) ?
Fe_m2 Na_m1 Fe_m2 5_554 . 5_555 111.31(3) ?
Fe_m2 Na_m1 Fe_m2 5_554 . 7_555 68.69(3) ?
Fe_m2 Na_m1 Fe_m2 5_554 . 7_556 180.0(5) ?
Fe_m2 Na_m1 Mg_m3 5_554 . 5_545 124.346(19) ?
Fe_m2 Na_m1 Mg_m3 5_554 . 5_555 55.654(19) ?
Fe_m2 Na_m1 Fe_m2 5_555 . 7_555 180.0(5) ?
Fe_m2 Na_m1 Fe_m2 5_555 . 7_556 68.69(3) ?
Fe_m2 Na_m1 Mg_m3 5_555 . 5_545 124.346(19) ?
Fe_m2 Na_m1 Mg_m3 5_555 . 5_555 55.654(19) ?
Fe_m2 Na_m1 Fe_m2 7_555 . 7_556 111.31(3) ?
Fe_m2 Na_m1 Mg_m3 7_555 . 5_545 55.654(19) ?
Fe_m2 Na_m1 Mg_m3 7_555 . 5_555 124.346(19) ?
Fe_m2 Na_m1 Mg_m3 7_556 . 5_545 55.654(19) ?
Fe_m2 Na_m1 Mg_m3 7_556 . 5_555 124.346(19) ?
Mg_m3 Na_m1 Mg_m3 5_545 . 5_555 180.0(5) ?
Ti_l Na_m2 Ti_l 5_445 . 6_546 116.65(4) ?
Ti_l Na_m2 Na_m1 5_445 . 5_445 61.31(2) ?
Ti_l Na_m2 Na_m1 5_445 . 5_446 83.54(3) ?
Ti_l Na_m2 Na_m2 5_445 . 3_556 58.32(2) ?
Ti_l Na_m2 Na_m2 5_445 . 3_566 121.68(2) ?
Ti_l Na_m2 Ti_m3 5_445 . . 95.292(12) ?
Ti_l Na_m2 Ti_m3 5_445 . 1_556 117.948(14) ?
Ti_l Na_m2 O2 5_445 . 5_445 24.25(9) ?
Ti_l Na_m2 O2 5_445 . 6_546 94.59(9) ?
Ti_l Na_m2 O5 5_445 . 5_445 80.10(7) ?
Ti_l Na_m2 O5 5_445 . 6_546 106.98(7) ?
Ti_l Na_m2 O_x 5_445 . . 83.35(8) ?
Ti_l Na_m2 O_x 5_445 . 2_556 152.82(11) ?
Ti_l Na_m2 Mn_m2 5_445 . . 0 ?
Ti_l Na_m2 Mn_m2 5_445 . 3_566 121.68(2) ?
Ti_l Na_m2 Ca_m2 5_445 . . 0 ?
Ti_l Na_m2 Ca_m2 5_445 . 3_556 58.32(2) ?
Ti_l Na_m2 Ca_m2 5_445 . 3_566 121.68(2) ?
Ti_l Na_m2 Fe_m2 5_445 . . 0 ?
Ti_l Na_m2 Mg_m3 5_445 . . 95.292(12) ?
Ti_l Na_m2 Mg_m3 5_445 . 1_556 117.948(14) ?
Ti_l Na_m2 Fe_m3 5_445 . . 95.292(12) ?
Ti_l Na_m2 Fe_m3 5_445 . 1_556 117.948(14) ?
Ti_l Na_m2 Na_m1 6_546 . 5_445 83.54(3) ?
Ti_l Na_m2 Na_m1 6_546 . 5_446 61.31(2) ?
Ti_l Na_m2 Na_m2 6_546 . 3_556 58.32(2) ?
Ti_l Na_m2 Na_m2 6_546 . 3_566 121.68(2) ?
Ti_l Na_m2 Ti_m3 6_546 . . 117.948(14) ?
Ti_l Na_m2 Ti_m3 6_546 . 1_556 95.292(12) ?
Ti_l Na_m2 O2 6_546 . 5_445 94.59(9) ?
Ti_l Na_m2 O2 6_546 . 6_546 24.25(9) ?
Ti_l Na_m2 O5 6_546 . 5_445 106.98(7) ?
Ti_l Na_m2 O5 6_546 . 6_546 80.10(7) ?
Ti_l Na_m2 O_x 6_546 . . 152.82(11) ?
Ti_l Na_m2 O_x 6_546 . 2_556 83.35(8) ?
Ti_l Na_m2 Mn_m2 6_546 . . 0 ?
Ti_l Na_m2 Mn_m2 6_546 . 3_566 121.68(2) ?
Ti_l Na_m2 Ca_m2 6_546 . . 0 ?
Ti_l Na_m2 Ca_m2 6_546 . 3_556 58.32(2) ?
Ti_l Na_m2 Ca_m2 6_546 . 3_566 121.68(2) ?
Ti_l Na_m2 Fe_m2 6_546 . . 0 ?
Ti_l Na_m2 Mg_m3 6_546 . . 117.948(14) ?
Ti_l Na_m2 Mg_m3 6_546 . 1_556 95.292(12) ?
Ti_l Na_m2 Fe_m3 6_546 . . 117.948(14) ?
Ti_l Na_m2 Fe_m3 6_546 . 1_556 95.292(12) ?
Na_m1 Na_m2 Na_m1 5_445 . 5_446 111.31(4) ?
Na_m1 Na_m2 Na_m2 5_445 . 3_556 55.654(19) ?
Na_m1 Na_m2 Na_m2 5_445 . 3_566 124.346(19) ?
Na_m1 Na_m2 Ti_m3 5_445 . . 66.626(3) ?
Na_m1 Na_m2 Ti_m3 5_445 . 1_556 177.94(4) ?
Na_m1 Na_m2 O2 5_445 . 5_445 44.10(11) ?
Na_m1 Na_m2 O2 5_445 . 6_546 79.90(10) ?
Na_m1 Na_m2 O5 5_445 . 5_445 140.08(7) ?
Na_m1 Na_m2 O5 5_445 . 6_546 50.36(6) ?
Na_m1 Na_m2 O_x 5_445 . . 91.49(9) ?
Na_m1 Na_m2 O_x 5_445 . 2_556 143.65(11) ?
Na_m1 Na_m2 Mn_m2 5_445 . . 0 ?
Na_m1 Na_m2 Mn_m2 5_445 . 3_566 124.346(19) ?
Na_m1 Na_m2 Ca_m2 5_445 . . 0 ?
Na_m1 Na_m2 Ca_m2 5_445 . 3_556 55.654(19) ?
Na_m1 Na_m2 Ca_m2 5_445 . 3_566 124.346(19) ?
Na_m1 Na_m2 Fe_m2 5_445 . . 0 ?
Na_m1 Na_m2 Mg_m3 5_445 . . 66.626(3) ?
Na_m1 Na_m2 Mg_m3 5_445 . 1_556 177.94(4) ?
Na_m1 Na_m2 Fe_m3 5_445 . . 66.626(3) ?
Na_m1 Na_m2 Fe_m3 5_445 . 1_556 177.94(4) ?
Na_m1 Na_m2 Na_m2 5_446 . 3_556 55.654(19) ?
Na_m1 Na_m2 Na_m2 5_446 . 3_566 124.346(19) ?
Na_m1 Na_m2 Ti_m3 5_446 . . 177.94(4) ?
Na_m1 Na_m2 Ti_m3 5_446 . 1_556 66.626(3) ?
Na_m1 Na_m2 O2 5_446 . 5_445 79.90(10) ?
Na_m1 Na_m2 O2 5_446 . 6_546 44.10(11) ?
Na_m1 Na_m2 O5 5_446 . 5_445 50.36(6) ?
Na_m1 Na_m2 O5 5_446 . 6_546 140.08(7) ?
Na_m1 Na_m2 O_x 5_446 . . 143.65(11) ?
Na_m1 Na_m2 O_x 5_446 . 2_556 91.49(9) ?
Na_m1 Na_m2 Mn_m2 5_446 . . 0 ?
Na_m1 Na_m2 Mn_m2 5_446 . 3_566 124.346(19) ?
Na_m1 Na_m2 Ca_m2 5_446 . . 0 ?
Na_m1 Na_m2 Ca_m2 5_446 . 3_556 55.654(19) ?
Na_m1 Na_m2 Ca_m2 5_446 . 3_566 124.346(19) ?
Na_m1 Na_m2 Fe_m2 5_446 . . 0 ?
Na_m1 Na_m2 Mg_m3 5_446 . . 177.94(4) ?
Na_m1 Na_m2 Mg_m3 5_446 . 1_556 66.626(3) ?
Na_m1 Na_m2 Fe_m3 5_446 . . 177.94(4) ?
Na_m1 Na_m2 Fe_m3 5_446 . 1_556 66.626(3) ?
Na_m2 Na_m2 Na_m2 3_556 . 3_566 180.0(5) ?
Na_m2 Na_m2 Ti_m3 3_556 . . 122.28(2) ?
Na_m2 Na_m2 Ti_m3 3_556 . 1_556 122.28(2) ?
Na_m2 Na_m2 O2 3_556 . 5_445 37.64(8) ?
Na_m2 Na_m2 O2 3_556 . 6_546 37.64(8) ?
Na_m2 Na_m2 O5 3_556 . 5_445 96.57(7) ?
Na_m2 Na_m2 O5 3_556 . 6_546 96.57(7) ?
Na_m2 Na_m2 O_x 3_556 . . 137.46(8) ?
Na_m2 Na_m2 O_x 3_556 . 2_556 137.46(8) ?
Na_m2 Na_m2 Mn_m2 3_556 . . 0 ?
Na_m2 Na_m2 Mn_m2 3_556 . 3_566 180.0(5) ?
Na_m2 Na_m2 Ca_m2 3_556 . . 0 ?
Na_m2 Na_m2 Ca_m2 3_556 . 3_556 0.0(5) ?
Na_m2 Na_m2 Ca_m2 3_556 . 3_566 180.0(5) ?
Na_m2 Na_m2 Fe_m2 3_556 . . 0 ?
Na_m2 Na_m2 Mg_m3 3_556 . . 122.28(2) ?
Na_m2 Na_m2 Mg_m3 3_556 . 1_556 122.28(2) ?
Na_m2 Na_m2 Fe_m3 3_556 . . 122.28(2) ?
Na_m2 Na_m2 Fe_m3 3_556 . 1_556 122.28(2) ?
Na_m2 Na_m2 Ti_m3 3_566 . . 57.72(2) ?
Na_m2 Na_m2 Ti_m3 3_566 . 1_556 57.72(2) ?
Na_m2 Na_m2 O2 3_566 . 5_445 142.36(8) ?
Na_m2 Na_m2 O2 3_566 . 6_546 142.36(8) ?
Na_m2 Na_m2 O5 3_566 . 5_445 83.43(7) ?
Na_m2 Na_m2 O5 3_566 . 6_546 83.43(7) ?
Na_m2 Na_m2 O_x 3_566 . . 42.54(8) ?
Na_m2 Na_m2 O_x 3_566 . 2_556 42.54(8) ?
Na_m2 Na_m2 Mn_m2 3_566 . . 0 ?
Na_m2 Na_m2 Mn_m2 3_566 . 3_566 0.0(5) ?
Na_m2 Na_m2 Ca_m2 3_566 . . 0 ?
Na_m2 Na_m2 Ca_m2 3_566 . 3_556 180.0(5) ?
Na_m2 Na_m2 Ca_m2 3_566 . 3_566 0.0(5) ?
Na_m2 Na_m2 Fe_m2 3_566 . . 0 ?
Na_m2 Na_m2 Mg_m3 3_566 . . 57.72(2) ?
Na_m2 Na_m2 Mg_m3 3_566 . 1_556 57.72(2) ?
Na_m2 Na_m2 Fe_m3 3_566 . . 57.72(2) ?
Na_m2 Na_m2 Fe_m3 3_566 . 1_556 57.72(2) ?
Ti_m3 Na_m2 Ti_m3 . . 1_556 115.44(4) ?
Ti_m3 Na_m2 O2 . . 5_445 98.34(9) ?
Ti_m3 Na_m2 O2 . . 6_546 134.49(11) ?
Ti_m3 Na_m2 O5 . . 5_445 131.16(7) ?
Ti_m3 Na_m2 O5 . . 6_546 38.71(6) ?
Ti_m3 Na_m2 O_x . . . 37.58(11) ?
Ti_m3 Na_m2 O_x . . 2_556 90.31(10) ?
Ti_m3 Na_m2 Mn_m2 . . . 0 ?
Ti_m3 Na_m2 Mn_m2 . . 3_566 57.72(2) ?
Ti_m3 Na_m2 Ca_m2 . . . 0 ?
Ti_m3 Na_m2 Ca_m2 . . 3_556 122.28(2) ?
Ti_m3 Na_m2 Ca_m2 . . 3_566 57.72(2) ?
Ti_m3 Na_m2 Fe_m2 . . . 0 ?
Ti_m3 Na_m2 Mg_m3 . . . 0.0(5) ?
Ti_m3 Na_m2 Mg_m3 . . 1_556 115.44(4) ?
Ti_m3 Na_m2 Fe_m3 . . . 0.0(5) ?
Ti_m3 Na_m2 Fe_m3 . . 1_556 115.44(4) ?
Ti_m3 Na_m2 O2 1_556 . 5_445 134.49(11) ?
Ti_m3 Na_m2 O2 1_556 . 6_546 98.34(9) ?
Ti_m3 Na_m2 O5 1_556 . 5_445 38.71(6) ?
Ti_m3 Na_m2 O5 1_556 . 6_546 131.16(7) ?
Ti_m3 Na_m2 O_x 1_556 . . 90.31(10) ?
Ti_m3 Na_m2 O_x 1_556 . 2_556 37.58(11) ?
Ti_m3 Na_m2 Mn_m2 1_556 . . 0 ?
Ti_m3 Na_m2 Mn_m2 1_556 . 3_566 57.72(2) ?
Ti_m3 Na_m2 Ca_m2 1_556 . . 0 ?
Ti_m3 Na_m2 Ca_m2 1_556 . 3_556 122.28(2) ?
Ti_m3 Na_m2 Ca_m2 1_556 . 3_566 57.72(2) ?
Ti_m3 Na_m2 Fe_m2 1_556 . . 0 ?
Ti_m3 Na_m2 Mg_m3 1_556 . . 115.44(4) ?
Ti_m3 Na_m2 Mg_m3 1_556 . 1_556 0.0(5) ?
Ti_m3 Na_m2 Fe_m3 1_556 . . 115.44(4) ?
Ti_m3 Na_m2 Fe_m3 1_556 . 1_556 0.0(5) ?
O2 Na_m2 O2 5_445 . 6_546 75.27(11) ?
O2 Na_m2 O5 5_445 . 5_445 96.10(13) ?
O2 Na_m2 O5 5_445 . 6_546 94.30(13) ?
O2 Na_m2 O_x 5_445 . . 100.33(11) ?
O2 Na_m2 O_x 5_445 . 2_556 171.02(14) ?
O2 Na_m2 Mn_m2 5_445 . . 0 ?
O2 Na_m2 Mn_m2 5_445 . 3_566 142.36(8) ?
O2 Na_m2 Ca_m2 5_445 . . 0 ?
O2 Na_m2 Ca_m2 5_445 . 3_556 37.64(8) ?
O2 Na_m2 Ca_m2 5_445 . 3_566 142.36(8) ?
O2 Na_m2 Fe_m2 5_445 . . 0 ?
O2 Na_m2 Mg_m3 5_445 . . 98.34(9) ?
O2 Na_m2 Mg_m3 5_445 . 1_556 134.49(11) ?
O2 Na_m2 Fe_m3 5_445 . . 98.34(9) ?
O2 Na_m2 Fe_m3 5_445 . 1_556 134.49(11) ?
O2 Na_m2 O5 6_546 . 5_445 94.30(13) ?
O2 Na_m2 O5 6_546 . 6_546 96.10(13) ?
O2 Na_m2 O_x 6_546 . . 171.02(14) ?
O2 Na_m2 O_x 6_546 . 2_556 100.33(11) ?
O2 Na_m2 Mn_m2 6_546 . . 0 ?
O2 Na_m2 Mn_m2 6_546 . 3_566 142.36(8) ?
O2 Na_m2 Ca_m2 6_546 . . 0 ?
O2 Na_m2 Ca_m2 6_546 . 3_556 37.64(8) ?
O2 Na_m2 Ca_m2 6_546 . 3_566 142.36(8) ?
O2 Na_m2 Fe_m2 6_546 . . 0 ?
O2 Na_m2 Mg_m3 6_546 . . 134.49(11) ?
O2 Na_m2 Mg_m3 6_546 . 1_556 98.34(9) ?
O2 Na_m2 Fe_m3 6_546 . . 134.49(11) ?
O2 Na_m2 Fe_m3 6_546 . 1_556 98.34(9) ?
O5 Na_m2 O5 5_445 . 6_546 166.86(11) ?
O5 Na_m2 O_x 5_445 . . 93.95(13) ?
O5 Na_m2 O_x 5_445 . 2_556 76.26(13) ?
O5 Na_m2 Mn_m2 5_445 . . 0 ?
O5 Na_m2 Mn_m2 5_445 . 3_566 83.43(7) ?
O5 Na_m2 Ca_m2 5_445 . . 0 ?
O5 Na_m2 Ca_m2 5_445 . 3_556 96.57(7) ?
O5 Na_m2 Ca_m2 5_445 . 3_566 83.43(7) ?
O5 Na_m2 Fe_m2 5_445 . . 0 ?
O5 Na_m2 Mg_m3 5_445 . . 131.16(7) ?
O5 Na_m2 Mg_m3 5_445 . 1_556 38.71(6) ?
O5 Na_m2 Fe_m3 5_445 . . 131.16(7) ?
O5 Na_m2 Fe_m3 5_445 . 1_556 38.71(6) ?
O5 Na_m2 O_x 6_546 . . 76.26(13) ?
O5 Na_m2 O_x 6_546 . 2_556 93.95(13) ?
O5 Na_m2 Mn_m2 6_546 . . 0 ?
O5 Na_m2 Mn_m2 6_546 . 3_566 83.43(7) ?
O5 Na_m2 Ca_m2 6_546 . . 0 ?
O5 Na_m2 Ca_m2 6_546 . 3_556 96.57(7) ?
O5 Na_m2 Ca_m2 6_546 . 3_566 83.43(7) ?
O5 Na_m2 Fe_m2 6_546 . . 0 ?
O5 Na_m2 Mg_m3 6_546 . . 38.71(6) ?
O5 Na_m2 Mg_m3 6_546 . 1_556 131.16(7) ?
O5 Na_m2 Fe_m3 6_546 . . 38.71(6) ?
O5 Na_m2 Fe_m3 6_546 . 1_556 131.16(7) ?
O_x Na_m2 O_x . . 2_556 85.07(11) ?
O_x Na_m2 Mn_m2 . . . 0 ?
O_x Na_m2 Mn_m2 . . 3_566 42.54(8) ?
O_x Na_m2 Ca_m2 . . . 0 ?
O_x Na_m2 Ca_m2 . . 3_556 137.46(8) ?
O_x Na_m2 Ca_m2 . . 3_566 42.54(8) ?
O_x Na_m2 Fe_m2 . . . 0 ?
O_x Na_m2 Mg_m3 . . . 37.58(11) ?
O_x Na_m2 Mg_m3 . . 1_556 90.31(10) ?
O_x Na_m2 Fe_m3 . . . 37.58(11) ?
O_x Na_m2 Fe_m3 . . 1_556 90.31(10) ?
O_x Na_m2 Mn_m2 2_556 . . 0 ?
O_x Na_m2 Mn_m2 2_556 . 3_566 42.54(8) ?
O_x Na_m2 Ca_m2 2_556 . . 0 ?
O_x Na_m2 Ca_m2 2_556 . 3_556 137.46(8) ?
O_x Na_m2 Ca_m2 2_556 . 3_566 42.54(8) ?
O_x Na_m2 Fe_m2 2_556 . . 0 ?
O_x Na_m2 Mg_m3 2_556 . . 90.31(10) ?
O_x Na_m2 Mg_m3 2_556 . 1_556 37.58(11) ?
O_x Na_m2 Fe_m3 2_556 . . 90.31(10) ?
O_x Na_m2 Fe_m3 2_556 . 1_556 37.58(11) ?
Mn_m2 Na_m2 Mn_m2 . . 3_566 0 ?
Mn_m2 Na_m2 Ca_m2 . . . 0 ?
Mn_m2 Na_m2 Ca_m2 . . 3_556 0 ?
Mn_m2 Na_m2 Ca_m2 . . 3_566 0 ?
Mn_m2 Na_m2 Fe_m2 . . . 0 ?
Mn_m2 Na_m2 Mg_m3 . . . 0 ?
Mn_m2 Na_m2 Mg_m3 . . 1_556 0 ?
Mn_m2 Na_m2 Fe_m3 . . . 0 ?
Mn_m2 Na_m2 Fe_m3 . . 1_556 0 ?
Mn_m2 Na_m2 Ca_m2 3_566 . . 0 ?
Mn_m2 Na_m2 Ca_m2 3_566 . 3_556 180.0(5) ?
Mn_m2 Na_m2 Ca_m2 3_566 . 3_566 0.0(5) ?
Mn_m2 Na_m2 Fe_m2 3_566 . . 0 ?
Mn_m2 Na_m2 Mg_m3 3_566 . . 57.72(2) ?
Mn_m2 Na_m2 Mg_m3 3_566 . 1_556 57.72(2) ?
Mn_m2 Na_m2 Fe_m3 3_566 . . 57.72(2) ?
Mn_m2 Na_m2 Fe_m3 3_566 . 1_556 57.72(2) ?
Ca_m2 Na_m2 Ca_m2 . . 3_556 0 ?
Ca_m2 Na_m2 Ca_m2 . . 3_566 0 ?
Ca_m2 Na_m2 Fe_m2 . . . 0 ?
Ca_m2 Na_m2 Mg_m3 . . . 0 ?
Ca_m2 Na_m2 Mg_m3 . . 1_556 0 ?
Ca_m2 Na_m2 Fe_m3 . . . 0 ?
Ca_m2 Na_m2 Fe_m3 . . 1_556 0 ?
Ca_m2 Na_m2 Ca_m2 3_556 . 3_566 180.0(5) ?
Ca_m2 Na_m2 Fe_m2 3_556 . . 0 ?
Ca_m2 Na_m2 Mg_m3 3_556 . . 122.28(2) ?
Ca_m2 Na_m2 Mg_m3 3_556 . 1_556 122.28(2) ?
Ca_m2 Na_m2 Fe_m3 3_556 . . 122.28(2) ?
Ca_m2 Na_m2 Fe_m3 3_556 . 1_556 122.28(2) ?
Ca_m2 Na_m2 Fe_m2 3_566 . . 0 ?
Ca_m2 Na_m2 Mg_m3 3_566 . . 57.72(2) ?
Ca_m2 Na_m2 Mg_m3 3_566 . 1_556 57.72(2) ?
Ca_m2 Na_m2 Fe_m3 3_566 . . 57.72(2) ?
Ca_m2 Na_m2 Fe_m3 3_566 . 1_556 57.72(2) ?
Fe_m2 Na_m2 Mg_m3 . . . 0 ?
Fe_m2 Na_m2 Mg_m3 . . 1_556 0 ?
Fe_m2 Na_m2 Fe_m3 . . . 0 ?
Fe_m2 Na_m2 Fe_m3 . . 1_556 0 ?
Mg_m3 Na_m2 Mg_m3 . . 1_556 115.44(4) ?
Mg_m3 Na_m2 Fe_m3 . . . 0.0(5) ?
Mg_m3 Na_m2 Fe_m3 . . 1_556 115.44(4) ?
Mg_m3 Na_m2 Fe_m3 1_556 . . 115.44(4) ?
Mg_m3 Na_m2 Fe_m3 1_556 . 1_556 0.0(5) ?
Fe_m3 Na_m2 Fe_m3 . . 1_556 115.44(4) ?
Na_m1 Ti_m3 Na_m1 5_445 . 5_455 180.0(5) ?
Na_m1 Ti_m3 Na_m2 5_445 . 1_554 57.72(2) ?
Na_m1 Ti_m3 Na_m2 5_445 . . 57.72(2) ?
Na_m1 Ti_m3 Na_m2 5_445 . 3_565 122.28(2) ?
Na_m1 Ti_m3 Na_m2 5_445 . 3_566 122.28(2) ?
Na_m1 Ti_m3 O5 5_445 . 5_444 43.93(7) ?
Na_m1 Ti_m3 O5 5_445 . 6_546 43.93(7) ?
Na_m1 Ti_m3 O5 5_445 . 7_566 136.07(7) ?
Na_m1 Ti_m3 O5 5_445 . 8_464 136.07(7) ?
Na_m1 Ti_m3 O_x 5_445 . . 90 ?
Na_m1 Ti_m3 O_x 5_445 . 2_555 90 ?
Na_m1 Ti_m3 Ca_m2 5_445 . 1_554 57.72(2) ?
Na_m1 Ti_m3 Ca_m2 5_445 . . 57.72(2) ?
Na_m1 Ti_m3 Ca_m2 5_445 . 3_565 122.28(2) ?
Na_m1 Ti_m3 Ca_m2 5_445 . 3_566 122.28(2) ?
Na_m1 Ti_m3 Mg_m3 5_445 . . 0 ?
Na_m1 Ti_m3 Fe_m3 5_445 . . 0 ?
Na_m1 Ti_m3 Na_m2 5_455 . 1_554 122.28(2) ?
Na_m1 Ti_m3 Na_m2 5_455 . . 122.28(2) ?
Na_m1 Ti_m3 Na_m2 5_455 . 3_565 57.72(2) ?
Na_m1 Ti_m3 Na_m2 5_455 . 3_566 57.72(2) ?
Na_m1 Ti_m3 O5 5_455 . 5_444 136.07(7) ?
Na_m1 Ti_m3 O5 5_455 . 6_546 136.07(7) ?
Na_m1 Ti_m3 O5 5_455 . 7_566 43.93(7) ?
Na_m1 Ti_m3 O5 5_455 . 8_464 43.93(7) ?
Na_m1 Ti_m3 O_x 5_455 . . 90 ?
Na_m1 Ti_m3 O_x 5_455 . 2_555 90 ?
Na_m1 Ti_m3 Ca_m2 5_455 . 1_554 122.28(2) ?
Na_m1 Ti_m3 Ca_m2 5_455 . . 122.28(2) ?
Na_m1 Ti_m3 Ca_m2 5_455 . 3_565 57.72(2) ?
Na_m1 Ti_m3 Ca_m2 5_455 . 3_566 57.72(2) ?
Na_m1 Ti_m3 Mg_m3 5_455 . . 0 ?
Na_m1 Ti_m3 Fe_m3 5_455 . . 0 ?
Na_m2 Ti_m3 Na_m2 1_554 . . 115.44(3) ?
Na_m2 Ti_m3 Na_m2 1_554 . 3_565 64.56(3) ?
Na_m2 Ti_m3 Na_m2 1_554 . 3_566 180.0(5) ?
Na_m2 Ti_m3 O5 1_554 . 5_444 43.72(8) ?
Na_m2 Ti_m3 O5 1_554 . 6_546 87.33(8) ?
Na_m2 Ti_m3 O5 1_554 . 7_566 136.28(8) ?
Na_m2 Ti_m3 O5 1_554 . 8_464 92.67(8) ?
Na_m2 Ti_m3 O_x 1_554 . . 133.91(8) ?
Na_m2 Ti_m3 O_x 1_554 . 2_555 46.09(8) ?
Na_m2 Ti_m3 Ca_m2 1_554 . 1_554 0.0(5) ?
Na_m2 Ti_m3 Ca_m2 1_554 . . 115.44(3) ?
Na_m2 Ti_m3 Ca_m2 1_554 . 3_565 64.56(3) ?
Na_m2 Ti_m3 Ca_m2 1_554 . 3_566 180.0(5) ?
Na_m2 Ti_m3 Mg_m3 1_554 . . 0 ?
Na_m2 Ti_m3 Fe_m3 1_554 . . 0 ?
Na_m2 Ti_m3 Na_m2 . . 3_565 180.0(5) ?
Na_m2 Ti_m3 Na_m2 . . 3_566 64.56(3) ?
Na_m2 Ti_m3 O5 . . 5_444 87.33(8) ?
Na_m2 Ti_m3 O5 . . 6_546 43.72(8) ?
Na_m2 Ti_m3 O5 . . 7_566 92.67(8) ?
Na_m2 Ti_m3 O5 . . 8_464 136.28(8) ?
Na_m2 Ti_m3 O_x . . . 46.09(8) ?
Na_m2 Ti_m3 O_x . . 2_555 133.91(8) ?
Na_m2 Ti_m3 Ca_m2 . . 1_554 115.44(3) ?
Na_m2 Ti_m3 Ca_m2 . . . 0.0(5) ?
Na_m2 Ti_m3 Ca_m2 . . 3_565 180.0(5) ?
Na_m2 Ti_m3 Ca_m2 . . 3_566 64.56(3) ?
Na_m2 Ti_m3 Mg_m3 . . . 0 ?
Na_m2 Ti_m3 Fe_m3 . . . 0 ?
Na_m2 Ti_m3 Na_m2 3_565 . 3_566 115.44(3) ?
Na_m2 Ti_m3 O5 3_565 . 5_444 92.67(8) ?
Na_m2 Ti_m3 O5 3_565 . 6_546 136.28(8) ?
Na_m2 Ti_m3 O5 3_565 . 7_566 87.33(8) ?
Na_m2 Ti_m3 O5 3_565 . 8_464 43.72(8) ?
Na_m2 Ti_m3 O_x 3_565 . . 133.91(8) ?
Na_m2 Ti_m3 O_x 3_565 . 2_555 46.09(8) ?
Na_m2 Ti_m3 Ca_m2 3_565 . 1_554 64.56(3) ?
Na_m2 Ti_m3 Ca_m2 3_565 . . 180.0(5) ?
Na_m2 Ti_m3 Ca_m2 3_565 . 3_565 0.0(5) ?
Na_m2 Ti_m3 Ca_m2 3_565 . 3_566 115.44(3) ?
Na_m2 Ti_m3 Mg_m3 3_565 . . 0 ?
Na_m2 Ti_m3 Fe_m3 3_565 . . 0 ?
Na_m2 Ti_m3 O5 3_566 . 5_444 136.28(8) ?
Na_m2 Ti_m3 O5 3_566 . 6_546 92.67(8) ?
Na_m2 Ti_m3 O5 3_566 . 7_566 43.72(8) ?
Na_m2 Ti_m3 O5 3_566 . 8_464 87.33(8) ?
Na_m2 Ti_m3 O_x 3_566 . . 46.09(8) ?
Na_m2 Ti_m3 O_x 3_566 . 2_555 133.91(8) ?
Na_m2 Ti_m3 Ca_m2 3_566 . 1_554 180.0(5) ?
Na_m2 Ti_m3 Ca_m2 3_566 . . 64.56(3) ?
Na_m2 Ti_m3 Ca_m2 3_566 . 3_565 115.44(3) ?
Na_m2 Ti_m3 Ca_m2 3_566 . 3_566 0.0(5) ?
Na_m2 Ti_m3 Mg_m3 3_566 . . 0 ?
Na_m2 Ti_m3 Fe_m3 3_566 . . 0 ?
O5 Ti_m3 O5 5_444 . 6_546 87.86(10) ?
O5 Ti_m3 O5 5_444 . 7_566 180.0(5) ?
O5 Ti_m3 O5 5_444 . 8_464 92.14(10) ?
O5 Ti_m3 O_x 5_444 . . 90.22(11) ?
O5 Ti_m3 O_x 5_444 . 2_555 89.78(11) ?
O5 Ti_m3 Ca_m2 5_444 . 1_554 43.72(8) ?
O5 Ti_m3 Ca_m2 5_444 . . 87.33(8) ?
O5 Ti_m3 Ca_m2 5_444 . 3_565 92.67(8) ?
O5 Ti_m3 Ca_m2 5_444 . 3_566 136.28(8) ?
O5 Ti_m3 Mg_m3 5_444 . . 0 ?
O5 Ti_m3 Fe_m3 5_444 . . 0 ?
O5 Ti_m3 O5 6_546 . 7_566 92.14(10) ?
O5 Ti_m3 O5 6_546 . 8_464 180.0(5) ?
O5 Ti_m3 O_x 6_546 . . 89.78(11) ?
O5 Ti_m3 O_x 6_546 . 2_555 90.22(11) ?
O5 Ti_m3 Ca_m2 6_546 . 1_554 87.33(8) ?
O5 Ti_m3 Ca_m2 6_546 . . 43.72(8) ?
O5 Ti_m3 Ca_m2 6_546 . 3_565 136.28(8) ?
O5 Ti_m3 Ca_m2 6_546 . 3_566 92.67(8) ?
O5 Ti_m3 Mg_m3 6_546 . . 0 ?
O5 Ti_m3 Fe_m3 6_546 . . 0 ?
O5 Ti_m3 O5 7_566 . 8_464 87.86(10) ?
O5 Ti_m3 O_x 7_566 . . 89.78(11) ?
O5 Ti_m3 O_x 7_566 . 2_555 90.22(11) ?
O5 Ti_m3 Ca_m2 7_566 . 1_554 136.28(8) ?
O5 Ti_m3 Ca_m2 7_566 . . 92.67(8) ?
O5 Ti_m3 Ca_m2 7_566 . 3_565 87.33(8) ?
O5 Ti_m3 Ca_m2 7_566 . 3_566 43.72(8) ?
O5 Ti_m3 Mg_m3 7_566 . . 0 ?
O5 Ti_m3 Fe_m3 7_566 . . 0 ?
O5 Ti_m3 O_x 8_464 . . 90.22(11) ?
O5 Ti_m3 O_x 8_464 . 2_555 89.78(11) ?
O5 Ti_m3 Ca_m2 8_464 . 1_554 92.67(8) ?
O5 Ti_m3 Ca_m2 8_464 . . 136.28(8) ?
O5 Ti_m3 Ca_m2 8_464 . 3_565 43.72(8) ?
O5 Ti_m3 Ca_m2 8_464 . 3_566 87.33(8) ?
O5 Ti_m3 Mg_m3 8_464 . . 0 ?
O5 Ti_m3 Fe_m3 8_464 . . 0 ?
O_x Ti_m3 O_x . . 2_555 180.0(5) ?
O_x Ti_m3 Ca_m2 . . 1_554 133.91(8) ?
O_x Ti_m3 Ca_m2 . . . 46.09(8) ?
O_x Ti_m3 Ca_m2 . . 3_565 133.91(8) ?
O_x Ti_m3 Ca_m2 . . 3_566 46.09(8) ?
O_x Ti_m3 Mg_m3 . . . 0 ?
O_x Ti_m3 Fe_m3 . . . 0 ?
O_x Ti_m3 Ca_m2 2_555 . 1_554 46.09(8) ?
O_x Ti_m3 Ca_m2 2_555 . . 133.91(8) ?
O_x Ti_m3 Ca_m2 2_555 . 3_565 46.09(8) ?
O_x Ti_m3 Ca_m2 2_555 . 3_566 133.91(8) ?
O_x Ti_m3 Mg_m3 2_555 . . 0 ?
O_x Ti_m3 Fe_m3 2_555 . . 0 ?
Ca_m2 Ti_m3 Ca_m2 1_554 . . 115.44(3) ?
Ca_m2 Ti_m3 Ca_m2 1_554 . 3_565 64.56(3) ?
Ca_m2 Ti_m3 Ca_m2 1_554 . 3_566 180.0(5) ?
Ca_m2 Ti_m3 Mg_m3 1_554 . . 0 ?
Ca_m2 Ti_m3 Fe_m3 1_554 . . 0 ?
Ca_m2 Ti_m3 Ca_m2 . . 3_565 180.0(5) ?
Ca_m2 Ti_m3 Ca_m2 . . 3_566 64.56(3) ?
Ca_m2 Ti_m3 Mg_m3 . . . 0 ?
Ca_m2 Ti_m3 Fe_m3 . . . 0 ?
Ca_m2 Ti_m3 Ca_m2 3_565 . 3_566 115.44(3) ?
Ca_m2 Ti_m3 Mg_m3 3_565 . . 0 ?
Ca_m2 Ti_m3 Fe_m3 3_565 . . 0 ?
Ca_m2 Ti_m3 Mg_m3 3_566 . . 0 ?
Ca_m2 Ti_m3 Fe_m3 3_566 . . 0 ?
Mg_m3 Ti_m3 Fe_m3 . . . 0 ?
Sr_a Si Sr_a 1_565 . 1_566 105.09(3) ?
Sr_a Si Sr_a 1_565 . 6_556 86.80(2) ?
Sr_a Si O1 1_565 . . 51.37(9) ?
Sr_a Si O3 1_565 . . 133.79(10) ?
Sr_a Si O4 1_565 . . 55.21(13) ?
Sr_a Si O5 1_565 . . 112.00(10) ?
Sr_a Si K_a 1_565 . 1_565 0.0(5) ?
Sr_a Si K_a 1_565 . 1_566 105.09(3) ?
Sr_a Si K_a 1_565 . 6_556 86.80(2) ?
Sr_a Si Ba_a 1_565 . 1_565 0.0(5) ?
Sr_a Si Ba_a 1_565 . 1_566 105.09(3) ?
Sr_a Si Ba_a 1_565 . 6_556 86.80(2) ?
Sr_a Si Sr_a 1_566 . 6_556 86.43(3) ?
Sr_a Si O1 1_566 . . 133.83(11) ?
Sr_a Si O3 1_566 . . 52.13(9) ?
Sr_a Si O4 1_566 . . 54.71(13) ?
Sr_a Si O5 1_566 . . 113.42(10) ?
Sr_a Si K_a 1_566 . 1_565 105.09(3) ?
Sr_a Si K_a 1_566 . 1_566 0.0(5) ?
Sr_a Si K_a 1_566 . 6_556 86.43(3) ?
Sr_a Si Ba_a 1_566 . 1_565 105.09(3) ?
Sr_a Si Ba_a 1_566 . 1_566 0.0(5) ?
Sr_a Si Ba_a 1_566 . 6_556 86.43(3) ?
Sr_a Si O1 6_556 . . 57.02(10) ?
Sr_a Si O3 6_556 . . 55.99(9) ?
Sr_a Si O4 6_556 . . 103.68(12) ?
Sr_a Si O5 6_556 . . 146.16(9) ?
Sr_a Si K_a 6_556 . 1_565 86.80(2) ?
Sr_a Si K_a 6_556 . 1_566 86.43(3) ?
Sr_a Si K_a 6_556 . 6_556 0.0(5) ?
Sr_a Si Ba_a 6_556 . 1_565 86.80(2) ?
Sr_a Si Ba_a 6_556 . 1_566 86.43(3) ?
Sr_a Si Ba_a 6_556 . 6_556 0.0(5) ?
O1 Si O3 . . . 111.39(14) ?
O1 Si O4 . . . 103.88(16) ?
O1 Si O5 . . . 112.45(15) ?
O1 Si K_a . . 1_565 51.37(9) ?
O1 Si K_a . . 1_566 133.83(11) ?
O1 Si K_a . . 6_556 57.02(10) ?
O1 Si Ba_a . . 1_565 51.37(9) ?
O1 Si Ba_a . . 1_566 133.83(11) ?
O1 Si Ba_a . . 6_556 57.02(10) ?
O3 Si O4 . . . 104.08(17) ?
O3 Si O5 . . . 114.05(14) ?
O3 Si K_a . . 1_565 133.79(10) ?
O3 Si K_a . . 1_566 52.13(9) ?
O3 Si K_a . . 6_556 55.99(9) ?
O3 Si Ba_a . . 1_565 133.79(10) ?
O3 Si Ba_a . . 1_566 52.13(9) ?
O3 Si Ba_a . . 6_556 55.99(9) ?
O4 Si O5 . . . 110.16(15) ?
O4 Si K_a . . 1_565 55.21(13) ?
O4 Si K_a . . 1_566 54.71(13) ?
O4 Si K_a . . 6_556 103.68(12) ?
O4 Si Ba_a . . 1_565 55.21(13) ?
O4 Si Ba_a . . 1_566 54.71(13) ?
O4 Si Ba_a . . 6_556 103.68(12) ?
O5 Si K_a . . 1_565 112.00(10) ?
O5 Si K_a . . 1_566 113.42(10) ?
O5 Si K_a . . 6_556 146.16(9) ?
O5 Si Ba_a . . 1_565 112.00(10) ?
O5 Si Ba_a . . 1_566 113.42(10) ?
O5 Si Ba_a . . 6_556 146.16(9) ?
K_a Si K_a 1_565 . 1_566 105.09(3) ?
K_a Si K_a 1_565 . 6_556 86.80(2) ?
K_a Si Ba_a 1_565 . 1_565 0.0(5) ?
K_a Si Ba_a 1_565 . 1_566 105.09(3) ?
K_a Si Ba_a 1_565 . 6_556 86.80(2) ?
K_a Si K_a 1_566 . 6_556 86.43(3) ?
K_a Si Ba_a 1_566 . 1_565 105.09(3) ?
K_a Si Ba_a 1_566 . 1_566 0.0(5) ?
K_a Si Ba_a 1_566 . 6_556 86.43(3) ?
K_a Si Ba_a 6_556 . 1_565 86.80(2) ?
K_a Si Ba_a 6_556 . 1_566 86.43(3) ?
K_a Si Ba_a 6_556 . 6_556 0.0(5) ?
Ba_a Si Ba_a 1_565 . 1_566 105.09(3) ?
Ba_a Si Ba_a 1_565 . 6_556 86.80(2) ?
Ba_a Si Ba_a 1_566 . 6_556 86.43(3) ?
Ti_l O1 Si . . . 140.08(16) ?
Ti_l O1 K_a . . 1_565 106.11(11) ?
Ti_l O1 K_a . . 6_556 100.53(10) ?
Ti_l O1 Ba_a . . 1_565 106.11(11) ?
Ti_l O1 Ba_a . . 6_556 100.53(10) ?
Si O1 K_a . . 1_565 100.86(11) ?
Si O1 K_a . . 6_556 94.46(12) ?
Si O1 Ba_a . . 1_565 100.86(11) ?
Si O1 Ba_a . . 6_556 94.46(12) ?
K_a O1 K_a 1_565 . 6_556 114.19(9) ?
K_a O1 Ba_a 1_565 . 1_565 0.0(5) ?
K_a O1 Ba_a 1_565 . 6_556 114.19(9) ?
K_a O1 Ba_a 6_556 . 1_565 114.19(9) ?
K_a O1 Ba_a 6_556 . 6_556 0.0(5) ?
Ba_a O1 Ba_a 1_565 . 6_556 114.19(9) ?
Ti_l O2 Na_m1 . . . 121.2(2) ?
Ti_l O2 Na_m2 . . 5_555 121.19(12) ?
Ti_l O2 Na_m2 . . 7_556 121.19(12) ?
Ti_l O2 Ca_m2 . . 5_555 121.19(12) ?
Ti_l O2 Ca_m2 . . 7_556 121.19(12) ?
Na_m1 O2 Na_m2 . . 5_555 90.47(12) ?
Na_m1 O2 Na_m2 . . 7_556 90.47(12) ?
Na_m1 O2 Ca_m2 . . 5_555 90.47(12) ?
Na_m1 O2 Ca_m2 . . 7_556 90.47(12) ?
Na_m2 O2 Na_m2 5_555 . 7_556 104.73(15) ?
Na_m2 O2 Ca_m2 5_555 . 5_555 0.0(5) ?
Na_m2 O2 Ca_m2 5_555 . 7_556 104.73(15) ?
Na_m2 O2 Ca_m2 7_556 . 5_555 104.73(15) ?
Na_m2 O2 Ca_m2 7_556 . 7_556 0.0(5) ?
Ca_m2 O2 Ca_m2 5_555 . 7_556 104.73(15) ?
Ti_l O3 Si 1_556 . . 140.30(16) ?
Ti_l O3 K_a 1_556 . 1_566 105.92(11) ?
Ti_l O3 K_a 1_556 . 6_556 100.83(10) ?
Ti_l O3 Ba_a 1_556 . 1_566 105.92(11) ?
Ti_l O3 Ba_a 1_556 . 6_556 100.83(10) ?
Si O3 K_a . . 1_566 99.83(11) ?
Si O3 K_a . . 6_556 95.58(11) ?
Si O3 Ba_a . . 1_566 99.83(11) ?
Si O3 Ba_a . . 6_556 95.58(11) ?
K_a O3 K_a 1_566 . 6_556 113.88(9) ?
K_a O3 Ba_a 1_566 . 1_566 0.0(5) ?
K_a O3 Ba_a 1_566 . 6_556 113.88(9) ?
K_a O3 Ba_a 6_556 . 1_566 113.88(9) ?
K_a O3 Ba_a 6_556 . 6_556 0.0(5) ?
Ba_a O3 Ba_a 1_566 . 6_556 113.88(9) ?
Si O4 Si . . 4_575 134.0(2) ?
Si O4 K_a . . 1_565 95.78(14) ?
Si O4 K_a . . 1_566 96.09(14) ?
Si O4 Ba_a . . 1_565 95.78(14) ?
Si O4 Ba_a . . 1_566 96.09(14) ?
Si O4 K_a 4_575 . 1_565 95.78(14) ?
Si O4 K_a 4_575 . 1_566 96.09(14) ?
Si O4 Ba_a 4_575 . 1_565 95.78(14) ?
Si O4 Ba_a 4_575 . 1_566 96.09(14) ?
K_a O4 K_a 1_565 . 1_566 149.31(14) ?
K_a O4 Ba_a 1_565 . 1_565 0.0(5) ?
K_a O4 Ba_a 1_565 . 1_566 149.31(14) ?
K_a O4 Ba_a 1_566 . 1_565 149.31(14) ?
K_a O4 Ba_a 1_566 . 1_566 0.0(5) ?
Ba_a O4 Ba_a 1_565 . 1_566 149.31(14) ?
Na_m2 O5 Ti_m3 5_555 . 5_556 97.57(11) ?
Na_m2 O5 Si 5_555 . . 121.16(14) ?
Na_m2 O5 Ca_m2 5_555 . 5_555 0.0(5) ?
Na_m2 O5 Mg_m3 5_555 . 5_556 97.57(11) ?
Na_m2 O5 Fe_m3 5_555 . 5_556 97.57(11) ?
Ti_m3 O5 Si 5_556 . . 126.64(15) ?
Ti_m3 O5 Ca_m2 5_556 . 5_555 97.57(11) ?
Ti_m3 O5 Mg_m3 5_556 . 5_556 0.0(5) ?
Ti_m3 O5 Fe_m3 5_556 . 5_556 0.0(5) ?
Si O5 Ca_m2 . . 5_555 121.16(14) ?
Si O5 Mg_m3 . . 5_556 126.64(15) ?
Si O5 Fe_m3 . . 5_556 126.64(15) ?
Ca_m2 O5 Mg_m3 5_555 . 5_556 97.57(11) ?
Ca_m2 O5 Fe_m3 5_555 . 5_556 97.57(11) ?
Mg_m3 O5 Fe_m3 5_556 . 5_556 0.0(5) ?
Na_m2 O_x Na_m2 . . 3_566 94.93(15) ?
Na_m2 O_x Ti_m3 . . . 96.34(14) ?
Na_m2 O_x Ca_m2 . . . 0.0(5) ?
Na_m2 O_x Ca_m2 . . 3_566 94.93(15) ?
Na_m2 O_x Mg_m3 . . . 96.34(14) ?
Na_m2 O_x Fe_m3 . . . 96.34(14) ?
Na_m2 O_x Ti_m3 3_566 . . 96.34(14) ?
Na_m2 O_x Ca_m2 3_566 . . 94.93(15) ?
Na_m2 O_x Ca_m2 3_566 . 3_566 0.0(5) ?
Na_m2 O_x Mg_m3 3_566 . . 96.34(14) ?
Na_m2 O_x Fe_m3 3_566 . . 96.34(14) ?
Ti_m3 O_x Ca_m2 . . . 96.34(14) ?
Ti_m3 O_x Ca_m2 . . 3_566 96.34(14) ?
Ti_m3 O_x Mg_m3 . . . 0.0(5) ?
Ti_m3 O_x Fe_m3 . . . 0.0(5) ?
Ca_m2 O_x Ca_m2 . . 3_566 94.93(15) ?
Ca_m2 O_x Mg_m3 . . . 96.34(14) ?
Ca_m2 O_x Fe_m3 . . . 96.34(14) ?
Ca_m2 O_x Mg_m3 3_566 . . 96.34(14) ?
Ca_m2 O_x Fe_m3 3_566 . . 96.34(14) ?
Mg_m3 O_x Fe_m3 . . . 0.0(5) ?
Sr_a K_a Sr_a . . 6_545 0 ?
Sr_a K_a Sr_a . . 6_546 0 ?
Sr_a K_a Sr_a . . 6_555 0 ?
Sr_a K_a Sr_a . . 6_556 0 ?
Sr_a K_a Ti_l . . 1_545 0 ?
Sr_a K_a Ti_l . . . 0 ?
Sr_a K_a Ti_l . . 6_545 0 ?
Sr_a K_a Ti_l . . 6_546 0 ?
Sr_a K_a Si . . 1_544 0 ?
Sr_a K_a Si . . 1_545 0 ?
Sr_a K_a Si . . 6_546 0 ?
Sr_a K_a Si . . 7_556 0 ?
Sr_a K_a Si . . 4_564 0 ?
Sr_a K_a Si . . 4_565 0 ?
Sr_a K_a O1 . . 1_545 0 ?
Sr_a K_a O1 . . 6_546 0 ?
Sr_a K_a O1 . . 7_556 0 ?
Sr_a K_a O1 . . 4_565 0 ?
Sr_a K_a O3 . . 1_544 0 ?
Sr_a K_a O3 . . 6_546 0 ?
Sr_a K_a O3 . . 7_556 0 ?
Sr_a K_a O3 . . 4_564 0 ?
Sr_a K_a O4 . . 1_544 0 ?
Sr_a K_a O4 . . 1_545 0 ?
Sr_a K_a K_a . . 6_545 0 ?
Sr_a K_a K_a . . 6_546 0 ?
Sr_a K_a K_a . . 6_555 0 ?
Sr_a K_a K_a . . 6_556 0 ?
Sr_a K_a Na_a . . . 0 ?
Sr_a K_a Ba_a . . . 0 ?
Sr_a K_a Ba_a . . 6_545 0 ?
Sr_a K_a Ba_a . . 6_546 0 ?
Sr_a K_a Ba_a . . 6_555 0 ?
Sr_a K_a Ba_a . . 6_556 0 ?
Sr_a K_a Ca_m2 . . 5_545 0 ?
Sr_a K_a Ca_m2 . . 7_556 0 ?
Sr_a K_a Sr_a 6_545 . 6_546 70.956(10) ?
Sr_a K_a Sr_a 6_545 . 6_555 99.954(14) ?
Sr_a K_a Sr_a 6_545 . 6_556 147.012(19) ?
Sr_a K_a Ti_l 6_545 . 1_545 51.401(14) ?
Sr_a K_a Ti_l 6_545 . . 145.04(2) ?
Sr_a K_a Ti_l 6_545 . 6_545 52.174(9) ?
Sr_a K_a Ti_l 6_545 . 6_546 102.776(16) ?
Sr_a K_a Si 6_545 . 1_544 46.701(18) ?
Sr_a K_a Si 6_545 . 1_545 103.361(16) ?
Sr_a K_a Si 6_545 . 6_546 103.37(2) ?
Sr_a K_a Si 6_545 . 7_556 46.868(19) ?
Sr_a K_a Si 6_545 . 4_564 90.34(2) ?
Sr_a K_a Si 6_545 . 4_565 156.672(18) ?
Sr_a K_a O1 6_545 . 1_545 75.62(5) ?
Sr_a K_a O1 6_545 . 6_546 115.19(5) ?
Sr_a K_a O1 6_545 . 7_556 72.64(5) ?
Sr_a K_a O1 6_545 . 4_565 175.09(6) ?
Sr_a K_a O3 6_545 . 1_544 33.73(5) ?
Sr_a K_a O3 6_545 . 6_546 83.07(5) ?
Sr_a K_a O3 6_545 . 7_556 32.39(5) ?
Sr_a K_a O3 6_545 . 4_564 114.85(6) ?
Sr_a K_a O4 6_545 . 1_544 61.32(4) ?
Sr_a K_a O4 6_545 . 1_545 129.139(15) ?
Sr_a K_a K_a 6_545 . 6_545 0.0(5) ?
Sr_a K_a K_a 6_545 . 6_546 70.956(10) ?
Sr_a K_a K_a 6_545 . 6_555 99.954(14) ?
Sr_a K_a K_a 6_545 . 6_556 147.012(19) ?
Sr_a K_a Na_a 6_545 . . 0 ?
Sr_a K_a Ba_a 6_545 . . 0 ?
Sr_a K_a Ba_a 6_545 . 6_545 0.0(5) ?
Sr_a K_a Ba_a 6_545 . 6_546 70.956(10) ?
Sr_a K_a Ba_a 6_545 . 6_555 99.954(14) ?
Sr_a K_a Ba_a 6_545 . 6_556 147.012(19) ?
Sr_a K_a Ca_m2 6_545 . 5_545 94.223(17) ?
Sr_a K_a Ca_m2 6_545 . 7_556 130.34(2) ?
Sr_a K_a Sr_a 6_546 . 6_555 147.012(19) ?
Sr_a K_a Sr_a 6_546 . 6_556 99.053(15) ?
Sr_a K_a Ti_l 6_546 . 1_545 51.327(15) ?
Sr_a K_a Ti_l 6_546 . . 143.99(2) ?
Sr_a K_a Ti_l 6_546 . 6_545 103.045(16) ?
Sr_a K_a Ti_l 6_546 . 6_546 51.817(10) ?
Sr_a K_a Si 6_546 . 1_544 103.615(16) ?
Sr_a K_a Si 6_546 . 1_545 46.322(18) ?
Sr_a K_a Si 6_546 . 6_546 103.02(2) ?
Sr_a K_a Si 6_546 . 7_556 46.881(18) ?
Sr_a K_a Si 6_546 . 4_564 157.29(2) ?
Sr_a K_a Si 6_546 . 4_565 89.54(2) ?
Sr_a K_a O1 6_546 . 1_545 33.78(6) ?
Sr_a K_a O1 6_546 . 6_546 82.62(5) ?
Sr_a K_a O1 6_546 . 7_556 32.04(5) ?
Sr_a K_a O1 6_546 . 4_565 113.91(6) ?
Sr_a K_a O3 6_546 . 1_544 75.60(6) ?
Sr_a K_a O3 6_546 . 6_546 114.94(6) ?
Sr_a K_a O3 6_546 . 7_556 72.70(5) ?
Sr_a K_a O3 6_546 . 4_564 174.13(6) ?
Sr_a K_a O4 6_546 . 1_544 129.675(14) ?
Sr_a K_a O4 6_546 . 1_545 60.71(4) ?
Sr_a K_a K_a 6_546 . 6_545 70.956(10) ?
Sr_a K_a K_a 6_546 . 6_546 0.0(5) ?
Sr_a K_a K_a 6_546 . 6_555 147.012(19) ?
Sr_a K_a K_a 6_546 . 6_556 99.053(15) ?
Sr_a K_a Na_a 6_546 . . 0 ?
Sr_a K_a Ba_a 6_546 . . 0 ?
Sr_a K_a Ba_a 6_546 . 6_545 70.956(10) ?
Sr_a K_a Ba_a 6_546 . 6_546 0.0(5) ?
Sr_a K_a Ba_a 6_546 . 6_555 147.012(19) ?
Sr_a K_a Ba_a 6_546 . 6_556 99.053(15) ?
Sr_a K_a Ca_m2 6_546 . 5_545 82.540(16) ?
Sr_a K_a Ca_m2 6_546 . 7_556 116.106(18) ?
Sr_a K_a Sr_a 6_555 . 6_556 70.956(10) ?
Sr_a K_a Ti_l 6_555 . 1_545 145.04(2) ?
Sr_a K_a Ti_l 6_555 . . 51.401(14) ?
Sr_a K_a Ti_l 6_555 . 6_545 52.174(9) ?
Sr_a K_a Ti_l 6_555 . 6_546 102.776(16) ?
Sr_a K_a Si 6_555 . 1_544 90.34(2) ?
Sr_a K_a Si 6_555 . 1_545 156.672(18) ?
Sr_a K_a Si 6_555 . 6_546 46.868(19) ?
Sr_a K_a Si 6_555 . 7_556 103.37(2) ?
Sr_a K_a Si 6_555 . 4_564 46.701(18) ?
Sr_a K_a Si 6_555 . 4_565 103.361(16) ?
Sr_a K_a O1 6_555 . 1_545 175.09(6) ?
Sr_a K_a O1 6_555 . 6_546 72.64(5) ?
Sr_a K_a O1 6_555 . 7_556 115.19(5) ?
Sr_a K_a O1 6_555 . 4_565 75.62(5) ?
Sr_a K_a O3 6_555 . 1_544 114.85(6) ?
Sr_a K_a O3 6_555 . 6_546 32.39(5) ?
Sr_a K_a O3 6_555 . 7_556 83.07(5) ?
Sr_a K_a O3 6_555 . 4_564 33.73(5) ?
Sr_a K_a O4 6_555 . 1_544 61.32(4) ?
Sr_a K_a O4 6_555 . 1_545 129.139(15) ?
Sr_a K_a K_a 6_555 . 6_545 99.954(14) ?
Sr_a K_a K_a 6_555 . 6_546 147.012(19) ?
Sr_a K_a K_a 6_555 . 6_555 0.0(5) ?
Sr_a K_a K_a 6_555 . 6_556 70.956(10) ?
Sr_a K_a Na_a 6_555 . . 0 ?
Sr_a K_a Ba_a 6_555 . . 0 ?
Sr_a K_a Ba_a 6_555 . 6_545 99.954(14) ?
Sr_a K_a Ba_a 6_555 . 6_546 147.012(19) ?
Sr_a K_a Ba_a 6_555 . 6_555 0.0(5) ?
Sr_a K_a Ba_a 6_555 . 6_556 70.956(10) ?
Sr_a K_a Ca_m2 6_555 . 5_545 130.34(2) ?
Sr_a K_a Ca_m2 6_555 . 7_556 94.223(17) ?
Sr_a K_a Ti_l 6_556 . 1_545 143.99(2) ?
Sr_a K_a Ti_l 6_556 . . 51.327(15) ?
Sr_a K_a Ti_l 6_556 . 6_545 103.045(16) ?
Sr_a K_a Ti_l 6_556 . 6_546 51.817(10) ?
Sr_a K_a Si 6_556 . 1_544 157.29(2) ?
Sr_a K_a Si 6_556 . 1_545 89.54(2) ?
Sr_a K_a Si 6_556 . 6_546 46.881(18) ?
Sr_a K_a Si 6_556 . 7_556 103.02(2) ?
Sr_a K_a Si 6_556 . 4_564 103.615(16) ?
Sr_a K_a Si 6_556 . 4_565 46.322(18) ?
Sr_a K_a O1 6_556 . 1_545 113.91(6) ?
Sr_a K_a O1 6_556 . 6_546 32.04(5) ?
Sr_a K_a O1 6_556 . 7_556 82.62(5) ?
Sr_a K_a O1 6_556 . 4_565 33.78(6) ?
Sr_a K_a O3 6_556 . 1_544 174.13(6) ?
Sr_a K_a O3 6_556 . 6_546 72.70(5) ?
Sr_a K_a O3 6_556 . 7_556 114.94(6) ?
Sr_a K_a O3 6_556 . 4_564 75.60(6) ?
Sr_a K_a O4 6_556 . 1_544 129.675(14) ?
Sr_a K_a O4 6_556 . 1_545 60.71(4) ?
Sr_a K_a K_a 6_556 . 6_545 147.012(19) ?
Sr_a K_a K_a 6_556 . 6_546 99.053(15) ?
Sr_a K_a K_a 6_556 . 6_555 70.956(10) ?
Sr_a K_a K_a 6_556 . 6_556 0.0(5) ?
Sr_a K_a Na_a 6_556 . . 0 ?
Sr_a K_a Ba_a 6_556 . . 0 ?
Sr_a K_a Ba_a 6_556 . 6_545 147.012(19) ?
Sr_a K_a Ba_a 6_556 . 6_546 99.053(15) ?
Sr_a K_a Ba_a 6_556 . 6_555 70.956(10) ?
Sr_a K_a Ba_a 6_556 . 6_556 0.0(5) ?
Sr_a K_a Ca_m2 6_556 . 5_545 116.106(18) ?
Sr_a K_a Ca_m2 6_556 . 7_556 82.540(16) ?
Ti_l K_a Ti_l 1_545 . . 140.92(3) ?
Ti_l K_a Ti_l 1_545 . 6_545 103.575(15) ?
Ti_l K_a Ti_l 1_545 . 6_546 103.144(17) ?
Ti_l K_a Si 1_545 . 1_544 55.99(2) ?
Ti_l K_a Si 1_545 . 1_545 55.76(2) ?
Ti_l K_a Si 1_545 . 6_546 146.21(2) ?
Ti_l K_a Si 1_545 . 7_556 72.857(19) ?
Ti_l K_a Si 1_545 . 4_564 106.97(3) ?
Ti_l K_a Si 1_545 . 4_565 106.44(2) ?
Ti_l K_a O1 1_545 . 1_545 30.09(6) ?
Ti_l K_a O1 1_545 . 6_546 133.73(6) ?
Ti_l K_a O1 1_545 . 7_556 78.48(5) ?
Ti_l K_a O1 1_545 . 4_565 131.80(6) ?
Ti_l K_a O3 1_545 . 1_544 30.19(5) ?
Ti_l K_a O3 1_545 . 6_546 134.20(5) ?
Ti_l K_a O3 1_545 . 7_556 78.84(5) ?
Ti_l K_a O3 1_545 . 4_564 132.55(6) ?
Ti_l K_a O4 1_545 . 1_544 85.14(3) ?
Ti_l K_a O4 1_545 . 1_545 84.71(3) ?
Ti_l K_a K_a 1_545 . 6_545 51.401(14) ?
Ti_l K_a K_a 1_545 . 6_546 51.327(15) ?
Ti_l K_a K_a 1_545 . 6_555 145.04(2) ?
Ti_l K_a K_a 1_545 . 6_556 143.99(2) ?
Ti_l K_a Na_a 1_545 . . 0 ?
Ti_l K_a Ba_a 1_545 . . 0 ?
Ti_l K_a Ba_a 1_545 . 6_545 51.401(14) ?
Ti_l K_a Ba_a 1_545 . 6_546 51.327(15) ?
Ti_l K_a Ba_a 1_545 . 6_555 145.04(2) ?
Ti_l K_a Ba_a 1_545 . 6_556 143.99(2) ?
Ti_l K_a Ca_m2 1_545 . 5_545 48.83(2) ?
Ti_l K_a Ca_m2 1_545 . 7_556 92.74(2) ?
Ti_l K_a Ti_l . . 6_545 103.575(15) ?
Ti_l K_a Ti_l . . 6_546 103.144(17) ?
Ti_l K_a Si . . 1_544 106.97(3) ?
Ti_l K_a Si . . 1_545 106.44(2) ?
Ti_l K_a Si . . 6_546 72.857(19) ?
Ti_l K_a Si . . 7_556 146.21(2) ?
Ti_l K_a Si . . 4_564 55.99(2) ?
Ti_l K_a Si . . 4_565 55.76(2) ?
Ti_l K_a O1 . . 1_545 131.80(6) ?
Ti_l K_a O1 . . 6_546 78.48(5) ?
Ti_l K_a O1 . . 7_556 133.73(6) ?
Ti_l K_a O1 . . 4_565 30.09(6) ?
Ti_l K_a O3 . . 1_544 132.55(6) ?
Ti_l K_a O3 . . 6_546 78.84(5) ?
Ti_l K_a O3 . . 7_556 134.20(5) ?
Ti_l K_a O3 . . 4_564 30.19(5) ?
Ti_l K_a O4 . . 1_544 85.14(3) ?
Ti_l K_a O4 . . 1_545 84.71(3) ?
Ti_l K_a K_a . . 6_545 145.04(2) ?
Ti_l K_a K_a . . 6_546 143.99(2) ?
Ti_l K_a K_a . . 6_555 51.401(14) ?
Ti_l K_a K_a . . 6_556 51.327(15) ?
Ti_l K_a Na_a . . . 0 ?
Ti_l K_a Ba_a . . . 0 ?
Ti_l K_a Ba_a . . 6_545 145.04(2) ?
Ti_l K_a Ba_a . . 6_546 143.99(2) ?
Ti_l K_a Ba_a . . 6_555 51.401(14) ?
Ti_l K_a Ba_a . . 6_556 51.327(15) ?
Ti_l K_a Ca_m2 . . 5_545 92.74(2) ?
Ti_l K_a Ca_m2 . . 7_556 48.83(2) ?
Ti_l K_a Ti_l 6_545 . 6_546 92.59(2) ?
Ti_l K_a Si 6_545 . 1_544 73.28(2) ?
Ti_l K_a Si 6_545 . 1_545 148.88(2) ?
Ti_l K_a Si 6_545 . 6_546 56.46(2) ?
Ti_l K_a Si 6_545 . 7_556 56.46(2) ?
Ti_l K_a Si 6_545 . 4_564 73.28(2) ?
Ti_l K_a Si 6_545 . 4_565 148.88(2) ?
Ti_l K_a O1 6_545 . 1_545 124.44(5) ?
Ti_l K_a O1 6_545 . 6_546 80.25(5) ?
Ti_l K_a O1 6_545 . 7_556 80.25(5) ?
Ti_l K_a O1 6_545 . 4_565 124.44(5) ?
Ti_l K_a O3 6_545 . 1_544 80.75(5) ?
Ti_l K_a O3 6_545 . 6_546 31.27(5) ?
Ti_l K_a O3 6_545 . 7_556 31.27(5) ?
Ti_l K_a O3 6_545 . 4_564 80.75(5) ?
Ti_l K_a O4 6_545 . 1_544 59.25(7) ?
Ti_l K_a O4 6_545 . 1_545 151.44(8) ?
Ti_l K_a K_a 6_545 . 6_545 52.174(9) ?
Ti_l K_a K_a 6_545 . 6_546 103.045(16) ?
Ti_l K_a K_a 6_545 . 6_555 52.174(9) ?
Ti_l K_a K_a 6_545 . 6_556 103.045(16) ?
Ti_l K_a Na_a 6_545 . . 0 ?
Ti_l K_a Ba_a 6_545 . . 0 ?
Ti_l K_a Ba_a 6_545 . 6_545 52.174(9) ?
Ti_l K_a Ba_a 6_545 . 6_546 103.045(16) ?
Ti_l K_a Ba_a 6_545 . 6_555 52.174(9) ?
Ti_l K_a Ba_a 6_545 . 6_556 103.045(16) ?
Ti_l K_a Ca_m2 6_545 . 5_545 139.19(2) ?
Ti_l K_a Ca_m2 6_545 . 7_556 139.19(2) ?
Ti_l K_a Si 6_546 . 1_544 148.947(19) ?
Ti_l K_a Si 6_546 . 1_545 72.85(2) ?
Ti_l K_a Si 6_546 . 6_546 56.24(2) ?
Ti_l K_a Si 6_546 . 7_556 56.24(2) ?
Ti_l K_a Si 6_546 . 4_564 148.947(19) ?
Ti_l K_a Si 6_546 . 4_565 72.85(2) ?
Ti_l K_a O1 6_546 . 1_545 80.47(6) ?
Ti_l K_a O1 6_546 . 6_546 31.10(5) ?
Ti_l K_a O1 6_546 . 7_556 31.10(5) ?
Ti_l K_a O1 6_546 . 4_565 80.47(6) ?
Ti_l K_a O3 6_546 . 1_544 124.05(6) ?
Ti_l K_a O3 6_546 . 6_546 79.86(6) ?
Ti_l K_a O3 6_546 . 7_556 79.86(6) ?
Ti_l K_a O3 6_546 . 4_564 124.05(6) ?
Ti_l K_a O4 6_546 . 1_544 151.84(8) ?
Ti_l K_a O4 6_546 . 1_545 58.85(8) ?
Ti_l K_a K_a 6_546 . 6_545 102.776(16) ?
Ti_l K_a K_a 6_546 . 6_546 51.817(10) ?
Ti_l K_a K_a 6_546 . 6_555 102.776(16) ?
Ti_l K_a K_a 6_546 . 6_556 51.817(10) ?
Ti_l K_a Na_a 6_546 . . 0 ?
Ti_l K_a Ba_a 6_546 . . 0 ?
Ti_l K_a Ba_a 6_546 . 6_545 102.776(16) ?
Ti_l K_a Ba_a 6_546 . 6_546 51.817(10) ?
Ti_l K_a Ba_a 6_546 . 6_555 102.776(16) ?
Ti_l K_a Ba_a 6_546 . 6_556 51.817(10) ?
Ti_l K_a Ca_m2 6_546 . 5_545 120.053(18) ?
Ti_l K_a Ca_m2 6_546 . 7_556 120.053(18) ?
Si K_a Si 1_544 . 1_545 105.09(2) ?
Si K_a Si 1_544 . 6_546 127.00(3) ?
Si K_a Si 1_544 . 7_556 93.57(2) ?
Si K_a Si 1_544 . 4_564 53.69(2) ?
Si K_a Si 1_544 . 4_565 131.72(3) ?
Si K_a O1 1_544 . 1_545 85.07(6) ?
Si K_a O1 1_544 . 6_546 153.53(6) ?
Si K_a O1 1_544 . 7_556 117.91(5) ?
Si K_a O1 1_544 . 4_565 130.40(7) ?
Si K_a O3 1_544 . 1_544 28.04(6) ?
Si K_a O3 1_544 . 6_546 98.56(6) ?
Si K_a O3 1_544 . 7_556 73.87(6) ?
Si K_a O3 1_544 . 4_564 81.70(6) ?
Si K_a O4 1_544 . 1_544 29.20(3) ?
Si K_a O4 1_544 . 1_545 131.03(6) ?
Si K_a K_a 1_544 . 6_545 46.701(18) ?
Si K_a K_a 1_544 . 6_546 103.615(16) ?
Si K_a K_a 1_544 . 6_555 90.34(2) ?
Si K_a K_a 1_544 . 6_556 157.29(2) ?
Si K_a Na_a 1_544 . . 0 ?
Si K_a Ba_a 1_544 . . 0 ?
Si K_a Ba_a 1_544 . 6_545 46.701(18) ?
Si K_a Ba_a 1_544 . 6_546 103.615(16) ?
Si K_a Ba_a 1_544 . 6_555 90.34(2) ?
Si K_a Ba_a 1_544 . 6_556 157.29(2) ?
Si K_a Ca_m2 1_544 . 5_545 66.193(19) ?
Si K_a Ca_m2 1_544 . 7_556 86.25(2) ?
Si K_a Si 1_545 . 6_546 126.29(3) ?
Si K_a Si 1_545 . 7_556 93.20(2) ?
Si K_a Si 1_545 . 4_564 131.72(3) ?
Si K_a Si 1_545 . 4_565 53.32(2) ?
Si K_a O1 1_545 . 1_545 27.78(6) ?
Si K_a O1 1_545 . 6_546 97.77(6) ?
Si K_a O1 1_545 . 7_556 73.20(5) ?
Si K_a O1 1_545 . 4_565 81.05(6) ?
Si K_a O3 1_545 . 1_544 85.00(6) ?
Si K_a O3 1_545 . 6_546 152.70(6) ?
Si K_a O3 1_545 . 7_556 117.68(5) ?
Si K_a O3 1_545 . 4_564 130.26(6) ?
Si K_a O4 1_545 . 1_544 131.16(6) ?
Si K_a O4 1_545 . 1_545 29.01(3) ?
Si K_a K_a 1_545 . 6_545 103.361(16) ?
Si K_a K_a 1_545 . 6_546 46.322(18) ?
Si K_a K_a 1_545 . 6_555 156.672(18) ?
Si K_a K_a 1_545 . 6_556 89.54(2) ?
Si K_a Na_a 1_545 . . 0 ?
Si K_a Ba_a 1_545 . . 0 ?
Si K_a Ba_a 1_545 . 6_545 103.361(16) ?
Si K_a Ba_a 1_545 . 6_546 46.322(18) ?
Si K_a Ba_a 1_545 . 6_555 156.672(18) ?
Si K_a Ba_a 1_545 . 6_556 89.54(2) ?
Si K_a Ca_m2 1_545 . 5_545 47.258(19) ?
Si K_a Ca_m2 1_545 . 7_556 69.97(2) ?
Si K_a Si 6_546 . 7_556 73.36(2) ?
Si K_a Si 6_546 . 4_564 93.57(2) ?
Si K_a Si 6_546 . 4_565 93.20(2) ?
Si K_a O1 6_546 . 1_545 135.76(7) ?
Si K_a O1 6_546 . 6_546 28.52(5) ?
Si K_a O1 6_546 . 7_556 71.71(6) ?
Si K_a O1 6_546 . 4_565 75.26(6) ?
Si K_a O3 6_546 . 1_544 136.14(6) ?
Si K_a O3 6_546 . 6_546 28.43(6) ?
Si K_a O3 6_546 . 7_556 71.65(6) ?
Si K_a O3 6_546 . 4_564 75.20(6) ?
Si K_a O4 6_546 . 1_544 102.54(6) ?
Si K_a O4 6_546 . 1_545 101.97(6) ?
Si K_a K_a 6_546 . 6_545 103.37(2) ?
Si K_a K_a 6_546 . 6_546 103.02(2) ?
Si K_a K_a 6_546 . 6_555 46.868(19) ?
Si K_a K_a 6_546 . 6_556 46.881(18) ?
Si K_a Na_a 6_546 . . 0 ?
Si K_a Ba_a 6_546 . . 0 ?
Si K_a Ba_a 6_546 . 6_545 103.37(2) ?
Si K_a Ba_a 6_546 . 6_546 103.02(2) ?
Si K_a Ba_a 6_546 . 6_555 46.868(19) ?
Si K_a Ba_a 6_546 . 6_556 46.881(18) ?
Si K_a Ca_m2 6_546 . 5_545 162.41(2) ?
Si K_a Ca_m2 6_546 . 7_556 120.38(2) ?
Si K_a Si 7_556 . 4_564 127.00(3) ?
Si K_a Si 7_556 . 4_565 126.29(3) ?
Si K_a O1 7_556 . 1_545 75.26(6) ?
Si K_a O1 7_556 . 6_546 71.71(6) ?
Si K_a O1 7_556 . 7_556 28.52(5) ?
Si K_a O1 7_556 . 4_565 135.76(7) ?
Si K_a O3 7_556 . 1_544 75.20(6) ?
Si K_a O3 7_556 . 6_546 71.65(6) ?
Si K_a O3 7_556 . 7_556 28.43(6) ?
Si K_a O3 7_556 . 4_564 136.14(6) ?
Si K_a O4 7_556 . 1_544 102.54(6) ?
Si K_a O4 7_556 . 1_545 101.97(6) ?
Si K_a K_a 7_556 . 6_545 46.868(19) ?
Si K_a K_a 7_556 . 6_546 46.881(18) ?
Si K_a K_a 7_556 . 6_555 103.37(2) ?
Si K_a K_a 7_556 . 6_556 103.02(2) ?
Si K_a Na_a 7_556 . . 0 ?
Si K_a Ba_a 7_556 . . 0 ?
Si K_a Ba_a 7_556 . 6_545 46.868(19) ?
Si K_a Ba_a 7_556 . 6_546 46.881(18) ?
Si K_a Ba_a 7_556 . 6_555 103.37(2) ?
Si K_a Ba_a 7_556 . 6_556 103.02(2) ?
Si K_a Ca_m2 7_556 . 5_545 120.38(2) ?
Si K_a Ca_m2 7_556 . 7_556 162.41(2) ?
Si K_a Si 4_564 . 4_565 105.09(2) ?
Si K_a O1 4_564 . 1_545 130.40(7) ?
Si K_a O1 4_564 . 6_546 117.91(5) ?
Si K_a O1 4_564 . 7_556 153.53(6) ?
Si K_a O1 4_564 . 4_565 85.07(6) ?
Si K_a O3 4_564 . 1_544 81.70(6) ?
Si K_a O3 4_564 . 6_546 73.87(6) ?
Si K_a O3 4_564 . 7_556 98.56(6) ?
Si K_a O3 4_564 . 4_564 28.04(6) ?
Si K_a O4 4_564 . 1_544 29.20(3) ?
Si K_a O4 4_564 . 1_545 131.03(6) ?
Si K_a K_a 4_564 . 6_545 90.34(2) ?
Si K_a K_a 4_564 . 6_546 157.29(2) ?
Si K_a K_a 4_564 . 6_555 46.701(18) ?
Si K_a K_a 4_564 . 6_556 103.615(16) ?
Si K_a Na_a 4_564 . . 0 ?
Si K_a Ba_a 4_564 . . 0 ?
Si K_a Ba_a 4_564 . 6_545 90.34(2) ?
Si K_a Ba_a 4_564 . 6_546 157.29(2) ?
Si K_a Ba_a 4_564 . 6_555 46.701(18) ?
Si K_a Ba_a 4_564 . 6_556 103.615(16) ?
Si K_a Ca_m2 4_564 . 5_545 86.25(2) ?
Si K_a Ca_m2 4_564 . 7_556 66.193(19) ?
Si K_a O1 4_565 . 1_545 81.05(6) ?
Si K_a O1 4_565 . 6_546 73.20(5) ?
Si K_a O1 4_565 . 7_556 97.77(6) ?
Si K_a O1 4_565 . 4_565 27.78(6) ?
Si K_a O3 4_565 . 1_544 130.26(6) ?
Si K_a O3 4_565 . 6_546 117.68(5) ?
Si K_a O3 4_565 . 7_556 152.70(6) ?
Si K_a O3 4_565 . 4_564 85.00(6) ?
Si K_a O4 4_565 . 1_544 131.16(6) ?
Si K_a O4 4_565 . 1_545 29.01(3) ?
Si K_a K_a 4_565 . 6_545 156.672(18) ?
Si K_a K_a 4_565 . 6_546 89.54(2) ?
Si K_a K_a 4_565 . 6_555 103.361(16) ?
Si K_a K_a 4_565 . 6_556 46.322(18) ?
Si K_a Na_a 4_565 . . 0 ?
Si K_a Ba_a 4_565 . . 0 ?
Si K_a Ba_a 4_565 . 6_545 156.672(18) ?
Si K_a Ba_a 4_565 . 6_546 89.54(2) ?
Si K_a Ba_a 4_565 . 6_555 103.361(16) ?
Si K_a Ba_a 4_565 . 6_556 46.322(18) ?
Si K_a Ca_m2 4_565 . 5_545 69.97(2) ?
Si K_a Ca_m2 4_565 . 7_556 47.258(19) ?
O1 K_a O1 1_545 . 6_546 111.02(8) ?
O1 K_a O1 1_545 . 7_556 65.81(8) ?
O1 K_a O1 1_545 . 4_565 108.72(8) ?
O1 K_a O3 1_545 . 1_544 60.28(8) ?
O1 K_a O3 1_545 . 6_546 146.86(8) ?
O1 K_a O3 1_545 . 7_556 93.97(7) ?
O1 K_a O3 1_545 . 4_564 146.38(8) ?
O1 K_a O4 1_545 . 1_544 114.18(7) ?
O1 K_a O4 1_545 . 1_545 55.68(6) ?
O1 K_a K_a 1_545 . 6_545 75.62(5) ?
O1 K_a K_a 1_545 . 6_546 33.78(6) ?
O1 K_a K_a 1_545 . 6_555 175.09(6) ?
O1 K_a K_a 1_545 . 6_556 113.91(6) ?
O1 K_a Na_a 1_545 . . 0 ?
O1 K_a Ba_a 1_545 . . 0 ?
O1 K_a Ba_a 1_545 . 6_545 75.62(5) ?
O1 K_a Ba_a 1_545 . 6_546 33.78(6) ?
O1 K_a Ba_a 1_545 . 6_555 175.09(6) ?
O1 K_a Ba_a 1_545 . 6_556 113.91(6) ?
O1 K_a Ca_m2 1_545 . 5_545 48.90(6) ?
O1 K_a Ca_m2 1_545 . 7_556 87.22(6) ?
O1 K_a O1 6_546 . 7_556 56.42(7) ?
O1 K_a O1 6_546 . 4_565 65.81(8) ?
O1 K_a O3 6_546 . 1_544 146.89(8) ?
O1 K_a O3 6_546 . 6_546 56.37(8) ?
O1 K_a O3 6_546 . 7_556 83.85(8) ?
O1 K_a O3 6_546 . 4_564 93.72(8) ?
O1 K_a O4 6_546 . 1_544 131.05(8) ?
O1 K_a O4 6_546 . 1_545 74.65(8) ?
O1 K_a K_a 6_546 . 6_545 115.19(5) ?
O1 K_a K_a 6_546 . 6_546 82.62(5) ?
O1 K_a K_a 6_546 . 6_555 72.64(5) ?
O1 K_a K_a 6_546 . 6_556 32.04(5) ?
O1 K_a Na_a 6_546 . . 0 ?
O1 K_a Ba_a 6_546 . . 0 ?
O1 K_a Ba_a 6_546 . 6_545 115.19(5) ?
O1 K_a Ba_a 6_546 . 6_546 82.62(5) ?
O1 K_a Ba_a 6_546 . 6_555 72.64(5) ?
O1 K_a Ba_a 6_546 . 6_556 32.04(5) ?
O1 K_a Ca_m2 6_546 . 5_545 140.20(5) ?
O1 K_a Ca_m2 6_546 . 7_556 114.47(5) ?
O1 K_a O1 7_556 . 4_565 111.02(8) ?
O1 K_a O3 7_556 . 1_544 93.72(8) ?
O1 K_a O3 7_556 . 6_546 83.85(8) ?
O1 K_a O3 7_556 . 7_556 56.37(8) ?
O1 K_a O3 7_556 . 4_564 146.89(8) ?
O1 K_a O4 7_556 . 1_544 131.05(8) ?
O1 K_a O4 7_556 . 1_545 74.65(8) ?
O1 K_a K_a 7_556 . 6_545 72.64(5) ?
O1 K_a K_a 7_556 . 6_546 32.04(5) ?
O1 K_a K_a 7_556 . 6_555 115.19(5) ?
O1 K_a K_a 7_556 . 6_556 82.62(5) ?
O1 K_a Na_a 7_556 . . 0 ?
O1 K_a Ba_a 7_556 . . 0 ?
O1 K_a Ba_a 7_556 . 6_545 72.64(5) ?
O1 K_a Ba_a 7_556 . 6_546 32.04(5) ?
O1 K_a Ba_a 7_556 . 6_555 115.19(5) ?
O1 K_a Ba_a 7_556 . 6_556 82.62(5) ?
O1 K_a Ca_m2 7_556 . 5_545 114.47(5) ?
O1 K_a Ca_m2 7_556 . 7_556 140.20(5) ?
O1 K_a O3 4_565 . 1_544 146.38(8) ?
O1 K_a O3 4_565 . 6_546 93.97(7) ?
O1 K_a O3 4_565 . 7_556 146.86(8) ?
O1 K_a O3 4_565 . 4_564 60.28(8) ?
O1 K_a O4 4_565 . 1_544 114.18(7) ?
O1 K_a O4 4_565 . 1_545 55.68(6) ?
O1 K_a K_a 4_565 . 6_545 175.09(6) ?
O1 K_a K_a 4_565 . 6_546 113.91(6) ?
O1 K_a K_a 4_565 . 6_555 75.62(5) ?
O1 K_a K_a 4_565 . 6_556 33.78(6) ?
O1 K_a Na_a 4_565 . . 0 ?
O1 K_a Ba_a 4_565 . . 0 ?
O1 K_a Ba_a 4_565 . 6_545 175.09(6) ?
O1 K_a Ba_a 4_565 . 6_546 113.91(6) ?
O1 K_a Ba_a 4_565 . 6_555 75.62(5) ?
O1 K_a Ba_a 4_565 . 6_556 33.78(6) ?
O1 K_a Ca_m2 4_565 . 5_545 87.22(6) ?
O1 K_a Ca_m2 4_565 . 7_556 48.90(6) ?
O3 K_a O3 1_544 . 6_546 111.57(8) ?
O3 K_a O3 1_544 . 7_556 66.12(8) ?
O3 K_a O3 1_544 . 4_564 109.64(8) ?
O3 K_a O4 1_544 . 1_544 56.10(6) ?
O3 K_a O4 1_544 . 1_545 113.94(6) ?
O3 K_a K_a 1_544 . 6_545 33.73(5) ?
O3 K_a K_a 1_544 . 6_546 75.60(6) ?
O3 K_a K_a 1_544 . 6_555 114.85(6) ?
O3 K_a K_a 1_544 . 6_556 174.13(6) ?
O3 K_a Na_a 1_544 . . 0 ?
O3 K_a Ba_a 1_544 . . 0 ?
O3 K_a Ba_a 1_544 . 6_545 33.73(5) ?
O3 K_a Ba_a 1_544 . 6_546 75.60(6) ?
O3 K_a Ba_a 1_544 . 6_555 114.85(6) ?
O3 K_a Ba_a 1_544 . 6_556 174.13(6) ?
O3 K_a Ca_m2 1_544 . 5_545 61.26(5) ?
O3 K_a Ca_m2 1_544 . 7_556 97.56(6) ?
O3 K_a O3 6_546 . 7_556 56.40(7) ?
O3 K_a O3 6_546 . 4_564 66.12(8) ?
O3 K_a O4 6_546 . 1_544 75.38(8) ?
O3 K_a O4 6_546 . 1_545 130.39(8) ?
O3 K_a K_a 6_546 . 6_545 83.07(5) ?
O3 K_a K_a 6_546 . 6_546 114.94(6) ?
O3 K_a K_a 6_546 . 6_555 32.39(5) ?
O3 K_a K_a 6_546 . 6_556 72.70(5) ?
O3 K_a Na_a 6_546 . . 0 ?
O3 K_a Ba_a 6_546 . . 0 ?
O3 K_a Ba_a 6_546 . 6_545 83.07(5) ?
O3 K_a Ba_a 6_546 . 6_546 114.94(6) ?
O3 K_a Ba_a 6_546 . 6_555 32.39(5) ?
O3 K_a Ba_a 6_546 . 6_556 72.70(5) ?
O3 K_a Ca_m2 6_546 . 5_545 159.88(6) ?
O3 K_a Ca_m2 6_546 . 7_556 125.80(5) ?
O3 K_a O3 7_556 . 4_564 111.57(8) ?
O3 K_a O4 7_556 . 1_544 75.38(8) ?
O3 K_a O4 7_556 . 1_545 130.39(8) ?
O3 K_a K_a 7_556 . 6_545 32.39(5) ?
O3 K_a K_a 7_556 . 6_546 72.70(5) ?
O3 K_a K_a 7_556 . 6_555 83.07(5) ?
O3 K_a K_a 7_556 . 6_556 114.94(6) ?
O3 K_a Na_a 7_556 . . 0 ?
O3 K_a Ba_a 7_556 . . 0 ?
O3 K_a Ba_a 7_556 . 6_545 32.39(5) ?
O3 K_a Ba_a 7_556 . 6_546 72.70(5) ?
O3 K_a Ba_a 7_556 . 6_555 83.07(5) ?
O3 K_a Ba_a 7_556 . 6_556 114.94(6) ?
O3 K_a Ca_m2 7_556 . 5_545 125.80(5) ?
O3 K_a Ca_m2 7_556 . 7_556 159.88(6) ?
O3 K_a O4 4_564 . 1_544 56.10(6) ?
O3 K_a O4 4_564 . 1_545 113.94(6) ?
O3 K_a K_a 4_564 . 6_545 114.85(6) ?
O3 K_a K_a 4_564 . 6_546 174.13(6) ?
O3 K_a K_a 4_564 . 6_555 33.73(5) ?
O3 K_a K_a 4_564 . 6_556 75.60(6) ?
O3 K_a Na_a 4_564 . . 0 ?
O3 K_a Ba_a 4_564 . . 0 ?
O3 K_a Ba_a 4_564 . 6_545 114.85(6) ?
O3 K_a Ba_a 4_564 . 6_546 174.13(6) ?
O3 K_a Ba_a 4_564 . 6_555 33.73(5) ?
O3 K_a Ba_a 4_564 . 6_556 75.60(6) ?
O3 K_a Ca_m2 4_564 . 5_545 97.56(6) ?
O3 K_a Ca_m2 4_564 . 7_556 61.26(5) ?
O4 K_a O4 1_544 . 1_545 149.31(11) ?
O4 K_a K_a 1_544 . 6_545 61.32(4) ?
O4 K_a K_a 1_544 . 6_546 129.675(14) ?
O4 K_a K_a 1_544 . 6_555 61.32(4) ?
O4 K_a K_a 1_544 . 6_556 129.675(14) ?
O4 K_a Na_a 1_544 . . 0 ?
O4 K_a Ba_a 1_544 . . 0 ?
O4 K_a Ba_a 1_544 . 6_545 61.32(4) ?
O4 K_a Ba_a 1_544 . 6_546 129.675(14) ?
O4 K_a Ba_a 1_544 . 6_555 61.32(4) ?
O4 K_a Ba_a 1_544 . 6_556 129.675(14) ?
O4 K_a Ca_m2 1_544 . 5_545 85.80(7) ?
O4 K_a Ca_m2 1_544 . 7_556 85.80(7) ?
O4 K_a K_a 1_545 . 6_545 129.139(15) ?
O4 K_a K_a 1_545 . 6_546 60.71(4) ?
O4 K_a K_a 1_545 . 6_555 129.139(15) ?
O4 K_a K_a 1_545 . 6_556 60.71(4) ?
O4 K_a Na_a 1_545 . . 0 ?
O4 K_a Ba_a 1_545 . . 0 ?
O4 K_a Ba_a 1_545 . 6_545 129.139(15) ?
O4 K_a Ba_a 1_545 . 6_546 60.71(4) ?
O4 K_a Ba_a 1_545 . 6_555 129.139(15) ?
O4 K_a Ba_a 1_545 . 6_556 60.71(4) ?
O4 K_a Ca_m2 1_545 . 5_545 65.87(7) ?
O4 K_a Ca_m2 1_545 . 7_556 65.87(7) ?
K_a K_a K_a 6_545 . 6_546 70.956(10) ?
K_a K_a K_a 6_545 . 6_555 99.954(14) ?
K_a K_a K_a 6_545 . 6_556 147.012(19) ?
K_a K_a Na_a 6_545 . . 0 ?
K_a K_a Ba_a 6_545 . . 0 ?
K_a K_a Ba_a 6_545 . 6_545 0.0(5) ?
K_a K_a Ba_a 6_545 . 6_546 70.956(10) ?
K_a K_a Ba_a 6_545 . 6_555 99.954(14) ?
K_a K_a Ba_a 6_545 . 6_556 147.012(19) ?
K_a K_a Ca_m2 6_545 . 5_545 94.223(17) ?
K_a K_a Ca_m2 6_545 . 7_556 130.34(2) ?
K_a K_a K_a 6_546 . 6_555 147.012(19) ?
K_a K_a K_a 6_546 . 6_556 99.053(15) ?
K_a K_a Na_a 6_546 . . 0 ?
K_a K_a Ba_a 6_546 . . 0 ?
K_a K_a Ba_a 6_546 . 6_545 70.956(10) ?
K_a K_a Ba_a 6_546 . 6_546 0.0(5) ?
K_a K_a Ba_a 6_546 . 6_555 147.012(19) ?
K_a K_a Ba_a 6_546 . 6_556 99.053(15) ?
K_a K_a Ca_m2 6_546 . 5_545 82.540(16) ?
K_a K_a Ca_m2 6_546 . 7_556 116.106(18) ?
K_a K_a K_a 6_555 . 6_556 70.956(10) ?
K_a K_a Na_a 6_555 . . 0 ?
K_a K_a Ba_a 6_555 . . 0 ?
K_a K_a Ba_a 6_555 . 6_545 99.954(14) ?
K_a K_a Ba_a 6_555 . 6_546 147.012(19) ?
K_a K_a Ba_a 6_555 . 6_555 0.0(5) ?
K_a K_a Ba_a 6_555 . 6_556 70.956(10) ?
K_a K_a Ca_m2 6_555 . 5_545 130.34(2) ?
K_a K_a Ca_m2 6_555 . 7_556 94.223(17) ?
K_a K_a Na_a 6_556 . . 0 ?
K_a K_a Ba_a 6_556 . . 0 ?
K_a K_a Ba_a 6_556 . 6_545 147.012(19) ?
K_a K_a Ba_a 6_556 . 6_546 99.053(15) ?
K_a K_a Ba_a 6_556 . 6_555 70.956(10) ?
K_a K_a Ba_a 6_556 . 6_556 0.0(5) ?
K_a K_a Ca_m2 6_556 . 5_545 116.106(18) ?
K_a K_a Ca_m2 6_556 . 7_556 82.540(16) ?
Na_a K_a Ba_a . . . 0 ?
Na_a K_a Ba_a . . 6_545 0 ?
Na_a K_a Ba_a . . 6_546 0 ?
Na_a K_a Ba_a . . 6_555 0 ?
Na_a K_a Ba_a . . 6_556 0 ?
Na_a K_a Ca_m2 . . 5_545 0 ?
Na_a K_a Ca_m2 . . 7_556 0 ?
Ba_a K_a Ba_a . . 6_545 0 ?
Ba_a K_a Ba_a . . 6_546 0 ?
Ba_a K_a Ba_a . . 6_555 0 ?
Ba_a K_a Ba_a . . 6_556 0 ?
Ba_a K_a Ca_m2 . . 5_545 0 ?
Ba_a K_a Ca_m2 . . 7_556 0 ?
Ba_a K_a Ba_a 6_545 . 6_546 70.956(10) ?
Ba_a K_a Ba_a 6_545 . 6_555 99.954(14) ?
Ba_a K_a Ba_a 6_545 . 6_556 147.012(19) ?
Ba_a K_a Ca_m2 6_545 . 5_545 94.223(17) ?
Ba_a K_a Ca_m2 6_545 . 7_556 130.34(2) ?
Ba_a K_a Ba_a 6_546 . 6_555 147.012(19) ?
Ba_a K_a Ba_a 6_546 . 6_556 99.053(15) ?
Ba_a K_a Ca_m2 6_546 . 5_545 82.540(16) ?
Ba_a K_a Ca_m2 6_546 . 7_556 116.106(18) ?
Ba_a K_a Ba_a 6_555 . 6_556 70.956(10) ?
Ba_a K_a Ca_m2 6_555 . 5_545 130.34(2) ?
Ba_a K_a Ca_m2 6_555 . 7_556 94.223(17) ?
Ba_a K_a Ca_m2 6_556 . 5_545 116.106(18) ?
Ba_a K_a Ca_m2 6_556 . 7_556 82.540(16) ?
Ca_m2 K_a Ca_m2 5_545 . 7_556 43.99(2) ?
Sr_a Na_a K_a . . . 0 ?
Sr_a Na_a Ba_a . . . 0 ?
K_a Na_a Ba_a . . . 0 ?
Sr_a Ba_a Ti_l . . 1_545 0 ?
Sr_a Ba_a Ti_l . . . 0 ?
Sr_a Ba_a Ti_l . . 6_545 0 ?
Sr_a Ba_a Ti_l . . 6_546 0 ?
Sr_a Ba_a Si . . 1_544 0 ?
Sr_a Ba_a Si . . 1_545 0 ?
Sr_a Ba_a Si . . 6_546 0 ?
Sr_a Ba_a Si . . 7_556 0 ?
Sr_a Ba_a Si . . 4_564 0 ?
Sr_a Ba_a Si . . 4_565 0 ?
Sr_a Ba_a O1 . . 1_545 0 ?
Sr_a Ba_a O1 . . 6_546 0 ?
Sr_a Ba_a O1 . . 7_556 0 ?
Sr_a Ba_a O1 . . 4_565 0 ?
Sr_a Ba_a O3 . . 1_544 0 ?
Sr_a Ba_a O3 . . 6_546 0 ?
Sr_a Ba_a O3 . . 7_556 0 ?
Sr_a Ba_a O3 . . 4_564 0 ?
Sr_a Ba_a O4 . . 1_544 0 ?
Sr_a Ba_a O4 . . 1_545 0 ?
Sr_a Ba_a K_a . . . 0 ?
Sr_a Ba_a K_a . . 6_545 0 ?
Sr_a Ba_a K_a . . 6_546 0 ?
Sr_a Ba_a K_a . . 6_555 0 ?
Sr_a Ba_a K_a . . 6_556 0 ?
Sr_a Ba_a Na_a . . . 0 ?
Sr_a Ba_a Ba_a . . 6_545 0 ?
Sr_a Ba_a Ba_a . . 6_546 0 ?
Sr_a Ba_a Ba_a . . 6_555 0 ?
Sr_a Ba_a Ba_a . . 6_556 0 ?
Ti_l Ba_a Ti_l 1_545 . . 140.92(3) ?
Ti_l Ba_a Ti_l 1_545 . 6_545 103.575(15) ?
Ti_l Ba_a Ti_l 1_545 . 6_546 103.144(17) ?
Ti_l Ba_a Si 1_545 . 1_544 55.99(2) ?
Ti_l Ba_a Si 1_545 . 1_545 55.76(2) ?
Ti_l Ba_a Si 1_545 . 6_546 146.21(2) ?
Ti_l Ba_a Si 1_545 . 7_556 72.857(19) ?
Ti_l Ba_a Si 1_545 . 4_564 106.97(3) ?
Ti_l Ba_a Si 1_545 . 4_565 106.44(2) ?
Ti_l Ba_a O1 1_545 . 1_545 30.09(6) ?
Ti_l Ba_a O1 1_545 . 6_546 133.73(6) ?
Ti_l Ba_a O1 1_545 . 7_556 78.48(5) ?
Ti_l Ba_a O1 1_545 . 4_565 131.80(6) ?
Ti_l Ba_a O3 1_545 . 1_544 30.19(5) ?
Ti_l Ba_a O3 1_545 . 6_546 134.20(5) ?
Ti_l Ba_a O3 1_545 . 7_556 78.84(5) ?
Ti_l Ba_a O3 1_545 . 4_564 132.55(6) ?
Ti_l Ba_a O4 1_545 . 1_544 85.14(3) ?
Ti_l Ba_a O4 1_545 . 1_545 84.71(3) ?
Ti_l Ba_a K_a 1_545 . . 0 ?
Ti_l Ba_a K_a 1_545 . 6_545 51.401(14) ?
Ti_l Ba_a K_a 1_545 . 6_546 51.327(15) ?
Ti_l Ba_a K_a 1_545 . 6_555 145.04(2) ?
Ti_l Ba_a K_a 1_545 . 6_556 143.99(2) ?
Ti_l Ba_a Na_a 1_545 . . 0 ?
Ti_l Ba_a Ba_a 1_545 . 6_545 51.401(14) ?
Ti_l Ba_a Ba_a 1_545 . 6_546 51.327(15) ?
Ti_l Ba_a Ba_a 1_545 . 6_555 145.04(2) ?
Ti_l Ba_a Ba_a 1_545 . 6_556 143.99(2) ?
Ti_l Ba_a Ti_l . . 6_545 103.575(15) ?
Ti_l Ba_a Ti_l . . 6_546 103.144(17) ?
Ti_l Ba_a Si . . 1_544 106.97(3) ?
Ti_l Ba_a Si . . 1_545 106.44(2) ?
Ti_l Ba_a Si . . 6_546 72.857(19) ?
Ti_l Ba_a Si . . 7_556 146.21(2) ?
Ti_l Ba_a Si . . 4_564 55.99(2) ?
Ti_l Ba_a Si . . 4_565 55.76(2) ?
Ti_l Ba_a O1 . . 1_545 131.80(6) ?
Ti_l Ba_a O1 . . 6_546 78.48(5) ?
Ti_l Ba_a O1 . . 7_556 133.73(6) ?
Ti_l Ba_a O1 . . 4_565 30.09(6) ?
Ti_l Ba_a O3 . . 1_544 132.55(6) ?
Ti_l Ba_a O3 . . 6_546 78.84(5) ?
Ti_l Ba_a O3 . . 7_556 134.20(5) ?
Ti_l Ba_a O3 . . 4_564 30.19(5) ?
Ti_l Ba_a O4 . . 1_544 85.14(3) ?
Ti_l Ba_a O4 . . 1_545 84.71(3) ?
Ti_l Ba_a K_a . . . 0 ?
Ti_l Ba_a K_a . . 6_545 145.04(2) ?
Ti_l Ba_a K_a . . 6_546 143.99(2) ?
Ti_l Ba_a K_a . . 6_555 51.401(14) ?
Ti_l Ba_a K_a . . 6_556 51.327(15) ?
Ti_l Ba_a Na_a . . . 0 ?
Ti_l Ba_a Ba_a . . 6_545 145.04(2) ?
Ti_l Ba_a Ba_a . . 6_546 143.99(2) ?
Ti_l Ba_a Ba_a . . 6_555 51.401(14) ?
Ti_l Ba_a Ba_a . . 6_556 51.327(15) ?
Ti_l Ba_a Ti_l 6_545 . 6_546 92.59(2) ?
Ti_l Ba_a Si 6_545 . 1_544 73.28(2) ?
Ti_l Ba_a Si 6_545 . 1_545 148.88(2) ?
Ti_l Ba_a Si 6_545 . 6_546 56.46(2) ?
Ti_l Ba_a Si 6_545 . 7_556 56.46(2) ?
Ti_l Ba_a Si 6_545 . 4_564 73.28(2) ?
Ti_l Ba_a Si 6_545 . 4_565 148.88(2) ?
Ti_l Ba_a O1 6_545 . 1_545 124.44(5) ?
Ti_l Ba_a O1 6_545 . 6_546 80.25(5) ?
Ti_l Ba_a O1 6_545 . 7_556 80.25(5) ?
Ti_l Ba_a O1 6_545 . 4_565 124.44(5) ?
Ti_l Ba_a O3 6_545 . 1_544 80.75(5) ?
Ti_l Ba_a O3 6_545 . 6_546 31.27(5) ?
Ti_l Ba_a O3 6_545 . 7_556 31.27(5) ?
Ti_l Ba_a O3 6_545 . 4_564 80.75(5) ?
Ti_l Ba_a O4 6_545 . 1_544 59.25(7) ?
Ti_l Ba_a O4 6_545 . 1_545 151.44(8) ?
Ti_l Ba_a K_a 6_545 . . 0 ?
Ti_l Ba_a K_a 6_545 . 6_545 52.174(9) ?
Ti_l Ba_a K_a 6_545 . 6_546 103.045(16) ?
Ti_l Ba_a K_a 6_545 . 6_555 52.174(9) ?
Ti_l Ba_a K_a 6_545 . 6_556 103.045(16) ?
Ti_l Ba_a Na_a 6_545 . . 0 ?
Ti_l Ba_a Ba_a 6_545 . 6_545 52.174(9) ?
Ti_l Ba_a Ba_a 6_545 . 6_546 103.045(16) ?
Ti_l Ba_a Ba_a 6_545 . 6_555 52.174(9) ?
Ti_l Ba_a Ba_a 6_545 . 6_556 103.045(16) ?
Ti_l Ba_a Si 6_546 . 1_544 148.947(19) ?
Ti_l Ba_a Si 6_546 . 1_545 72.85(2) ?
Ti_l Ba_a Si 6_546 . 6_546 56.24(2) ?
Ti_l Ba_a Si 6_546 . 7_556 56.24(2) ?
Ti_l Ba_a Si 6_546 . 4_564 148.947(19) ?
Ti_l Ba_a Si 6_546 . 4_565 72.85(2) ?
Ti_l Ba_a O1 6_546 . 1_545 80.47(6) ?
Ti_l Ba_a O1 6_546 . 6_546 31.10(5) ?
Ti_l Ba_a O1 6_546 . 7_556 31.10(5) ?
Ti_l Ba_a O1 6_546 . 4_565 80.47(6) ?
Ti_l Ba_a O3 6_546 . 1_544 124.05(6) ?
Ti_l Ba_a O3 6_546 . 6_546 79.86(6) ?
Ti_l Ba_a O3 6_546 . 7_556 79.86(6) ?
Ti_l Ba_a O3 6_546 . 4_564 124.05(6) ?
Ti_l Ba_a O4 6_546 . 1_544 151.84(8) ?
Ti_l Ba_a O4 6_546 . 1_545 58.85(8) ?
Ti_l Ba_a K_a 6_546 . . 0 ?
Ti_l Ba_a K_a 6_546 . 6_545 102.776(16) ?
Ti_l Ba_a K_a 6_546 . 6_546 51.817(10) ?
Ti_l Ba_a K_a 6_546 . 6_555 102.776(16) ?
Ti_l Ba_a K_a 6_546 . 6_556 51.817(10) ?
Ti_l Ba_a Na_a 6_546 . . 0 ?
Ti_l Ba_a Ba_a 6_546 . 6_545 102.776(16) ?
Ti_l Ba_a Ba_a 6_546 . 6_546 51.817(10) ?
Ti_l Ba_a Ba_a 6_546 . 6_555 102.776(16) ?
Ti_l Ba_a Ba_a 6_546 . 6_556 51.817(10) ?
Si Ba_a Si 1_544 . 1_545 105.09(2) ?
Si Ba_a Si 1_544 . 6_546 127.00(3) ?
Si Ba_a Si 1_544 . 7_556 93.57(2) ?
Si Ba_a Si 1_544 . 4_564 53.69(2) ?
Si Ba_a Si 1_544 . 4_565 131.72(3) ?
Si Ba_a O1 1_544 . 1_545 85.07(6) ?
Si Ba_a O1 1_544 . 6_546 153.53(6) ?
Si Ba_a O1 1_544 . 7_556 117.91(5) ?
Si Ba_a O1 1_544 . 4_565 130.40(7) ?
Si Ba_a O3 1_544 . 1_544 28.04(6) ?
Si Ba_a O3 1_544 . 6_546 98.56(6) ?
Si Ba_a O3 1_544 . 7_556 73.87(6) ?
Si Ba_a O3 1_544 . 4_564 81.70(6) ?
Si Ba_a O4 1_544 . 1_544 29.20(3) ?
Si Ba_a O4 1_544 . 1_545 131.03(6) ?
Si Ba_a K_a 1_544 . . 0 ?
Si Ba_a K_a 1_544 . 6_545 46.701(18) ?
Si Ba_a K_a 1_544 . 6_546 103.615(16) ?
Si Ba_a K_a 1_544 . 6_555 90.34(2) ?
Si Ba_a K_a 1_544 . 6_556 157.29(2) ?
Si Ba_a Na_a 1_544 . . 0 ?
Si Ba_a Ba_a 1_544 . 6_545 46.701(18) ?
Si Ba_a Ba_a 1_544 . 6_546 103.615(16) ?
Si Ba_a Ba_a 1_544 . 6_555 90.34(2) ?
Si Ba_a Ba_a 1_544 . 6_556 157.29(2) ?
Si Ba_a Si 1_545 . 6_546 126.29(3) ?
Si Ba_a Si 1_545 . 7_556 93.20(2) ?
Si Ba_a Si 1_545 . 4_564 131.72(3) ?
Si Ba_a Si 1_545 . 4_565 53.32(2) ?
Si Ba_a O1 1_545 . 1_545 27.78(6) ?
Si Ba_a O1 1_545 . 6_546 97.77(6) ?
Si Ba_a O1 1_545 . 7_556 73.20(5) ?
Si Ba_a O1 1_545 . 4_565 81.05(6) ?
Si Ba_a O3 1_545 . 1_544 85.00(6) ?
Si Ba_a O3 1_545 . 6_546 152.70(6) ?
Si Ba_a O3 1_545 . 7_556 117.68(5) ?
Si Ba_a O3 1_545 . 4_564 130.26(6) ?
Si Ba_a O4 1_545 . 1_544 131.16(6) ?
Si Ba_a O4 1_545 . 1_545 29.01(3) ?
Si Ba_a K_a 1_545 . . 0 ?
Si Ba_a K_a 1_545 . 6_545 103.361(16) ?
Si Ba_a K_a 1_545 . 6_546 46.322(18) ?
Si Ba_a K_a 1_545 . 6_555 156.672(18) ?
Si Ba_a K_a 1_545 . 6_556 89.54(2) ?
Si Ba_a Na_a 1_545 . . 0 ?
Si Ba_a Ba_a 1_545 . 6_545 103.361(16) ?
Si Ba_a Ba_a 1_545 . 6_546 46.322(18) ?
Si Ba_a Ba_a 1_545 . 6_555 156.672(18) ?
Si Ba_a Ba_a 1_545 . 6_556 89.54(2) ?
Si Ba_a Si 6_546 . 7_556 73.36(2) ?
Si Ba_a Si 6_546 . 4_564 93.57(2) ?
Si Ba_a Si 6_546 . 4_565 93.20(2) ?
Si Ba_a O1 6_546 . 1_545 135.76(7) ?
Si Ba_a O1 6_546 . 6_546 28.52(5) ?
Si Ba_a O1 6_546 . 7_556 71.71(6) ?
Si Ba_a O1 6_546 . 4_565 75.26(6) ?
Si Ba_a O3 6_546 . 1_544 136.14(6) ?
Si Ba_a O3 6_546 . 6_546 28.43(6) ?
Si Ba_a O3 6_546 . 7_556 71.65(6) ?
Si Ba_a O3 6_546 . 4_564 75.20(6) ?
Si Ba_a O4 6_546 . 1_544 102.54(6) ?
Si Ba_a O4 6_546 . 1_545 101.97(6) ?
Si Ba_a K_a 6_546 . . 0 ?
Si Ba_a K_a 6_546 . 6_545 103.37(2) ?
Si Ba_a K_a 6_546 . 6_546 103.02(2) ?
Si Ba_a K_a 6_546 . 6_555 46.868(19) ?
Si Ba_a K_a 6_546 . 6_556 46.881(18) ?
Si Ba_a Na_a 6_546 . . 0 ?
Si Ba_a Ba_a 6_546 . 6_545 103.37(2) ?
Si Ba_a Ba_a 6_546 . 6_546 103.02(2) ?
Si Ba_a Ba_a 6_546 . 6_555 46.868(19) ?
Si Ba_a Ba_a 6_546 . 6_556 46.881(18) ?
Si Ba_a Si 7_556 . 4_564 127.00(3) ?
Si Ba_a Si 7_556 . 4_565 126.29(3) ?
Si Ba_a O1 7_556 . 1_545 75.26(6) ?
Si Ba_a O1 7_556 . 6_546 71.71(6) ?
Si Ba_a O1 7_556 . 7_556 28.52(5) ?
Si Ba_a O1 7_556 . 4_565 135.76(7) ?
Si Ba_a O3 7_556 . 1_544 75.20(6) ?
Si Ba_a O3 7_556 . 6_546 71.65(6) ?
Si Ba_a O3 7_556 . 7_556 28.43(6) ?
Si Ba_a O3 7_556 . 4_564 136.14(6) ?
Si Ba_a O4 7_556 . 1_544 102.54(6) ?
Si Ba_a O4 7_556 . 1_545 101.97(6) ?
Si Ba_a K_a 7_556 . . 0 ?
Si Ba_a K_a 7_556 . 6_545 46.868(19) ?
Si Ba_a K_a 7_556 . 6_546 46.881(18) ?
Si Ba_a K_a 7_556 . 6_555 103.37(2) ?
Si Ba_a K_a 7_556 . 6_556 103.02(2) ?
Si Ba_a Na_a 7_556 . . 0 ?
Si Ba_a Ba_a 7_556 . 6_545 46.868(19) ?
Si Ba_a Ba_a 7_556 . 6_546 46.881(18) ?
Si Ba_a Ba_a 7_556 . 6_555 103.37(2) ?
Si Ba_a Ba_a 7_556 . 6_556 103.02(2) ?
Si Ba_a Si 4_564 . 4_565 105.09(2) ?
Si Ba_a O1 4_564 . 1_545 130.40(7) ?
Si Ba_a O1 4_564 . 6_546 117.91(5) ?
Si Ba_a O1 4_564 . 7_556 153.53(6) ?
Si Ba_a O1 4_564 . 4_565 85.07(6) ?
Si Ba_a O3 4_564 . 1_544 81.70(6) ?
Si Ba_a O3 4_564 . 6_546 73.87(6) ?
Si Ba_a O3 4_564 . 7_556 98.56(6) ?
Si Ba_a O3 4_564 . 4_564 28.04(6) ?
Si Ba_a O4 4_564 . 1_544 29.20(3) ?
Si Ba_a O4 4_564 . 1_545 131.03(6) ?
Si Ba_a K_a 4_564 . . 0 ?
Si Ba_a K_a 4_564 . 6_545 90.34(2) ?
Si Ba_a K_a 4_564 . 6_546 157.29(2) ?
Si Ba_a K_a 4_564 . 6_555 46.701(18) ?
Si Ba_a K_a 4_564 . 6_556 103.615(16) ?
Si Ba_a Na_a 4_564 . . 0 ?
Si Ba_a Ba_a 4_564 . 6_545 90.34(2) ?
Si Ba_a Ba_a 4_564 . 6_546 157.29(2) ?
Si Ba_a Ba_a 4_564 . 6_555 46.701(18) ?
Si Ba_a Ba_a 4_564 . 6_556 103.615(16) ?
Si Ba_a O1 4_565 . 1_545 81.05(6) ?
Si Ba_a O1 4_565 . 6_546 73.20(5) ?
Si Ba_a O1 4_565 . 7_556 97.77(6) ?
Si Ba_a O1 4_565 . 4_565 27.78(6) ?
Si Ba_a O3 4_565 . 1_544 130.26(6) ?
Si Ba_a O3 4_565 . 6_546 117.68(5) ?
Si Ba_a O3 4_565 . 7_556 152.70(6) ?
Si Ba_a O3 4_565 . 4_564 85.00(6) ?
Si Ba_a O4 4_565 . 1_544 131.16(6) ?
Si Ba_a O4 4_565 . 1_545 29.01(3) ?
Si Ba_a K_a 4_565 . . 0 ?
Si Ba_a K_a 4_565 . 6_545 156.672(18) ?
Si Ba_a K_a 4_565 . 6_546 89.54(2) ?
Si Ba_a K_a 4_565 . 6_555 103.361(16) ?
Si Ba_a K_a 4_565 . 6_556 46.322(18) ?
Si Ba_a Na_a 4_565 . . 0 ?
Si Ba_a Ba_a 4_565 . 6_545 156.672(18) ?
Si Ba_a Ba_a 4_565 . 6_546 89.54(2) ?
Si Ba_a Ba_a 4_565 . 6_555 103.361(16) ?
Si Ba_a Ba_a 4_565 . 6_556 46.322(18) ?
O1 Ba_a O1 1_545 . 6_546 111.02(8) ?
O1 Ba_a O1 1_545 . 7_556 65.81(8) ?
O1 Ba_a O1 1_545 . 4_565 108.72(8) ?
O1 Ba_a O3 1_545 . 1_544 60.28(8) ?
O1 Ba_a O3 1_545 . 6_546 146.86(8) ?
O1 Ba_a O3 1_545 . 7_556 93.97(7) ?
O1 Ba_a O3 1_545 . 4_564 146.38(8) ?
O1 Ba_a O4 1_545 . 1_544 114.18(7) ?
O1 Ba_a O4 1_545 . 1_545 55.68(6) ?
O1 Ba_a K_a 1_545 . . 0 ?
O1 Ba_a K_a 1_545 . 6_545 75.62(5) ?
O1 Ba_a K_a 1_545 . 6_546 33.78(6) ?
O1 Ba_a K_a 1_545 . 6_555 175.09(6) ?
O1 Ba_a K_a 1_545 . 6_556 113.91(6) ?
O1 Ba_a Na_a 1_545 . . 0 ?
O1 Ba_a Ba_a 1_545 . 6_545 75.62(5) ?
O1 Ba_a Ba_a 1_545 . 6_546 33.78(6) ?
O1 Ba_a Ba_a 1_545 . 6_555 175.09(6) ?
O1 Ba_a Ba_a 1_545 . 6_556 113.91(6) ?
O1 Ba_a O1 6_546 . 7_556 56.42(7) ?
O1 Ba_a O1 6_546 . 4_565 65.81(8) ?
O1 Ba_a O3 6_546 . 1_544 146.89(8) ?
O1 Ba_a O3 6_546 . 6_546 56.37(8) ?
O1 Ba_a O3 6_546 . 7_556 83.85(8) ?
O1 Ba_a O3 6_546 . 4_564 93.72(8) ?
O1 Ba_a O4 6_546 . 1_544 131.05(8) ?
O1 Ba_a O4 6_546 . 1_545 74.65(8) ?
O1 Ba_a K_a 6_546 . . 0 ?
O1 Ba_a K_a 6_546 . 6_545 115.19(5) ?
O1 Ba_a K_a 6_546 . 6_546 82.62(5) ?
O1 Ba_a K_a 6_546 . 6_555 72.64(5) ?
O1 Ba_a K_a 6_546 . 6_556 32.04(5) ?
O1 Ba_a Na_a 6_546 . . 0 ?
O1 Ba_a Ba_a 6_546 . 6_545 115.19(5) ?
O1 Ba_a Ba_a 6_546 . 6_546 82.62(5) ?
O1 Ba_a Ba_a 6_546 . 6_555 72.64(5) ?
O1 Ba_a Ba_a 6_546 . 6_556 32.04(5) ?
O1 Ba_a O1 7_556 . 4_565 111.02(8) ?
O1 Ba_a O3 7_556 . 1_544 93.72(8) ?
O1 Ba_a O3 7_556 . 6_546 83.85(8) ?
O1 Ba_a O3 7_556 . 7_556 56.37(8) ?
O1 Ba_a O3 7_556 . 4_564 146.89(8) ?
O1 Ba_a O4 7_556 . 1_544 131.05(8) ?
O1 Ba_a O4 7_556 . 1_545 74.65(8) ?
O1 Ba_a K_a 7_556 . . 0 ?
O1 Ba_a K_a 7_556 . 6_545 72.64(5) ?
O1 Ba_a K_a 7_556 . 6_546 32.04(5) ?
O1 Ba_a K_a 7_556 . 6_555 115.19(5) ?
O1 Ba_a K_a 7_556 . 6_556 82.62(5) ?
O1 Ba_a Na_a 7_556 . . 0 ?
O1 Ba_a Ba_a 7_556 . 6_545 72.64(5) ?
O1 Ba_a Ba_a 7_556 . 6_546 32.04(5) ?
O1 Ba_a Ba_a 7_556 . 6_555 115.19(5) ?
O1 Ba_a Ba_a 7_556 . 6_556 82.62(5) ?
O1 Ba_a O3 4_565 . 1_544 146.38(8) ?
O1 Ba_a O3 4_565 . 6_546 93.97(7) ?
O1 Ba_a O3 4_565 . 7_556 146.86(8) ?
O1 Ba_a O3 4_565 . 4_564 60.28(8) ?
O1 Ba_a O4 4_565 . 1_544 114.18(7) ?
O1 Ba_a O4 4_565 . 1_545 55.68(6) ?
O1 Ba_a K_a 4_565 . . 0 ?
O1 Ba_a K_a 4_565 . 6_545 175.09(6) ?
O1 Ba_a K_a 4_565 . 6_546 113.91(6) ?
O1 Ba_a K_a 4_565 . 6_555 75.62(5) ?
O1 Ba_a K_a 4_565 . 6_556 33.78(6) ?
O1 Ba_a Na_a 4_565 . . 0 ?
O1 Ba_a Ba_a 4_565 . 6_545 175.09(6) ?
O1 Ba_a Ba_a 4_565 . 6_546 113.91(6) ?
O1 Ba_a Ba_a 4_565 . 6_555 75.62(5) ?
O1 Ba_a Ba_a 4_565 . 6_556 33.78(6) ?
O3 Ba_a O3 1_544 . 6_546 111.57(8) ?
O3 Ba_a O3 1_544 . 7_556 66.12(8) ?
O3 Ba_a O3 1_544 . 4_564 109.64(8) ?
O3 Ba_a O4 1_544 . 1_544 56.10(6) ?
O3 Ba_a O4 1_544 . 1_545 113.94(6) ?
O3 Ba_a K_a 1_544 . . 0 ?
O3 Ba_a K_a 1_544 . 6_545 33.73(5) ?
O3 Ba_a K_a 1_544 . 6_546 75.60(6) ?
O3 Ba_a K_a 1_544 . 6_555 114.85(6) ?
O3 Ba_a K_a 1_544 . 6_556 174.13(6) ?
O3 Ba_a Na_a 1_544 . . 0 ?
O3 Ba_a Ba_a 1_544 . 6_545 33.73(5) ?
O3 Ba_a Ba_a 1_544 . 6_546 75.60(6) ?
O3 Ba_a Ba_a 1_544 . 6_555 114.85(6) ?
O3 Ba_a Ba_a 1_544 . 6_556 174.13(6) ?
O3 Ba_a O3 6_546 . 7_556 56.40(7) ?
O3 Ba_a O3 6_546 . 4_564 66.12(8) ?
O3 Ba_a O4 6_546 . 1_544 75.38(8) ?
O3 Ba_a O4 6_546 . 1_545 130.39(8) ?
O3 Ba_a K_a 6_546 . . 0 ?
O3 Ba_a K_a 6_546 . 6_545 83.07(5) ?
O3 Ba_a K_a 6_546 . 6_546 114.94(6) ?
O3 Ba_a K_a 6_546 . 6_555 32.39(5) ?
O3 Ba_a K_a 6_546 . 6_556 72.70(5) ?
O3 Ba_a Na_a 6_546 . . 0 ?
O3 Ba_a Ba_a 6_546 . 6_545 83.07(5) ?
O3 Ba_a Ba_a 6_546 . 6_546 114.94(6) ?
O3 Ba_a Ba_a 6_546 . 6_555 32.39(5) ?
O3 Ba_a Ba_a 6_546 . 6_556 72.70(5) ?
O3 Ba_a O3 7_556 . 4_564 111.57(8) ?
O3 Ba_a O4 7_556 . 1_544 75.38(8) ?
O3 Ba_a O4 7_556 . 1_545 130.39(8) ?
O3 Ba_a K_a 7_556 . . 0 ?
O3 Ba_a K_a 7_556 . 6_545 32.39(5) ?
O3 Ba_a K_a 7_556 . 6_546 72.70(5) ?
O3 Ba_a K_a 7_556 . 6_555 83.07(5) ?
O3 Ba_a K_a 7_556 . 6_556 114.94(6) ?
O3 Ba_a Na_a 7_556 . . 0 ?
O3 Ba_a Ba_a 7_556 . 6_545 32.39(5) ?
O3 Ba_a Ba_a 7_556 . 6_546 72.70(5) ?
O3 Ba_a Ba_a 7_556 . 6_555 83.07(5) ?
O3 Ba_a Ba_a 7_556 . 6_556 114.94(6) ?
O3 Ba_a O4 4_564 . 1_544 56.10(6) ?
O3 Ba_a O4 4_564 . 1_545 113.94(6) ?
O3 Ba_a K_a 4_564 . . 0 ?
O3 Ba_a K_a 4_564 . 6_545 114.85(6) ?
O3 Ba_a K_a 4_564 . 6_546 174.13(6) ?
O3 Ba_a K_a 4_564 . 6_555 33.73(5) ?
O3 Ba_a K_a 4_564 . 6_556 75.60(6) ?
O3 Ba_a Na_a 4_564 . . 0 ?
O3 Ba_a Ba_a 4_564 . 6_545 114.85(6) ?
O3 Ba_a Ba_a 4_564 . 6_546 174.13(6) ?
O3 Ba_a Ba_a 4_564 . 6_555 33.73(5) ?
O3 Ba_a Ba_a 4_564 . 6_556 75.60(6) ?
O4 Ba_a O4 1_544 . 1_545 149.31(11) ?
O4 Ba_a K_a 1_544 . . 0 ?
O4 Ba_a K_a 1_544 . 6_545 61.32(4) ?
O4 Ba_a K_a 1_544 . 6_546 129.675(14) ?
O4 Ba_a K_a 1_544 . 6_555 61.32(4) ?
O4 Ba_a K_a 1_544 . 6_556 129.675(14) ?
O4 Ba_a Na_a 1_544 . . 0 ?
O4 Ba_a Ba_a 1_544 . 6_545 61.32(4) ?
O4 Ba_a Ba_a 1_544 . 6_546 129.675(14) ?
O4 Ba_a Ba_a 1_544 . 6_555 61.32(4) ?
O4 Ba_a Ba_a 1_544 . 6_556 129.675(14) ?
O4 Ba_a K_a 1_545 . . 0 ?
O4 Ba_a K_a 1_545 . 6_545 129.139(15) ?
O4 Ba_a K_a 1_545 . 6_546 60.71(4) ?
O4 Ba_a K_a 1_545 . 6_555 129.139(15) ?
O4 Ba_a K_a 1_545 . 6_556 60.71(4) ?
O4 Ba_a Na_a 1_545 . . 0 ?
O4 Ba_a Ba_a 1_545 . 6_545 129.139(15) ?
O4 Ba_a Ba_a 1_545 . 6_546 60.71(4) ?
O4 Ba_a Ba_a 1_545 . 6_555 129.139(15) ?
O4 Ba_a Ba_a 1_545 . 6_556 60.71(4) ?
K_a Ba_a K_a . . 6_545 0 ?
K_a Ba_a K_a . . 6_546 0 ?
K_a Ba_a K_a . . 6_555 0 ?
K_a Ba_a K_a . . 6_556 0 ?
K_a Ba_a Na_a . . . 0 ?
K_a Ba_a Ba_a . . 6_545 0 ?
K_a Ba_a Ba_a . . 6_546 0 ?
K_a Ba_a Ba_a . . 6_555 0 ?
K_a Ba_a Ba_a . . 6_556 0 ?
K_a Ba_a K_a 6_545 . 6_546 70.956(10) ?
K_a Ba_a K_a 6_545 . 6_555 99.954(14) ?
K_a Ba_a K_a 6_545 . 6_556 147.012(19) ?
K_a Ba_a Na_a 6_545 . . 0 ?
K_a Ba_a Ba_a 6_545 . 6_545 0.0(5) ?
K_a Ba_a Ba_a 6_545 . 6_546 70.956(10) ?
K_a Ba_a Ba_a 6_545 . 6_555 99.954(14) ?
K_a Ba_a Ba_a 6_545 . 6_556 147.012(19) ?
K_a Ba_a K_a 6_546 . 6_555 147.012(19) ?
K_a Ba_a K_a 6_546 . 6_556 99.053(15) ?
K_a Ba_a Na_a 6_546 . . 0 ?
K_a Ba_a Ba_a 6_546 . 6_545 70.956(10) ?
K_a Ba_a Ba_a 6_546 . 6_546 0.0(5) ?
K_a Ba_a Ba_a 6_546 . 6_555 147.012(19) ?
K_a Ba_a Ba_a 6_546 . 6_556 99.053(15) ?
K_a Ba_a K_a 6_555 . 6_556 70.956(10) ?
K_a Ba_a Na_a 6_555 . . 0 ?
K_a Ba_a Ba_a 6_555 . 6_545 99.954(14) ?
K_a Ba_a Ba_a 6_555 . 6_546 147.012(19) ?
K_a Ba_a Ba_a 6_555 . 6_555 0.0(5) ?
K_a Ba_a Ba_a 6_555 . 6_556 70.956(10) ?
K_a Ba_a Na_a 6_556 . . 0 ?
K_a Ba_a Ba_a 6_556 . 6_545 147.012(19) ?
K_a Ba_a Ba_a 6_556 . 6_546 99.053(15) ?
K_a Ba_a Ba_a 6_556 . 6_555 70.956(10) ?
K_a Ba_a Ba_a 6_556 . 6_556 0.0(5) ?
Na_a Ba_a Ba_a . . 6_545 0 ?
Na_a Ba_a Ba_a . . 6_546 0 ?
Na_a Ba_a Ba_a . . 6_555 0 ?
Na_a Ba_a Ba_a . . 6_556 0 ?
Ba_a Ba_a Ba_a 6_545 . 6_546 70.956(10) ?
Ba_a Ba_a Ba_a 6_545 . 6_555 99.954(14) ?
Ba_a Ba_a Ba_a 6_545 . 6_556 147.012(19) ?
Ba_a Ba_a Ba_a 6_546 . 6_555 147.012(19) ?
Ba_a Ba_a Ba_a 6_546 . 6_556 99.053(15) ?
Ba_a Ba_a Ba_a 6_555 . 6_556 70.956(10) ?
Na_m1 Mn_m2 Na_m1 5_445 . 5_446 111.31(4) ?
Na_m1 Mn_m2 Na_m2 5_445 . . 0 ?
Na_m1 Mn_m2 Na_m2 5_445 . 3_566 124.346(19) ?
Na_m1 Mn_m2 Ca_m2 5_445 . . 0 ?
Na_m1 Mn_m2 Ca_m2 5_445 . 3_566 124.346(19) ?
Na_m1 Mn_m2 Fe_m2 5_445 . . 0 ?
Na_m1 Mn_m2 Na_m2 5_446 . . 0 ?
Na_m1 Mn_m2 Na_m2 5_446 . 3_566 124.346(19) ?
Na_m1 Mn_m2 Ca_m2 5_446 . . 0 ?
Na_m1 Mn_m2 Ca_m2 5_446 . 3_566 124.346(19) ?
Na_m1 Mn_m2 Fe_m2 5_446 . . 0 ?
Na_m2 Mn_m2 Na_m2 . . 3_566 0 ?
Na_m2 Mn_m2 Ca_m2 . . . 0 ?
Na_m2 Mn_m2 Ca_m2 . . 3_566 0 ?
Na_m2 Mn_m2 Fe_m2 . . . 0 ?
Na_m2 Mn_m2 Ca_m2 3_566 . . 0 ?
Na_m2 Mn_m2 Ca_m2 3_566 . 3_566 0.0(5) ?
Na_m2 Mn_m2 Fe_m2 3_566 . . 0 ?
Ca_m2 Mn_m2 Ca_m2 . . 3_566 0 ?
Ca_m2 Mn_m2 Fe_m2 . . . 0 ?
Ca_m2 Mn_m2 Fe_m2 3_566 . . 0 ?
Ti_l Ca_m2 Ti_l 5_445 . 6_546 116.65(4) ?
Ti_l Ca_m2 Na_m1 5_445 . 5_445 61.31(2) ?
Ti_l Ca_m2 Na_m1 5_445 . 5_446 83.54(3) ?
Ti_l Ca_m2 Na_m2 5_445 . . 0 ?
Ti_l Ca_m2 Na_m2 5_445 . 3_556 58.32(2) ?
Ti_l Ca_m2 Na_m2 5_445 . 3_566 121.68(2) ?
Ti_l Ca_m2 Ti_m3 5_445 . . 95.292(12) ?
Ti_l Ca_m2 Ti_m3 5_445 . 1_556 117.948(14) ?
Ti_l Ca_m2 O2 5_445 . 5_445 24.25(9) ?
Ti_l Ca_m2 O2 5_445 . 6_546 94.59(9) ?
Ti_l Ca_m2 O5 5_445 . 5_445 80.10(7) ?
Ti_l Ca_m2 O5 5_445 . 6_546 106.98(7) ?
Ti_l Ca_m2 O_x 5_445 . . 83.35(8) ?
Ti_l Ca_m2 O_x 5_445 . 2_556 152.82(11) ?
Ti_l Ca_m2 K_a 5_445 . 5_455 53.828(8) ?
Ti_l Ca_m2 K_a 5_445 . 6_556 169.60(3) ?
Ti_l Ca_m2 Mn_m2 5_445 . . 0 ?
Ti_l Ca_m2 Mn_m2 5_445 . 3_566 121.68(2) ?
Ti_l Ca_m2 Ca_m2 5_445 . 3_556 58.32(2) ?
Ti_l Ca_m2 Ca_m2 5_445 . 3_566 121.68(2) ?
Ti_l Ca_m2 Fe_m2 5_445 . . 0 ?
Ti_l Ca_m2 Mg_m3 5_445 . . 95.292(12) ?
Ti_l Ca_m2 Mg_m3 5_445 . 1_556 117.948(14) ?
Ti_l Ca_m2 Fe_m3 5_445 . . 95.292(12) ?
Ti_l Ca_m2 Fe_m3 5_445 . 1_556 117.948(14) ?
Ti_l Ca_m2 Na_m1 6_546 . 5_445 83.54(3) ?
Ti_l Ca_m2 Na_m1 6_546 . 5_446 61.31(2) ?
Ti_l Ca_m2 Na_m2 6_546 . . 0 ?
Ti_l Ca_m2 Na_m2 6_546 . 3_556 58.32(2) ?
Ti_l Ca_m2 Na_m2 6_546 . 3_566 121.68(2) ?
Ti_l Ca_m2 Ti_m3 6_546 . . 117.948(14) ?
Ti_l Ca_m2 Ti_m3 6_546 . 1_556 95.292(12) ?
Ti_l Ca_m2 O2 6_546 . 5_445 94.59(9) ?
Ti_l Ca_m2 O2 6_546 . 6_546 24.25(9) ?
Ti_l Ca_m2 O5 6_546 . 5_445 106.98(7) ?
Ti_l Ca_m2 O5 6_546 . 6_546 80.10(7) ?
Ti_l Ca_m2 O_x 6_546 . . 152.82(11) ?
Ti_l Ca_m2 O_x 6_546 . 2_556 83.35(8) ?
Ti_l Ca_m2 K_a 6_546 . 5_455 169.60(3) ?
Ti_l Ca_m2 K_a 6_546 . 6_556 53.828(8) ?
Ti_l Ca_m2 Mn_m2 6_546 . . 0 ?
Ti_l Ca_m2 Mn_m2 6_546 . 3_566 121.68(2) ?
Ti_l Ca_m2 Ca_m2 6_546 . 3_556 58.32(2) ?
Ti_l Ca_m2 Ca_m2 6_546 . 3_566 121.68(2) ?
Ti_l Ca_m2 Fe_m2 6_546 . . 0 ?
Ti_l Ca_m2 Mg_m3 6_546 . . 117.948(14) ?
Ti_l Ca_m2 Mg_m3 6_546 . 1_556 95.292(12) ?
Ti_l Ca_m2 Fe_m3 6_546 . . 117.948(14) ?
Ti_l Ca_m2 Fe_m3 6_546 . 1_556 95.292(12) ?
Na_m1 Ca_m2 Na_m1 5_445 . 5_446 111.31(4) ?
Na_m1 Ca_m2 Na_m2 5_445 . . 0 ?
Na_m1 Ca_m2 Na_m2 5_445 . 3_556 55.654(19) ?
Na_m1 Ca_m2 Na_m2 5_445 . 3_566 124.346(19) ?
Na_m1 Ca_m2 Ti_m3 5_445 . . 66.626(3) ?
Na_m1 Ca_m2 Ti_m3 5_445 . 1_556 177.94(4) ?
Na_m1 Ca_m2 O2 5_445 . 5_445 44.10(11) ?
Na_m1 Ca_m2 O2 5_445 . 6_546 79.90(10) ?
Na_m1 Ca_m2 O5 5_445 . 5_445 140.08(7) ?
Na_m1 Ca_m2 O5 5_445 . 6_546 50.36(6) ?
Na_m1 Ca_m2 O_x 5_445 . . 91.49(9) ?
Na_m1 Ca_m2 O_x 5_445 . 2_556 143.65(11) ?
Na_m1 Ca_m2 K_a 5_445 . 5_455 93.811(7) ?
Na_m1 Ca_m2 K_a 5_445 . 6_556 110.866(9) ?
Na_m1 Ca_m2 Mn_m2 5_445 . . 0 ?
Na_m1 Ca_m2 Mn_m2 5_445 . 3_566 124.346(19) ?
Na_m1 Ca_m2 Ca_m2 5_445 . 3_556 55.654(19) ?
Na_m1 Ca_m2 Ca_m2 5_445 . 3_566 124.346(19) ?
Na_m1 Ca_m2 Fe_m2 5_445 . . 0 ?
Na_m1 Ca_m2 Mg_m3 5_445 . . 66.626(3) ?
Na_m1 Ca_m2 Mg_m3 5_445 . 1_556 177.94(4) ?
Na_m1 Ca_m2 Fe_m3 5_445 . . 66.626(3) ?
Na_m1 Ca_m2 Fe_m3 5_445 . 1_556 177.94(4) ?
Na_m1 Ca_m2 Na_m2 5_446 . . 0 ?
Na_m1 Ca_m2 Na_m2 5_446 . 3_556 55.654(19) ?
Na_m1 Ca_m2 Na_m2 5_446 . 3_566 124.346(19) ?
Na_m1 Ca_m2 Ti_m3 5_446 . . 177.94(4) ?
Na_m1 Ca_m2 Ti_m3 5_446 . 1_556 66.626(3) ?
Na_m1 Ca_m2 O2 5_446 . 5_445 79.90(10) ?
Na_m1 Ca_m2 O2 5_446 . 6_546 44.10(11) ?
Na_m1 Ca_m2 O5 5_446 . 5_445 50.36(6) ?
Na_m1 Ca_m2 O5 5_446 . 6_546 140.08(7) ?
Na_m1 Ca_m2 O_x 5_446 . . 143.65(11) ?
Na_m1 Ca_m2 O_x 5_446 . 2_556 91.49(9) ?
Na_m1 Ca_m2 K_a 5_446 . 5_455 110.866(9) ?
Na_m1 Ca_m2 K_a 5_446 . 6_556 93.811(7) ?
Na_m1 Ca_m2 Mn_m2 5_446 . . 0 ?
Na_m1 Ca_m2 Mn_m2 5_446 . 3_566 124.346(19) ?
Na_m1 Ca_m2 Ca_m2 5_446 . 3_556 55.654(19) ?
Na_m1 Ca_m2 Ca_m2 5_446 . 3_566 124.346(19) ?
Na_m1 Ca_m2 Fe_m2 5_446 . . 0 ?
Na_m1 Ca_m2 Mg_m3 5_446 . . 177.94(4) ?
Na_m1 Ca_m2 Mg_m3 5_446 . 1_556 66.626(3) ?
Na_m1 Ca_m2 Fe_m3 5_446 . . 177.94(4) ?
Na_m1 Ca_m2 Fe_m3 5_446 . 1_556 66.626(3) ?
Na_m2 Ca_m2 Na_m2 . . 3_556 0 ?
Na_m2 Ca_m2 Na_m2 . . 3_566 0 ?
Na_m2 Ca_m2 Ti_m3 . . . 0 ?
Na_m2 Ca_m2 Ti_m3 . . 1_556 0 ?
Na_m2 Ca_m2 O2 . . 5_445 0 ?
Na_m2 Ca_m2 O2 . . 6_546 0 ?
Na_m2 Ca_m2 O5 . . 5_445 0 ?
Na_m2 Ca_m2 O5 . . 6_546 0 ?
Na_m2 Ca_m2 O_x . . . 0 ?
Na_m2 Ca_m2 O_x . . 2_556 0 ?
Na_m2 Ca_m2 K_a . . 5_455 0 ?
Na_m2 Ca_m2 K_a . . 6_556 0 ?
Na_m2 Ca_m2 Mn_m2 . . . 0 ?
Na_m2 Ca_m2 Mn_m2 . . 3_566 0 ?
Na_m2 Ca_m2 Ca_m2 . . 3_556 0 ?
Na_m2 Ca_m2 Ca_m2 . . 3_566 0 ?
Na_m2 Ca_m2 Fe_m2 . . . 0 ?
Na_m2 Ca_m2 Mg_m3 . . . 0 ?
Na_m2 Ca_m2 Mg_m3 . . 1_556 0 ?
Na_m2 Ca_m2 Fe_m3 . . . 0 ?
Na_m2 Ca_m2 Fe_m3 . . 1_556 0 ?
Na_m2 Ca_m2 Na_m2 3_556 . 3_566 180.0(5) ?
Na_m2 Ca_m2 Ti_m3 3_556 . . 122.28(2) ?
Na_m2 Ca_m2 Ti_m3 3_556 . 1_556 122.28(2) ?
Na_m2 Ca_m2 O2 3_556 . 5_445 37.64(8) ?
Na_m2 Ca_m2 O2 3_556 . 6_546 37.64(8) ?
Na_m2 Ca_m2 O5 3_556 . 5_445 96.57(7) ?
Na_m2 Ca_m2 O5 3_556 . 6_546 96.57(7) ?
Na_m2 Ca_m2 O_x 3_556 . . 137.46(8) ?
Na_m2 Ca_m2 O_x 3_556 . 2_556 137.46(8) ?
Na_m2 Ca_m2 K_a 3_556 . 5_455 111.997(16) ?
Na_m2 Ca_m2 K_a 3_556 . 6_556 111.997(16) ?
Na_m2 Ca_m2 Mn_m2 3_556 . . 0 ?
Na_m2 Ca_m2 Mn_m2 3_556 . 3_566 180.0(5) ?
Na_m2 Ca_m2 Ca_m2 3_556 . 3_556 0.0(5) ?
Na_m2 Ca_m2 Ca_m2 3_556 . 3_566 180.0(5) ?
Na_m2 Ca_m2 Fe_m2 3_556 . . 0 ?
Na_m2 Ca_m2 Mg_m3 3_556 . . 122.28(2) ?
Na_m2 Ca_m2 Mg_m3 3_556 . 1_556 122.28(2) ?
Na_m2 Ca_m2 Fe_m3 3_556 . . 122.28(2) ?
Na_m2 Ca_m2 Fe_m3 3_556 . 1_556 122.28(2) ?
Na_m2 Ca_m2 Ti_m3 3_566 . . 57.72(2) ?
Na_m2 Ca_m2 Ti_m3 3_566 . 1_556 57.72(2) ?
Na_m2 Ca_m2 O2 3_566 . 5_445 142.36(8) ?
Na_m2 Ca_m2 O2 3_566 . 6_546 142.36(8) ?
Na_m2 Ca_m2 O5 3_566 . 5_445 83.43(7) ?
Na_m2 Ca_m2 O5 3_566 . 6_546 83.43(7) ?
Na_m2 Ca_m2 O_x 3_566 . . 42.54(8) ?
Na_m2 Ca_m2 O_x 3_566 . 2_556 42.54(8) ?
Na_m2 Ca_m2 K_a 3_566 . 5_455 68.003(16) ?
Na_m2 Ca_m2 K_a 3_566 . 6_556 68.003(16) ?
Na_m2 Ca_m2 Mn_m2 3_566 . . 0 ?
Na_m2 Ca_m2 Mn_m2 3_566 . 3_566 0.0(5) ?
Na_m2 Ca_m2 Ca_m2 3_566 . 3_556 180.0(5) ?
Na_m2 Ca_m2 Ca_m2 3_566 . 3_566 0.0(5) ?
Na_m2 Ca_m2 Fe_m2 3_566 . . 0 ?
Na_m2 Ca_m2 Mg_m3 3_566 . . 57.72(2) ?
Na_m2 Ca_m2 Mg_m3 3_566 . 1_556 57.72(2) ?
Na_m2 Ca_m2 Fe_m3 3_566 . . 57.72(2) ?
Na_m2 Ca_m2 Fe_m3 3_566 . 1_556 57.72(2) ?
Ti_m3 Ca_m2 Ti_m3 . . 1_556 115.44(4) ?
Ti_m3 Ca_m2 O2 . . 5_445 98.34(9) ?
Ti_m3 Ca_m2 O2 . . 6_546 134.49(11) ?
Ti_m3 Ca_m2 O5 . . 5_445 131.16(7) ?
Ti_m3 Ca_m2 O5 . . 6_546 38.71(6) ?
Ti_m3 Ca_m2 O_x . . . 37.58(11) ?
Ti_m3 Ca_m2 O_x . . 2_556 90.31(10) ?
Ti_m3 Ca_m2 K_a . . 5_455 69.612(15) ?
Ti_m3 Ca_m2 K_a . . 6_556 87.036(19) ?
Ti_m3 Ca_m2 Mn_m2 . . . 0 ?
Ti_m3 Ca_m2 Mn_m2 . . 3_566 57.72(2) ?
Ti_m3 Ca_m2 Ca_m2 . . 3_556 122.28(2) ?
Ti_m3 Ca_m2 Ca_m2 . . 3_566 57.72(2) ?
Ti_m3 Ca_m2 Fe_m2 . . . 0 ?
Ti_m3 Ca_m2 Mg_m3 . . . 0.0(5) ?
Ti_m3 Ca_m2 Mg_m3 . . 1_556 115.44(4) ?
Ti_m3 Ca_m2 Fe_m3 . . . 0.0(5) ?
Ti_m3 Ca_m2 Fe_m3 . . 1_556 115.44(4) ?
Ti_m3 Ca_m2 O2 1_556 . 5_445 134.49(11) ?
Ti_m3 Ca_m2 O2 1_556 . 6_546 98.34(9) ?
Ti_m3 Ca_m2 O5 1_556 . 5_445 38.71(6) ?
Ti_m3 Ca_m2 O5 1_556 . 6_546 131.16(7) ?
Ti_m3 Ca_m2 O_x 1_556 . . 90.31(10) ?
Ti_m3 Ca_m2 O_x 1_556 . 2_556 37.58(11) ?
Ti_m3 Ca_m2 K_a 1_556 . 5_455 87.036(19) ?
Ti_m3 Ca_m2 K_a 1_556 . 6_556 69.612(15) ?
Ti_m3 Ca_m2 Mn_m2 1_556 . . 0 ?
Ti_m3 Ca_m2 Mn_m2 1_556 . 3_566 57.72(2) ?
Ti_m3 Ca_m2 Ca_m2 1_556 . 3_556 122.28(2) ?
Ti_m3 Ca_m2 Ca_m2 1_556 . 3_566 57.72(2) ?
Ti_m3 Ca_m2 Fe_m2 1_556 . . 0 ?
Ti_m3 Ca_m2 Mg_m3 1_556 . . 115.44(4) ?
Ti_m3 Ca_m2 Mg_m3 1_556 . 1_556 0.0(5) ?
Ti_m3 Ca_m2 Fe_m3 1_556 . . 115.44(4) ?
Ti_m3 Ca_m2 Fe_m3 1_556 . 1_556 0.0(5) ?
O2 Ca_m2 O2 5_445 . 6_546 75.27(11) ?
O2 Ca_m2 O5 5_445 . 5_445 96.10(13) ?
O2 Ca_m2 O5 5_445 . 6_546 94.30(13) ?
O2 Ca_m2 O_x 5_445 . . 100.33(11) ?
O2 Ca_m2 O_x 5_445 . 2_556 171.02(14) ?
O2 Ca_m2 K_a 5_445 . 5_455 76.72(8) ?
O2 Ca_m2 K_a 5_445 . 6_556 145.37(9) ?
O2 Ca_m2 Mn_m2 5_445 . . 0 ?
O2 Ca_m2 Mn_m2 5_445 . 3_566 142.36(8) ?
O2 Ca_m2 Ca_m2 5_445 . 3_556 37.64(8) ?
O2 Ca_m2 Ca_m2 5_445 . 3_566 142.36(8) ?
O2 Ca_m2 Fe_m2 5_445 . . 0 ?
O2 Ca_m2 Mg_m3 5_445 . . 98.34(9) ?
O2 Ca_m2 Mg_m3 5_445 . 1_556 134.49(11) ?
O2 Ca_m2 Fe_m3 5_445 . . 98.34(9) ?
O2 Ca_m2 Fe_m3 5_445 . 1_556 134.49(11) ?
O2 Ca_m2 O5 6_546 . 5_445 94.30(13) ?
O2 Ca_m2 O5 6_546 . 6_546 96.10(13) ?
O2 Ca_m2 O_x 6_546 . . 171.02(14) ?
O2 Ca_m2 O_x 6_546 . 2_556 100.33(11) ?
O2 Ca_m2 K_a 6_546 . 5_455 145.37(9) ?
O2 Ca_m2 K_a 6_546 . 6_556 76.72(8) ?
O2 Ca_m2 Mn_m2 6_546 . . 0 ?
O2 Ca_m2 Mn_m2 6_546 . 3_566 142.36(8) ?
O2 Ca_m2 Ca_m2 6_546 . 3_556 37.64(8) ?
O2 Ca_m2 Ca_m2 6_546 . 3_566 142.36(8) ?
O2 Ca_m2 Fe_m2 6_546 . . 0 ?
O2 Ca_m2 Mg_m3 6_546 . . 134.49(11) ?
O2 Ca_m2 Mg_m3 6_546 . 1_556 98.34(9) ?
O2 Ca_m2 Fe_m3 6_546 . . 134.49(11) ?
O2 Ca_m2 Fe_m3 6_546 . 1_556 98.34(9) ?
O5 Ca_m2 O5 5_445 . 6_546 166.86(11) ?
O5 Ca_m2 O_x 5_445 . . 93.95(13) ?
O5 Ca_m2 O_x 5_445 . 2_556 76.26(13) ?
O5 Ca_m2 K_a 5_445 . 5_455 68.86(6) ?
O5 Ca_m2 K_a 5_445 . 6_556 105.96(7) ?
O5 Ca_m2 Mn_m2 5_445 . . 0 ?
O5 Ca_m2 Mn_m2 5_445 . 3_566 83.43(7) ?
O5 Ca_m2 Ca_m2 5_445 . 3_556 96.57(7) ?
O5 Ca_m2 Ca_m2 5_445 . 3_566 83.43(7) ?
O5 Ca_m2 Fe_m2 5_445 . . 0 ?
O5 Ca_m2 Mg_m3 5_445 . . 131.16(7) ?
O5 Ca_m2 Mg_m3 5_445 . 1_556 38.71(6) ?
O5 Ca_m2 Fe_m3 5_445 . . 131.16(7) ?
O5 Ca_m2 Fe_m3 5_445 . 1_556 38.71(6) ?
O5 Ca_m2 O_x 6_546 . . 76.26(13) ?
O5 Ca_m2 O_x 6_546 . 2_556 93.95(13) ?
O5 Ca_m2 K_a 6_546 . 5_455 105.96(7) ?
O5 Ca_m2 K_a 6_546 . 6_556 68.86(6) ?
O5 Ca_m2 Mn_m2 6_546 . . 0 ?
O5 Ca_m2 Mn_m2 6_546 . 3_566 83.43(7) ?
O5 Ca_m2 Ca_m2 6_546 . 3_556 96.57(7) ?
O5 Ca_m2 Ca_m2 6_546 . 3_566 83.43(7) ?
O5 Ca_m2 Fe_m2 6_546 . . 0 ?
O5 Ca_m2 Mg_m3 6_546 . . 38.71(6) ?
O5 Ca_m2 Mg_m3 6_546 . 1_556 131.16(7) ?
O5 Ca_m2 Fe_m3 6_546 . . 38.71(6) ?
O5 Ca_m2 Fe_m3 6_546 . 1_556 131.16(7) ?
O_x Ca_m2 O_x . . 2_556 85.07(11) ?
O_x Ca_m2 K_a . . 5_455 36.92(10) ?
O_x Ca_m2 K_a . . 6_556 104.33(9) ?
O_x Ca_m2 Mn_m2 . . . 0 ?
O_x Ca_m2 Mn_m2 . . 3_566 42.54(8) ?
O_x Ca_m2 Ca_m2 . . 3_556 137.46(8) ?
O_x Ca_m2 Ca_m2 . . 3_566 42.54(8) ?
O_x Ca_m2 Fe_m2 . . . 0 ?
O_x Ca_m2 Mg_m3 . . . 37.58(11) ?
O_x Ca_m2 Mg_m3 . . 1_556 90.31(10) ?
O_x Ca_m2 Fe_m3 . . . 37.58(11) ?
O_x Ca_m2 Fe_m3 . . 1_556 90.31(10) ?
O_x Ca_m2 K_a 2_556 . 5_455 104.33(9) ?
O_x Ca_m2 K_a 2_556 . 6_556 36.92(10) ?
O_x Ca_m2 Mn_m2 2_556 . . 0 ?
O_x Ca_m2 Mn_m2 2_556 . 3_566 42.54(8) ?
O_x Ca_m2 Ca_m2 2_556 . 3_556 137.46(8) ?
O_x Ca_m2 Ca_m2 2_556 . 3_566 42.54(8) ?
O_x Ca_m2 Fe_m2 2_556 . . 0 ?
O_x Ca_m2 Mg_m3 2_556 . . 90.31(10) ?
O_x Ca_m2 Mg_m3 2_556 . 1_556 37.58(11) ?
O_x Ca_m2 Fe_m3 2_556 . . 90.31(10) ?
O_x Ca_m2 Fe_m3 2_556 . 1_556 37.58(11) ?
K_a Ca_m2 K_a 5_455 . 6_556 136.01(3) ?
K_a Ca_m2 Mn_m2 5_455 . . 0 ?
K_a Ca_m2 Mn_m2 5_455 . 3_566 68.003(16) ?
K_a Ca_m2 Ca_m2 5_455 . 3_556 111.997(16) ?
K_a Ca_m2 Ca_m2 5_455 . 3_566 68.003(16) ?
K_a Ca_m2 Fe_m2 5_455 . . 0 ?
K_a Ca_m2 Mg_m3 5_455 . . 69.612(15) ?
K_a Ca_m2 Mg_m3 5_455 . 1_556 87.036(19) ?
K_a Ca_m2 Fe_m3 5_455 . . 69.612(15) ?
K_a Ca_m2 Fe_m3 5_455 . 1_556 87.036(19) ?
K_a Ca_m2 Mn_m2 6_556 . . 0 ?
K_a Ca_m2 Mn_m2 6_556 . 3_566 68.003(16) ?
K_a Ca_m2 Ca_m2 6_556 . 3_556 111.997(16) ?
K_a Ca_m2 Ca_m2 6_556 . 3_566 68.003(16) ?
K_a Ca_m2 Fe_m2 6_556 . . 0 ?
K_a Ca_m2 Mg_m3 6_556 . . 87.036(19) ?
K_a Ca_m2 Mg_m3 6_556 . 1_556 69.612(15) ?
K_a Ca_m2 Fe_m3 6_556 . . 87.036(19) ?
K_a Ca_m2 Fe_m3 6_556 . 1_556 69.612(15) ?
Mn_m2 Ca_m2 Mn_m2 . . 3_566 0 ?
Mn_m2 Ca_m2 Ca_m2 . . 3_556 0 ?
Mn_m2 Ca_m2 Ca_m2 . . 3_566 0 ?
Mn_m2 Ca_m2 Fe_m2 . . . 0 ?
Mn_m2 Ca_m2 Mg_m3 . . . 0 ?
Mn_m2 Ca_m2 Mg_m3 . . 1_556 0 ?
Mn_m2 Ca_m2 Fe_m3 . . . 0 ?
Mn_m2 Ca_m2 Fe_m3 . . 1_556 0 ?
Mn_m2 Ca_m2 Ca_m2 3_566 . 3_556 180.0(5) ?
Mn_m2 Ca_m2 Ca_m2 3_566 . 3_566 0.0(5) ?
Mn_m2 Ca_m2 Fe_m2 3_566 . . 0 ?
Mn_m2 Ca_m2 Mg_m3 3_566 . . 57.72(2) ?
Mn_m2 Ca_m2 Mg_m3 3_566 . 1_556 57.72(2) ?
Mn_m2 Ca_m2 Fe_m3 3_566 . . 57.72(2) ?
Mn_m2 Ca_m2 Fe_m3 3_566 . 1_556 57.72(2) ?
Ca_m2 Ca_m2 Ca_m2 3_556 . 3_566 180.0(5) ?
Ca_m2 Ca_m2 Fe_m2 3_556 . . 0 ?
Ca_m2 Ca_m2 Mg_m3 3_556 . . 122.28(2) ?
Ca_m2 Ca_m2 Mg_m3 3_556 . 1_556 122.28(2) ?
Ca_m2 Ca_m2 Fe_m3 3_556 . . 122.28(2) ?
Ca_m2 Ca_m2 Fe_m3 3_556 . 1_556 122.28(2) ?
Ca_m2 Ca_m2 Fe_m2 3_566 . . 0 ?
Ca_m2 Ca_m2 Mg_m3 3_566 . . 57.72(2) ?
Ca_m2 Ca_m2 Mg_m3 3_566 . 1_556 57.72(2) ?
Ca_m2 Ca_m2 Fe_m3 3_566 . . 57.72(2) ?
Ca_m2 Ca_m2 Fe_m3 3_566 . 1_556 57.72(2) ?
Fe_m2 Ca_m2 Mg_m3 . . . 0 ?
Fe_m2 Ca_m2 Mg_m3 . . 1_556 0 ?
Fe_m2 Ca_m2 Fe_m3 . . . 0 ?
Fe_m2 Ca_m2 Fe_m3 . . 1_556 0 ?
Mg_m3 Ca_m2 Mg_m3 . . 1_556 115.44(4) ?
Mg_m3 Ca_m2 Fe_m3 . . . 0.0(5) ?
Mg_m3 Ca_m2 Fe_m3 . . 1_556 115.44(4) ?
Mg_m3 Ca_m2 Fe_m3 1_556 . . 115.44(4) ?
Mg_m3 Ca_m2 Fe_m3 1_556 . 1_556 0.0(5) ?
Fe_m3 Ca_m2 Fe_m3 . . 1_556 115.44(4) ?
Na_m1 Fe_m2 Na_m1 5_445 . 5_446 111.31(4) ?
Na_m1 Fe_m2 Na_m2 5_445 . . 0 ?
Na_m1 Fe_m2 Mn_m2 5_445 . . 0 ?
Na_m1 Fe_m2 Ca_m2 5_445 . . 0 ?
Na_m1 Fe_m2 Na_m2 5_446 . . 0 ?
Na_m1 Fe_m2 Mn_m2 5_446 . . 0 ?
Na_m1 Fe_m2 Ca_m2 5_446 . . 0 ?
Na_m2 Fe_m2 Mn_m2 . . . 0 ?
Na_m2 Fe_m2 Ca_m2 . . . 0 ?
Mn_m2 Fe_m2 Ca_m2 . . . 0 ?
Na_m1 Mg_m3 Na_m1 5_445 . 5_455 180.0(5) ?
Na_m1 Mg_m3 Na_m2 5_445 . 1_554 57.72(2) ?
Na_m1 Mg_m3 Na_m2 5_445 . . 57.72(2) ?
Na_m1 Mg_m3 Na_m2 5_445 . 3_565 122.28(2) ?
Na_m1 Mg_m3 Na_m2 5_445 . 3_566 122.28(2) ?
Na_m1 Mg_m3 Ti_m3 5_445 . . 0 ?
Na_m1 Mg_m3 O5 5_445 . 5_444 43.93(7) ?
Na_m1 Mg_m3 O5 5_445 . 6_546 43.93(7) ?
Na_m1 Mg_m3 O5 5_445 . 7_566 136.07(7) ?
Na_m1 Mg_m3 O5 5_445 . 8_464 136.07(7) ?
Na_m1 Mg_m3 O_x 5_445 . . 90 ?
Na_m1 Mg_m3 O_x 5_445 . 2_555 90 ?
Na_m1 Mg_m3 Ca_m2 5_445 . 1_554 57.72(2) ?
Na_m1 Mg_m3 Ca_m2 5_445 . . 57.72(2) ?
Na_m1 Mg_m3 Ca_m2 5_445 . 3_565 122.28(2) ?
Na_m1 Mg_m3 Ca_m2 5_445 . 3_566 122.28(2) ?
Na_m1 Mg_m3 Fe_m3 5_445 . . 0 ?
Na_m1 Mg_m3 Na_m2 5_455 . 1_554 122.28(2) ?
Na_m1 Mg_m3 Na_m2 5_455 . . 122.28(2) ?
Na_m1 Mg_m3 Na_m2 5_455 . 3_565 57.72(2) ?
Na_m1 Mg_m3 Na_m2 5_455 . 3_566 57.72(2) ?
Na_m1 Mg_m3 Ti_m3 5_455 . . 0 ?
Na_m1 Mg_m3 O5 5_455 . 5_444 136.07(7) ?
Na_m1 Mg_m3 O5 5_455 . 6_546 136.07(7) ?
Na_m1 Mg_m3 O5 5_455 . 7_566 43.93(7) ?
Na_m1 Mg_m3 O5 5_455 . 8_464 43.93(7) ?
Na_m1 Mg_m3 O_x 5_455 . . 90 ?
Na_m1 Mg_m3 O_x 5_455 . 2_555 90 ?
Na_m1 Mg_m3 Ca_m2 5_455 . 1_554 122.28(2) ?
Na_m1 Mg_m3 Ca_m2 5_455 . . 122.28(2) ?
Na_m1 Mg_m3 Ca_m2 5_455 . 3_565 57.72(2) ?
Na_m1 Mg_m3 Ca_m2 5_455 . 3_566 57.72(2) ?
Na_m1 Mg_m3 Fe_m3 5_455 . . 0 ?
Na_m2 Mg_m3 Na_m2 1_554 . . 115.44(3) ?
Na_m2 Mg_m3 Na_m2 1_554 . 3_565 64.56(3) ?
Na_m2 Mg_m3 Na_m2 1_554 . 3_566 180.0(5) ?
Na_m2 Mg_m3 Ti_m3 1_554 . . 0 ?
Na_m2 Mg_m3 O5 1_554 . 5_444 43.72(8) ?
Na_m2 Mg_m3 O5 1_554 . 6_546 87.33(8) ?
Na_m2 Mg_m3 O5 1_554 . 7_566 136.28(8) ?
Na_m2 Mg_m3 O5 1_554 . 8_464 92.67(8) ?
Na_m2 Mg_m3 O_x 1_554 . . 133.91(8) ?
Na_m2 Mg_m3 O_x 1_554 . 2_555 46.09(8) ?
Na_m2 Mg_m3 Ca_m2 1_554 . 1_554 0.0(5) ?
Na_m2 Mg_m3 Ca_m2 1_554 . . 115.44(3) ?
Na_m2 Mg_m3 Ca_m2 1_554 . 3_565 64.56(3) ?
Na_m2 Mg_m3 Ca_m2 1_554 . 3_566 180.0(5) ?
Na_m2 Mg_m3 Fe_m3 1_554 . . 0 ?
Na_m2 Mg_m3 Na_m2 . . 3_565 180.0(5) ?
Na_m2 Mg_m3 Na_m2 . . 3_566 64.56(3) ?
Na_m2 Mg_m3 Ti_m3 . . . 0 ?
Na_m2 Mg_m3 O5 . . 5_444 87.33(8) ?
Na_m2 Mg_m3 O5 . . 6_546 43.72(8) ?
Na_m2 Mg_m3 O5 . . 7_566 92.67(8) ?
Na_m2 Mg_m3 O5 . . 8_464 136.28(8) ?
Na_m2 Mg_m3 O_x . . . 46.09(8) ?
Na_m2 Mg_m3 O_x . . 2_555 133.91(8) ?
Na_m2 Mg_m3 Ca_m2 . . 1_554 115.44(3) ?
Na_m2 Mg_m3 Ca_m2 . . . 0.0(5) ?
Na_m2 Mg_m3 Ca_m2 . . 3_565 180.0(5) ?
Na_m2 Mg_m3 Ca_m2 . . 3_566 64.56(3) ?
Na_m2 Mg_m3 Fe_m3 . . . 0 ?
Na_m2 Mg_m3 Na_m2 3_565 . 3_566 115.44(3) ?
Na_m2 Mg_m3 Ti_m3 3_565 . . 0 ?
Na_m2 Mg_m3 O5 3_565 . 5_444 92.67(8) ?
Na_m2 Mg_m3 O5 3_565 . 6_546 136.28(8) ?
Na_m2 Mg_m3 O5 3_565 . 7_566 87.33(8) ?
Na_m2 Mg_m3 O5 3_565 . 8_464 43.72(8) ?
Na_m2 Mg_m3 O_x 3_565 . . 133.91(8) ?
Na_m2 Mg_m3 O_x 3_565 . 2_555 46.09(8) ?
Na_m2 Mg_m3 Ca_m2 3_565 . 1_554 64.56(3) ?
Na_m2 Mg_m3 Ca_m2 3_565 . . 180.0(5) ?
Na_m2 Mg_m3 Ca_m2 3_565 . 3_565 0.0(5) ?
Na_m2 Mg_m3 Ca_m2 3_565 . 3_566 115.44(3) ?
Na_m2 Mg_m3 Fe_m3 3_565 . . 0 ?
Na_m2 Mg_m3 Ti_m3 3_566 . . 0 ?
Na_m2 Mg_m3 O5 3_566 . 5_444 136.28(8) ?
Na_m2 Mg_m3 O5 3_566 . 6_546 92.67(8) ?
Na_m2 Mg_m3 O5 3_566 . 7_566 43.72(8) ?
Na_m2 Mg_m3 O5 3_566 . 8_464 87.33(8) ?
Na_m2 Mg_m3 O_x 3_566 . . 46.09(8) ?
Na_m2 Mg_m3 O_x 3_566 . 2_555 133.91(8) ?
Na_m2 Mg_m3 Ca_m2 3_566 . 1_554 180.0(5) ?
Na_m2 Mg_m3 Ca_m2 3_566 . . 64.56(3) ?
Na_m2 Mg_m3 Ca_m2 3_566 . 3_565 115.44(3) ?
Na_m2 Mg_m3 Ca_m2 3_566 . 3_566 0.0(5) ?
Na_m2 Mg_m3 Fe_m3 3_566 . . 0 ?
Ti_m3 Mg_m3 O5 . . 5_444 0 ?
Ti_m3 Mg_m3 O5 . . 6_546 0 ?
Ti_m3 Mg_m3 O5 . . 7_566 0 ?
Ti_m3 Mg_m3 O5 . . 8_464 0 ?
Ti_m3 Mg_m3 O_x . . . 0 ?
Ti_m3 Mg_m3 O_x . . 2_555 0 ?
Ti_m3 Mg_m3 Ca_m2 . . 1_554 0 ?
Ti_m3 Mg_m3 Ca_m2 . . . 0 ?
Ti_m3 Mg_m3 Ca_m2 . . 3_565 0 ?
Ti_m3 Mg_m3 Ca_m2 . . 3_566 0 ?
Ti_m3 Mg_m3 Fe_m3 . . . 0 ?
O5 Mg_m3 O5 5_444 . 6_546 87.86(10) ?
O5 Mg_m3 O5 5_444 . 7_566 180.0(5) ?
O5 Mg_m3 O5 5_444 . 8_464 92.14(10) ?
O5 Mg_m3 O_x 5_444 . . 90.22(11) ?
O5 Mg_m3 O_x 5_444 . 2_555 89.78(11) ?
O5 Mg_m3 Ca_m2 5_444 . 1_554 43.72(8) ?
O5 Mg_m3 Ca_m2 5_444 . . 87.33(8) ?
O5 Mg_m3 Ca_m2 5_444 . 3_565 92.67(8) ?
O5 Mg_m3 Ca_m2 5_444 . 3_566 136.28(8) ?
O5 Mg_m3 Fe_m3 5_444 . . 0 ?
O5 Mg_m3 O5 6_546 . 7_566 92.14(10) ?
O5 Mg_m3 O5 6_546 . 8_464 180.0(5) ?
O5 Mg_m3 O_x 6_546 . . 89.78(11) ?
O5 Mg_m3 O_x 6_546 . 2_555 90.22(11) ?
O5 Mg_m3 Ca_m2 6_546 . 1_554 87.33(8) ?
O5 Mg_m3 Ca_m2 6_546 . . 43.72(8) ?
O5 Mg_m3 Ca_m2 6_546 . 3_565 136.28(8) ?
O5 Mg_m3 Ca_m2 6_546 . 3_566 92.67(8) ?
O5 Mg_m3 Fe_m3 6_546 . . 0 ?
O5 Mg_m3 O5 7_566 . 8_464 87.86(10) ?
O5 Mg_m3 O_x 7_566 . . 89.78(11) ?
O5 Mg_m3 O_x 7_566 . 2_555 90.22(11) ?
O5 Mg_m3 Ca_m2 7_566 . 1_554 136.28(8) ?
O5 Mg_m3 Ca_m2 7_566 . . 92.67(8) ?
O5 Mg_m3 Ca_m2 7_566 . 3_565 87.33(8) ?
O5 Mg_m3 Ca_m2 7_566 . 3_566 43.72(8) ?
O5 Mg_m3 Fe_m3 7_566 . . 0 ?
O5 Mg_m3 O_x 8_464 . . 90.22(11) ?
O5 Mg_m3 O_x 8_464 . 2_555 89.78(11) ?
O5 Mg_m3 Ca_m2 8_464 . 1_554 92.67(8) ?
O5 Mg_m3 Ca_m2 8_464 . . 136.28(8) ?
O5 Mg_m3 Ca_m2 8_464 . 3_565 43.72(8) ?
O5 Mg_m3 Ca_m2 8_464 . 3_566 87.33(8) ?
O5 Mg_m3 Fe_m3 8_464 . . 0 ?
O_x Mg_m3 O_x . . 2_555 180.0(5) ?
O_x Mg_m3 Ca_m2 . . 1_554 133.91(8) ?
O_x Mg_m3 Ca_m2 . . . 46.09(8) ?
O_x Mg_m3 Ca_m2 . . 3_565 133.91(8) ?
O_x Mg_m3 Ca_m2 . . 3_566 46.09(8) ?
O_x Mg_m3 Fe_m3 . . . 0 ?
O_x Mg_m3 Ca_m2 2_555 . 1_554 46.09(8) ?
O_x Mg_m3 Ca_m2 2_555 . . 133.91(8) ?
O_x Mg_m3 Ca_m2 2_555 . 3_565 46.09(8) ?
O_x Mg_m3 Ca_m2 2_555 . 3_566 133.91(8) ?
O_x Mg_m3 Fe_m3 2_555 . . 0 ?
Ca_m2 Mg_m3 Ca_m2 1_554 . . 115.44(3) ?
Ca_m2 Mg_m3 Ca_m2 1_554 . 3_565 64.56(3) ?
Ca_m2 Mg_m3 Ca_m2 1_554 . 3_566 180.0(5) ?
Ca_m2 Mg_m3 Fe_m3 1_554 . . 0 ?
Ca_m2 Mg_m3 Ca_m2 . . 3_565 180.0(5) ?
Ca_m2 Mg_m3 Ca_m2 . . 3_566 64.56(3) ?
Ca_m2 Mg_m3 Fe_m3 . . . 0 ?
Ca_m2 Mg_m3 Ca_m2 3_565 . 3_566 115.44(3) ?
Ca_m2 Mg_m3 Fe_m3 3_565 . . 0 ?
Ca_m2 Mg_m3 Fe_m3 3_566 . . 0 ?
Na_m2 Fe_m3 Na_m2 1_554 . . 115.44(3) ?
Na_m2 Fe_m3 Na_m2 1_554 . 3_565 64.56(3) ?
Na_m2 Fe_m3 Na_m2 1_554 . 3_566 180.0(5) ?
Na_m2 Fe_m3 Ti_m3 1_554 . . 0 ?
Na_m2 Fe_m3 O5 1_554 . 5_444 43.72(8) ?
Na_m2 Fe_m3 O5 1_554 . 6_546 87.33(8) ?
Na_m2 Fe_m3 O5 1_554 . 7_566 136.28(8) ?
Na_m2 Fe_m3 O5 1_554 . 8_464 92.67(8) ?
Na_m2 Fe_m3 O_x 1_554 . . 133.91(8) ?
Na_m2 Fe_m3 O_x 1_554 . 2_555 46.09(8) ?
Na_m2 Fe_m3 Ca_m2 1_554 . 1_554 0.0(5) ?
Na_m2 Fe_m3 Ca_m2 1_554 . . 115.44(3) ?
Na_m2 Fe_m3 Ca_m2 1_554 . 3_565 64.56(3) ?
Na_m2 Fe_m3 Ca_m2 1_554 . 3_566 180.0(5) ?
Na_m2 Fe_m3 Mg_m3 1_554 . . 0 ?
Na_m2 Fe_m3 Na_m2 . . 3_565 180.0(5) ?
Na_m2 Fe_m3 Na_m2 . . 3_566 64.56(3) ?
Na_m2 Fe_m3 Ti_m3 . . . 0 ?
Na_m2 Fe_m3 O5 . . 5_444 87.33(8) ?
Na_m2 Fe_m3 O5 . . 6_546 43.72(8) ?
Na_m2 Fe_m3 O5 . . 7_566 92.67(8) ?
Na_m2 Fe_m3 O5 . . 8_464 136.28(8) ?
Na_m2 Fe_m3 O_x . . . 46.09(8) ?
Na_m2 Fe_m3 O_x . . 2_555 133.91(8) ?
Na_m2 Fe_m3 Ca_m2 . . 1_554 115.44(3) ?
Na_m2 Fe_m3 Ca_m2 . . . 0.0(5) ?
Na_m2 Fe_m3 Ca_m2 . . 3_565 180.0(5) ?
Na_m2 Fe_m3 Ca_m2 . . 3_566 64.56(3) ?
Na_m2 Fe_m3 Mg_m3 . . . 0 ?
Na_m2 Fe_m3 Na_m2 3_565 . 3_566 115.44(3) ?
Na_m2 Fe_m3 Ti_m3 3_565 . . 0 ?
Na_m2 Fe_m3 O5 3_565 . 5_444 92.67(8) ?
Na_m2 Fe_m3 O5 3_565 . 6_546 136.28(8) ?
Na_m2 Fe_m3 O5 3_565 . 7_566 87.33(8) ?
Na_m2 Fe_m3 O5 3_565 . 8_464 43.72(8) ?
Na_m2 Fe_m3 O_x 3_565 . . 133.91(8) ?
Na_m2 Fe_m3 O_x 3_565 . 2_555 46.09(8) ?
Na_m2 Fe_m3 Ca_m2 3_565 . 1_554 64.56(3) ?
Na_m2 Fe_m3 Ca_m2 3_565 . . 180.0(5) ?
Na_m2 Fe_m3 Ca_m2 3_565 . 3_565 0.0(5) ?
Na_m2 Fe_m3 Ca_m2 3_565 . 3_566 115.44(3) ?
Na_m2 Fe_m3 Mg_m3 3_565 . . 0 ?
Na_m2 Fe_m3 Ti_m3 3_566 . . 0 ?
Na_m2 Fe_m3 O5 3_566 . 5_444 136.28(8) ?
Na_m2 Fe_m3 O5 3_566 . 6_546 92.67(8) ?
Na_m2 Fe_m3 O5 3_566 . 7_566 43.72(8) ?
Na_m2 Fe_m3 O5 3_566 . 8_464 87.33(8) ?
Na_m2 Fe_m3 O_x 3_566 . . 46.09(8) ?
Na_m2 Fe_m3 O_x 3_566 . 2_555 133.91(8) ?
Na_m2 Fe_m3 Ca_m2 3_566 . 1_554 180.0(5) ?
Na_m2 Fe_m3 Ca_m2 3_566 . . 64.56(3) ?
Na_m2 Fe_m3 Ca_m2 3_566 . 3_565 115.44(3) ?
Na_m2 Fe_m3 Ca_m2 3_566 . 3_566 0.0(5) ?
Na_m2 Fe_m3 Mg_m3 3_566 . . 0 ?
Ti_m3 Fe_m3 O5 . . 5_444 0 ?
Ti_m3 Fe_m3 O5 . . 6_546 0 ?
Ti_m3 Fe_m3 O5 . . 7_566 0 ?
Ti_m3 Fe_m3 O5 . . 8_464 0 ?
Ti_m3 Fe_m3 O_x . . . 0 ?
Ti_m3 Fe_m3 O_x . . 2_555 0 ?
Ti_m3 Fe_m3 Ca_m2 . . 1_554 0 ?
Ti_m3 Fe_m3 Ca_m2 . . . 0 ?
Ti_m3 Fe_m3 Ca_m2 . . 3_565 0 ?
Ti_m3 Fe_m3 Ca_m2 . . 3_566 0 ?
Ti_m3 Fe_m3 Mg_m3 . . . 0 ?
O5 Fe_m3 O5 5_444 . 6_546 87.86(10) ?
O5 Fe_m3 O5 5_444 . 7_566 180.0(5) ?
O5 Fe_m3 O5 5_444 . 8_464 92.14(10) ?
O5 Fe_m3 O_x 5_444 . . 90.22(11) ?
O5 Fe_m3 O_x 5_444 . 2_555 89.78(11) ?
O5 Fe_m3 Ca_m2 5_444 . 1_554 43.72(8) ?
O5 Fe_m3 Ca_m2 5_444 . . 87.33(8) ?
O5 Fe_m3 Ca_m2 5_444 . 3_565 92.67(8) ?
O5 Fe_m3 Ca_m2 5_444 . 3_566 136.28(8) ?
O5 Fe_m3 Mg_m3 5_444 . . 0 ?
O5 Fe_m3 O5 6_546 . 7_566 92.14(10) ?
O5 Fe_m3 O5 6_546 . 8_464 180.0(5) ?
O5 Fe_m3 O_x 6_546 . . 89.78(11) ?
O5 Fe_m3 O_x 6_546 . 2_555 90.22(11) ?
O5 Fe_m3 Ca_m2 6_546 . 1_554 87.33(8) ?
O5 Fe_m3 Ca_m2 6_546 . . 43.72(8) ?
O5 Fe_m3 Ca_m2 6_546 . 3_565 136.28(8) ?
O5 Fe_m3 Ca_m2 6_546 . 3_566 92.67(8) ?
O5 Fe_m3 Mg_m3 6_546 . . 0 ?
O5 Fe_m3 O5 7_566 . 8_464 87.86(10) ?
O5 Fe_m3 O_x 7_566 . . 89.78(11) ?
O5 Fe_m3 O_x 7_566 . 2_555 90.22(11) ?
O5 Fe_m3 Ca_m2 7_566 . 1_554 136.28(8) ?
O5 Fe_m3 Ca_m2 7_566 . . 92.67(8) ?
O5 Fe_m3 Ca_m2 7_566 . 3_565 87.33(8) ?
O5 Fe_m3 Ca_m2 7_566 . 3_566 43.72(8) ?
O5 Fe_m3 Mg_m3 7_566 . . 0 ?
O5 Fe_m3 O_x 8_464 . . 90.22(11) ?
O5 Fe_m3 O_x 8_464 . 2_555 89.78(11) ?
O5 Fe_m3 Ca_m2 8_464 . 1_554 92.67(8) ?
O5 Fe_m3 Ca_m2 8_464 . . 136.28(8) ?
O5 Fe_m3 Ca_m2 8_464 . 3_565 43.72(8) ?
O5 Fe_m3 Ca_m2 8_464 . 3_566 87.33(8) ?
O5 Fe_m3 Mg_m3 8_464 . . 0 ?
O_x Fe_m3 O_x . . 2_555 180.0(5) ?
O_x Fe_m3 Ca_m2 . . 1_554 133.91(8) ?
O_x Fe_m3 Ca_m2 . . . 46.09(8) ?
O_x Fe_m3 Ca_m2 . . 3_565 133.91(8) ?
O_x Fe_m3 Ca_m2 . . 3_566 46.09(8) ?
O_x Fe_m3 Mg_m3 . . . 0 ?
O_x Fe_m3 Ca_m2 2_555 . 1_554 46.09(8) ?
O_x Fe_m3 Ca_m2 2_555 . . 133.91(8) ?
O_x Fe_m3 Ca_m2 2_555 . 3_565 46.09(8) ?
O_x Fe_m3 Ca_m2 2_555 . 3_566 133.91(8) ?
O_x Fe_m3 Mg_m3 2_555 . . 0 ?
Ca_m2 Fe_m3 Ca_m2 1_554 . . 115.44(3) ?
Ca_m2 Fe_m3 Ca_m2 1_554 . 3_565 64.56(3) ?
Ca_m2 Fe_m3 Ca_m2 1_554 . 3_566 180.0(5) ?
Ca_m2 Fe_m3 Mg_m3 1_554 . . 0 ?
Ca_m2 Fe_m3 Ca_m2 . . 3_565 180.0(5) ?
Ca_m2 Fe_m3 Ca_m2 . . 3_566 64.56(3) ?
Ca_m2 Fe_m3 Mg_m3 . . . 0 ?
Ca_m2 Fe_m3 Ca_m2 3_565 . 3_566 115.44(3) ?
Ca_m2 Fe_m3 Mg_m3 3_565 . . 0 ?
Ca_m2 Fe_m3 Mg_m3 3_566 . . 0 ?

loop_
_geom_bond_atom_site_label_1
_geom_bond_atom_site_label_2
_geom_bond_site_symmetry_1
_geom_bond_site_symmetry_2
_geom_bond_distance
_geom_bond_publ_flag
Sr_a Ti_l . 1_545 3.7491(4) ?
Sr_a Ti_l . . 3.7491(4) ?
Sr_a Ti_l . 6_545 3.7094(10) ?
Sr_a Ti_l . 6_546 3.7237(11) ?
Sr_a Si . 1_544 3.3736(11) ?
Sr_a Si . 1_545 3.3956(10) ?
Sr_a Si . 6_546 3.3643(10) ?
Sr_a Si . 7_556 3.3643(10) ?
Sr_a Si . 4_564 3.3736(11) ?
Sr_a Si . 4_565 3.3956(10) ?
Sr_a K_a . . 0 ?
Sr_a K_a . 6_545 4.6137(6) ?
Sr_a K_a . 6_546 4.6446(6) ?
Sr_a K_a . 6_555 4.6137(6) ?
Sr_a K_a . 6_556 4.6446(6) ?
Sr_a Na_a . . 0 ?
Sr_a Ba_a . . 0 ?
Ti_l Na_m1 . . 3.4480(9) ?
Ti_l Na_m2 . 5_555 3.4961(10) ?
Ti_l Na_m2 . 7_556 3.4961(10) ?
Ti_l O1 . . 1.956(3) ?
Ti_l O1 . 4_565 1.956(3) ?
Ti_l O2 . . 1.679(4) ?
Ti_l O3 . 1_554 1.961(3) ?
Ti_l O3 . 4_564 1.961(3) ?
Ti_l K_a . . 3.7491(4) ?
Ti_l K_a . 1_565 3.7491(4) ?
Ti_l K_a . 6_555 3.7094(10) ?
Ti_l K_a . 6_556 3.7237(11) ?
Ti_l Ba_a . . 3.7491(4) ?
Ti_l Ba_a . 1_565 3.7491(4) ?
Ti_l Ba_a . 6_555 3.7094(10) ?
Ti_l Ba_a . 6_556 3.7237(11) ?
Ti_l Ca_m2 . 5_555 3.4961(10) ?
Ti_l Ca_m2 . 7_556 3.4961(10) ?
Na_m1 Na_m2 . 5_554 3.2541(8) ?
Na_m1 Na_m2 . 5_555 3.2541(8) ?
Na_m1 Na_m2 . 7_555 3.2541(8) ?
Na_m1 Na_m2 . 7_556 3.2541(8) ?
Na_m1 Ti_m3 . 5_545 3.5331(2) ?
Na_m1 Ti_m3 . 5_555 3.5331(2) ?
Na_m1 O2 . . 2.265(4) ?
Na_m1 O2 . 2_655 2.265(4) ?
Na_m1 Mn_m2 . 5_554 3.2541(8) ?
Na_m1 Mn_m2 . 5_555 3.2541(8) ?
Na_m1 Mn_m2 . 7_555 3.2541(8) ?
Na_m1 Mn_m2 . 7_556 3.2541(8) ?
Na_m1 Ca_m2 . 5_554 3.2541(8) ?
Na_m1 Ca_m2 . 5_555 3.2541(8) ?
Na_m1 Ca_m2 . 7_555 3.2541(8) ?
Na_m1 Ca_m2 . 7_556 3.2541(8) ?
Na_m1 Fe_m2 . 5_554 3.2541(8) ?
Na_m1 Fe_m2 . 5_555 3.2541(8) ?
Na_m1 Fe_m2 . 7_555 3.2541(8) ?
Na_m1 Fe_m2 . 7_556 3.2541(8) ?
Na_m1 Mg_m3 . 5_545 3.5331(2) ?
Na_m1 Mg_m3 . 5_555 3.5331(2) ?
Na_m2 Na_m2 . 3_556 3.6718(19) ?
Na_m2 Na_m2 . 3_566 3.3945(19) ?
Na_m2 Ti_m3 . . 3.1779(7) ?
Na_m2 Ti_m3 . 1_556 3.1779(7) ?
Na_m2 O2 . 5_445 2.318(3) ?
Na_m2 O2 . 6_546 2.318(3) ?
Na_m2 O5 . 5_445 2.216(3) ?
Na_m2 O5 . 6_546 2.216(3) ?
Na_m2 O_x . . 2.303(3) ?
Na_m2 O_x . 2_556 2.303(3) ?
Na_m2 Mn_m2 . . 0 ?
Na_m2 Mn_m2 . 3_566 3.3945(19) ?
Na_m2 Ca_m2 . . 0 ?
Na_m2 Ca_m2 . 3_556 3.6718(19) ?
Na_m2 Ca_m2 . 3_566 3.3945(19) ?
Na_m2 Fe_m2 . . 0 ?
Na_m2 Mg_m3 . . 3.1779(7) ?
Na_m2 Mg_m3 . 1_556 3.1779(7) ?
Na_m2 Fe_m3 . . 3.1779(7) ?
Na_m2 Fe_m3 . 1_556 3.1779(7) ?
Ti_m3 O5 . 5_444 2.005(2) ?
Ti_m3 O5 . 6_546 2.005(2) ?
Ti_m3 O5 . 7_566 2.005(2) ?
Ti_m3 O5 . 8_464 2.005(2) ?
Ti_m3 O_x . . 1.950(4) ?
Ti_m3 O_x . 2_555 1.950(4) ?
Ti_m3 Ca_m2 . 1_554 3.1779(7) ?
Ti_m3 Ca_m2 . . 3.1779(7) ?
Ti_m3 Ca_m2 . 3_565 3.1779(7) ?
Ti_m3 Ca_m2 . 3_566 3.1779(7) ?
Ti_m3 Mg_m3 . . 0 ?
Ti_m3 Fe_m3 . . 0 ?
Si O1 . . 1.611(3) ?
Si O3 . . 1.609(3) ?
Si O4 . . 1.6551(16) ?
Si O5 . . 1.607(3) ?
Si K_a . 1_565 3.3956(10) ?
Si K_a . 1_566 3.3736(11) ?
Si K_a . 6_556 3.3643(10) ?
Si Ba_a . 1_565 3.3956(10) ?
Si Ba_a . 1_566 3.3736(11) ?
Si Ba_a . 6_556 3.3643(10) ?
O1 K_a . 1_565 2.701(3) ?
O1 K_a . 6_556 2.831(3) ?
O1 Ba_a . 1_565 2.701(3) ?
O1 Ba_a . 6_556 2.831(3) ?
O2 Ca_m2 . 5_555 2.318(3) ?
O2 Ca_m2 . 7_556 2.318(3) ?
O3 K_a . 1_566 2.703(3) ?
O3 K_a . 6_556 2.802(3) ?
O3 Ba_a . 1_566 2.703(3) ?
O3 Ba_a . 6_556 2.802(3) ?
O4 K_a . 1_565 2.803(4) ?
O4 K_a . 1_566 2.769(4) ?
O4 Ba_a . 1_565 2.803(4) ?
O4 Ba_a . 1_566 2.769(4) ?
O5 Ca_m2 . 5_555 2.216(3) ?
O5 Mg_m3 . 5_556 2.005(2) ?
O5 Fe_m3 . 5_556 2.005(2) ?
O_x Ca_m2 . . 2.303(3) ?
O_x Ca_m2 . 3_566 2.303(3) ?
O_x Mg_m3 . . 1.950(4) ?
O_x Fe_m3 . . 1.950(4) ?
K_a K_a . 6_545 4.6137(6) ?
K_a K_a . 6_546 4.6446(6) ?
K_a K_a . 6_555 4.6137(6) ?
K_a K_a . 6_556 4.6446(6) ?
K_a Na_a . . 0 ?
K_a Ba_a . . 0 ?
K_a Ba_a . 6_545 4.6137(6) ?
K_a Ba_a . 6_546 4.6446(6) ?
K_a Ba_a . 6_555 4.6137(6) ?
K_a Ba_a . 6_556 4.6446(6) ?
K_a Ca_m2 . 5_545 4.5313(8) ?
K_a Ca_m2 . 7_556 4.5313(8) ?
Na_a Ba_a . . 0 ?
Ba_a Ba_a . 6_545 4.6137(6) ?
Ba_a Ba_a . 6_546 4.6446(6) ?
Ba_a Ba_a . 6_555 4.6137(6) ?
Ba_a Ba_a . 6_556 4.6446(6) ?
Mn_m2 Ca_m2 . . 0 ?
Mn_m2 Ca_m2 . 3_566 3.3945(19) ?
Mn_m2 Fe_m2 . . 0 ?
Ca_m2 Ca_m2 . 3_556 3.6718(19) ?
Ca_m2 Ca_m2 . 3_566 3.3945(19) ?
Ca_m2 Fe_m2 . . 0 ?
Ca_m2 Mg_m3 . . 3.1779(7) ?
Ca_m2 Mg_m3 . 1_556 3.1779(7) ?
Ca_m2 Fe_m3 . . 3.1779(7) ?
Ca_m2 Fe_m3 . 1_556 3.1779(7) ?
Mg_m3 Fe_m3 . . 0 ?

_cod_database_fobs_code 2108799
